data_4330261
loop_
_publ_author_name
'Oleg I. Siidra'
'Evgeny V. Nazarchuk'
'Anatoly A. Petrunin'
'Roman A. Kayukov'
'Sergey V. Krivovichev'

_publ_section_title
;
 Nanoscale Hemispheres in Novel Mixed-Valent Uranyl Chromate(V,VI),
 (C3NH10)10[(UO2)13(Cr125+O42)(Cr6+O4)6(H2O)6](H2O)6
;
_journal_name_full 'Inorganic Chemistry'
_journal_page_first 9162
_journal_page_last 9164
_journal_paper_doi 10.1021/ic301288r
_journal_volume 51
_journal_year 2012
_chemical_formula_sum 'C1.15 Cr0.69 N0.38 O4 U0.5'
_chemical_formula_weight 238.26
_chemical_name_systematic
;
 ?
;
_space_group_IT_number 59
_symmetry_cell_setting orthorhombic
_symmetry_space_group_name_Hall '-P 2ab 2a'
_symmetry_space_group_name_H-M 'P m m n :2'
_atom_sites_solution_hydrogens geom
_atom_sites_solution_primary direct
_atom_sites_solution_secondary difmap
_audit_creation_method SHELXL-97
_cell_angle_alpha 90.00
_cell_angle_beta 90.00
_cell_angle_gamma 90.00
_cell_formula_units_Z 52
_cell_length_a 25.65(3)
_cell_length_b 26.98(3)
_cell_length_c 10.280(12)
_cell_measurement_reflns_used 6442
_cell_measurement_temperature 100
_cell_measurement_theta_max 21.04
_cell_measurement_theta_min 1.10
_cell_volume 7114(14)
_computing_cell_refinement 'Bruker X-Prep'
_computing_data_collection 'Bruker APEX2'
_computing_data_reduction 'Bruker X-Prep'
_computing_molecular_graphics Diamond
_computing_publication_material WinGX
_computing_structure_refinement 'SHELXL-97 (Sheldrick, 2008)'
_computing_structure_solution 'SHELXS-97 (Sheldrick, 2008)'
_diffrn_ambient_temperature 100
_diffrn_measured_fraction_theta_full 0.995
_diffrn_measured_fraction_theta_max 0.995
_diffrn_measurement_device_type 'Bruker APEX-II CCD'
_diffrn_measurement_method 'phi and omega scans'
_diffrn_radiation_monochromator graphite
_diffrn_radiation_source 'fine-focus sealed tube'
_diffrn_radiation_type MoK\a
_diffrn_radiation_wavelength 0.71073
_diffrn_reflns_av_R_equivalents 0.1999
_diffrn_reflns_av_sigmaI/netI 0.1321
_diffrn_reflns_limit_h_max 25
_diffrn_reflns_limit_h_min -25
_diffrn_reflns_limit_k_max 27
_diffrn_reflns_limit_k_min -27
_diffrn_reflns_limit_l_max 10
_diffrn_reflns_limit_l_min -10
_diffrn_reflns_number 40175
_diffrn_reflns_theta_full 21.04
_diffrn_reflns_theta_max 21.04
_diffrn_reflns_theta_min 1.10
_exptl_absorpt_coefficient_mu 16.148
_exptl_absorpt_correction_T_max 0.330
_exptl_absorpt_correction_T_min 0.144
_exptl_absorpt_correction_type empirical
_exptl_absorpt_process_details 'Bruker X-prep'
_exptl_crystal_colour dark-red
_exptl_crystal_density_diffrn 2.893
_exptl_crystal_description prismatic
_exptl_crystal_F_000 5420
_exptl_crystal_size_max 0.18
_exptl_crystal_size_mid 0.16
_exptl_crystal_size_min 0.15
_refine_diff_density_max 1.763
_refine_diff_density_min -3.494
_refine_diff_density_rms 0.380
_refine_ls_extinction_coef 0.00009(3)
_refine_ls_extinction_expression Fc^*^=kFc[1+0.001xFc^2^\l^3^/sin(2\q)]^-1/4^
_refine_ls_extinction_method SHELXL
_refine_ls_goodness_of_fit_ref 0.965
_refine_ls_hydrogen_treatment mixed
_refine_ls_matrix_type full
_refine_ls_number_parameters 301
_refine_ls_number_reflns 4040
_refine_ls_number_restraints 21
_refine_ls_restrained_S_all 0.965
_refine_ls_R_factor_all 0.1494
_refine_ls_R_factor_gt 0.0815
_refine_ls_shift/su_max 0.000
_refine_ls_shift/su_mean 0.000
_refine_ls_structure_factor_coef Fsqd
_refine_ls_weighting_details 'calc w=1/[\s^2^(Fo^2^)+(0.1487P)^2^+0.0000P] where P=(Fo^2^+2Fc^2^)/3'
_refine_ls_weighting_scheme calc
_refine_ls_wR_factor_gt 0.2198
_refine_ls_wR_factor_ref 0.2555
_reflns_number_gt 2115
_reflns_number_total 4040
_reflns_threshold_expression >2sigma(I)
_cod_data_source_file ic301288r_si_001.cif
_cod_data_source_block pmmn
_cod_original_cell_volume 7112(14)
_cod_original_sg_symbol_H-M 'P m m n'
_cod_original_formula_sum 'C1.15 Cr0.69 N0.38 O4 U0.50'
_cod_database_code 4330261

loop_
_symmetry_equiv_pos_as_xyz
'x, y, z'
'-x+1/2, -y+1/2, z'
'-x, y+1/2, -z'
'x+1/2, -y, -z'
'-x, -y, -z'
'x-1/2, y-1/2, -z'
'x, -y-1/2, z'
'-x-1/2, y, z'

loop_
_atom_site_label
_atom_site_type_symbol
_atom_site_fract_x
_atom_site_fract_y
_atom_site_fract_z
_atom_site_U_iso_or_equiv
_atom_site_adp_type
_atom_site_occupancy
_atom_site_symmetry_multiplicity
_atom_site_calc_flag
_atom_site_refinement_flags
U1 U 0.2500 0.52270(9) 0.1648(3) 0.0497(8) Uani 1 2 d SD
U2 U 0.2500 0.7500 0.0442(3) 0.0353(9) Uani 1 4 d SD
U3 U 0.45687(6) 0.63606(6) 0.15256(18) 0.0509(6) Uani 1 1 d D
U4 U 0.41070(7) 0.49292(7) 0.32120(19) 0.0605(7) Uani 1 1 d D
U5 U 0.55645(17) 0.7500 0.3278(5) 0.1341(18) Uani 1 2 d SD
Cr1 Cr 0.3813(3) 0.7500 -0.0171(9) 0.038(2) Uani 1 2 d S
Cr2 Cr 0.3153(2) 0.6412(2) -0.0127(7) 0.0413(18) Uani 1 1 d .
Cr3 Cr 0.3686(2) 0.5521(2) 0.0653(7) 0.0434(18) Uani 1 1 d .
Cr4 Cr 0.4894(4) 0.7500 0.0634(11) 0.050(3) Uani 1 2 d S
Cr5 Cr 0.4577(3) 0.4481(3) -0.3544(9) 0.074(3) Uani 1 1 d D
Cr6 Cr 0.2920(8) 0.4190(7) 0.375(2) 0.144(11) Uani 0.50 1 d PD
O1 O 0.3821(18) 0.7500 -0.169(4) 0.061(13) Uani 1 2 d S
O2 O 0.3824(10) 0.6185(9) 0.034(2) 0.046(7) Uani 1 1 d .
O3 O 0.2500 0.4819(13) 0.030(3) 0.067(13) Uiso 1 2 d SD
O4 O 0.2500 0.6625(12) 0.043(3) 0.034(9) Uani 1 2 d S
O5 O 0.2999(10) 0.5764(10) 0.045(2) 0.044(7) Uani 1 1 d .
O6 O 0.2500 0.4562(15) 0.307(4) 0.059(12) Uani 1 2 d S
O7 O 0.3145(10) 0.6432(11) -0.165(2) 0.052(8) Uani 1 1 d .
O8 O 0.3319(9) 0.7056(8) 0.038(2) 0.029(6) Uiso 1 1 d .
O9 O 0.4358(9) 0.7062(10) 0.033(3) 0.059(9) Uani 1 1 d .
O10 O 0.3821(11) 0.5194(12) -0.057(3) 0.067(9) Uani 1 1 d .
O11 O 0.5125(12) 0.7033(11) 0.180(3) 0.076(10) Uani 1 1 d .
O12 O 0.3400(11) 0.5105(9) 0.186(3) 0.056(8) Uani 1 1 d .
O13 O 0.2500 0.7500 0.221(4) 0.033(13) Uiso 1 4 d S
O14 O 0.2500 0.5646(14) 0.298(3) 0.071(14) Uani 1 2 d SD
O15 O 0.4278(11) 0.5557(10) 0.168(3) 0.056(8) Uiso 1 1 d .
O16 O 0.2500 0.7500 -0.1276(18) 0.031(12) Uiso 1 4 d SD
O17 O 0.4856(14) 0.3969(10) -0.297(4) 0.090(12) Uani 1 1 d .
O18 O 0.4264(11) 0.4454(9) 0.209(3) 0.069(10) Uani 1 1 d D
O19 O 0.4947(10) 0.6159(10) 0.021(3) 0.059(9) Uani 1 1 d .
O20 O 0.4201(10) 0.6558(10) 0.287(2) 0.072(10) Uani 1 1 d D
O21 O 0.525(2) 0.7500 -0.062(5) 0.099(17) Uiso 1 2 d S
O22 O 0.3454(12) 0.4394(13) 0.406(4) 0.100(13) Uani 1 1 d .
O23 O 0.3992(14) 0.5395(10) 0.437(3) 0.090(12) Uani 1 1 d D
O24 O 0.4963(15) 0.4924(12) -0.316(4) 0.121(14) Uiso 1 1 d D
O25 O 0.4442(14) 0.4434(12) -0.511(4) 0.091(12) Uani 1 1 d .
O26 O 0.4002(8) 0.4565(10) -0.296(2) 0.050 Uiso 1 1 d D
O27 O 0.6114(11) 0.7500 0.221(3) 0.050 Uiso 1 2 d SD
O28 O 0.4962(10) 0.7500 0.414(3) 0.050 Uiso 1 2 d SD
O29W O 0.6145(15) 0.7500 0.554(4) 0.050 Uiso 1 2 d S
O30W O 0.5848(10) 0.6781(10) 0.440(2) 0.050 Uiso 1 1 d .
OW1 O 0.5000 0.5000 0.0000 0.068(13) Uani 1 2 d S
OW2 O 0.280(2) 0.527(2) -0.295(5) 0.050 Uiso 0.50 1 d P
OW3 O 0.2742(18) 0.6577(19) 0.501(5) 0.050 Uiso 0.50 1 d P
N1 N 0.6567(12) 0.6163(10) -0.019(3) 0.050 Uiso 1 1 d D
N2 N 0.4862(11) 0.6359(11) -0.457(2) 0.050 Uiso 1 1 d D
C1 C 0.6105(16) 0.6595(15) -0.067(3) 0.050 Uiso 1 1 d D
C2 C 0.6260(12) 0.6482(12) 0.071(3) 0.050 Uiso 1 1 d D
C3 C 0.6605(15) 0.6936(10) 0.058(4) 0.050 Uiso 1 1 d D
C4 C 0.4754(8) 0.6478(8) -0.315(2) 0.050 Uiso 1 1 d D
C5 C 0.2500 0.3172(14) 0.692(3) 0.050 Uiso 1 2 d SD
C6 C 0.4407 0.6044 -0.2951 0.050 Uiso 1 1 d D
C7 C 0.5210 0.6237 -0.2484 0.050 Uiso 1 1 d D
C8 C 0.2894 0.3000 0.5947 0.050 Uiso 1 1 d D
N3 N 0.2500 0.3597 0.7847 0.050 Uiso 1 2 d SD
O31 O 0.2500 0.3781 0.4315 0.050 Uiso 0.50 2 d SP
O32 O 0.3138 0.3730 0.2982 0.050 Uiso 0.25 1 d PD

loop_
_atom_site_aniso_label
_atom_site_aniso_U_11
_atom_site_aniso_U_22
_atom_site_aniso_U_33
_atom_site_aniso_U_23
_atom_site_aniso_U_13
_atom_site_aniso_U_12
U1 0.0352(14) 0.0387(15) 0.0752(19) 0.0132(13) 0.000 0.000
U2 0.0295(18) 0.0287(18) 0.048(2) 0.000 0.000 0.000
U3 0.0393(10) 0.0366(10) 0.0768(13) 0.0053(10) -0.0103(10) 0.0001(8)
U4 0.0650(13) 0.0446(12) 0.0718(14) 0.0088(10) -0.0132(10) 0.0079(9)
U5 0.114(3) 0.107(3) 0.182(4) 0.000 -0.083(3) 0.000
Cr1 0.032(5) 0.027(5) 0.053(7) 0.000 0.000(5) 0.000
Cr2 0.034(4) 0.029(4) 0.061(5) 0.000(3) 0.000(3) -0.002(3)
Cr3 0.029(4) 0.036(4) 0.066(5) 0.001(4) -0.006(4) 0.007(3)
Cr4 0.033(6) 0.032(6) 0.085(8) 0.000 0.000(6) 0.000
Cr5 0.061(5) 0.069(6) 0.092(7) 0.022(5) -0.016(5) -0.008(4)
Cr6 0.058(13) 0.14(2) 0.24(3) 0.10(2) 0.007(16) 0.012(13)
O1 0.11(4) 0.02(2) 0.06(3) 0.000 0.01(3) 0.000
O2 0.064(19) 0.032(16) 0.041(17) 0.005(13) -0.005(15) 0.014(14)
O4 0.03(2) 0.03(2) 0.04(2) -0.004(17) 0.000 0.000
O5 0.048(17) 0.045(18) 0.040(17) -0.009(14) -0.017(14) 0.006(14)
O6 0.04(3) 0.06(3) 0.07(3) 0.03(2) 0.000 0.000
O7 0.040(17) 0.07(2) 0.041(18) -0.002(16) -0.005(14) 0.008(15)
O9 0.019(15) 0.047(18) 0.11(3) 0.004(17) -0.004(16) 0.009(13)
O10 0.049(19) 0.07(2) 0.08(2) 0.016(19) -0.011(17) 0.011(17)
O11 0.06(2) 0.07(2) 0.10(3) -0.006(19) -0.05(2) 0.001(18)
O12 0.061(19) 0.028(16) 0.08(2) 0.022(15) 0.001(17) 0.003(14)
O14 0.04(3) 0.05(3) 0.12(4) -0.04(3) 0.000 0.000
O17 0.10(3) 0.022(17) 0.15(3) 0.040(19) -0.03(2) -0.010(18)
O18 0.06(2) 0.038(19) 0.11(3) -0.003(18) -0.01(2) 0.011(15)
O19 0.025(15) 0.06(2) 0.09(2) -0.027(17) -0.001(16) 0.013(15)
O20 0.09(2) 0.041(19) 0.09(2) -0.043(17) -0.03(2) -0.014(17)
O22 0.05(2) 0.07(3) 0.18(4) 0.03(2) -0.03(2) -0.018(18)
O23 0.09(3) 0.09(3) 0.09(3) 0.02(2) 0.02(2) 0.03(2)
O25 0.10(3) 0.07(3) 0.10(3) 0.01(2) -0.02(2) 0.04(2)
OW1 0.07(3) 0.03(2) 0.10(3) 0.01(2) -0.02(3) 0.02(2)

loop_
_atom_type_symbol
_atom_type_description
_atom_type_scat_dispersion_real
_atom_type_scat_dispersion_imag
_atom_type_scat_source
O O 0.0106 0.0060 'International Tables Vol C Tables 4.2.6.8 and 6.1.1.4'
Cr Cr 0.3209 0.6236 'International Tables Vol C Tables 4.2.6.8 and 6.1.1.4'
U U -9.6767 9.6646 'International Tables Vol C Tables 4.2.6.8 and 6.1.1.4'
C C 0.0033 0.0016 'International Tables Vol C Tables 4.2.6.8 and 6.1.1.4'
N N 0.0061 0.0033 'International Tables Vol C Tables 4.2.6.8 and 6.1.1.4'

loop_
_geom_angle_atom_site_label_1
_geom_angle_atom_site_label_2
_geom_angle_atom_site_label_3
_geom_angle
_geom_angle_site_symmetry_1
_geom_angle_site_symmetry_3
O3 U1 O14 179(2) . .
O3 U1 O5 88.3(13) . 8_655
O14 U1 O5 90.7(14) . 8_655
O3 U1 O5 88.3(13) . .
O14 U1 O5 90.7(14) . .
O5 U1 O5 68.0(12) 8_655 .
O3 U1 O6 90.8(18) . .
O14 U1 O6 90.3(19) . .
O5 U1 O6 146.0(6) 8_655 .
O5 U1 O6 146.0(6) . .
O3 U1 O12 89.3(8) . .
O14 U1 O12 90.9(8) . .
O5 U1 O12 133.6(9) 8_655 .
O5 U1 O12 65.7(9) . .
O6 U1 O12 80.3(6) . .
O3 U1 O12 89.3(8) . 8_655
O14 U1 O12 90.9(8) . 8_655
O5 U1 O12 65.7(9) 8_655 8_655
O5 U1 O12 133.6(9) . 8_655
O6 U1 O12 80.3(6) . 8_655
O12 U1 O12 160.6(12) . 8_655
O3 U1 Cr3 84.6(5) . .
O14 U1 Cr3 95.0(6) . .
O5 U1 Cr3 101.4(6) 8_655 .
O5 U1 Cr3 33.7(6) . .
O6 U1 Cr3 112.42(16) . .
O12 U1 Cr3 32.4(6) . .
O12 U1 Cr3 165.9(7) 8_655 .
O3 U1 Cr3 84.6(5) . 8_655
O14 U1 Cr3 95.0(6) . 8_655
O5 U1 Cr3 33.7(6) 8_655 8_655
O5 U1 Cr3 101.4(6) . 8_655
O6 U1 Cr3 112.42(16) . 8_655
O12 U1 Cr3 165.9(7) . 8_655
O12 U1 Cr3 32.4(6) 8_655 8_655
Cr3 U1 Cr3 133.9(2) . 8_655
O3 U1 O4 110.0(14) . .
O14 U1 O4 68.9(16) . .
O5 U1 O4 39.7(7) 8_655 .
O5 U1 O4 39.7(7) . .
O6 U1 O4 159.2(12) . .
O12 U1 O4 99.4(6) . .
O12 U1 O4 99.4(6) 8_655 .
Cr3 U1 O4 71.03(16) . .
Cr3 U1 O4 71.03(16) 8_655 .
O3 U1 O10 63.2(7) . 8_655
O14 U1 O10 116.4(7) . 8_655
O5 U1 O10 41.5(8) 8_655 8_655
O5 U1 O10 100.3(7) . 8_655
O6 U1 O10 109.6(7) . 8_655
O12 U1 O10 150.2(9) . 8_655
O12 U1 O10 39.8(8) 8_655 8_655
Cr3 U1 O10 126.6(4) . 8_655
Cr3 U1 O10 21.4(5) 8_655 8_655
O4 U1 O10 81.1(5) . 8_655
O3 U1 O10 63.2(7) . .
O14 U1 O10 116.4(7) . .
O5 U1 O10 100.3(7) 8_655 .
O5 U1 O10 41.5(8) . .
O6 U1 O10 109.6(7) . .
O12 U1 O10 39.8(8) . .
O12 U1 O10 150.2(9) 8_655 .
Cr3 U1 O10 21.4(5) . .
Cr3 U1 O10 126.6(4) 8_655 .
O4 U1 O10 81.1(5) . .
O10 U1 O10 112.2(8) 8_655 .
O16 U2 O13 180.00(2) . .
O16 U2 O4 89.7(8) . 2_565
O13 U2 O4 90.3(8) . 2_565
O16 U2 O4 89.7(8) . .
O13 U2 O4 90.3(8) . .
O4 U2 O4 179.4(16) 2_565 .
O16 U2 O8 88.5(5) . 2_565
O13 U2 O8 91.5(5) . 2_565
O4 U2 O8 60.3(5) 2_565 2_565
O4 U2 O8 119.7(5) . 2_565
O16 U2 O8 88.5(5) . 7_575
O13 U2 O8 91.5(5) . 7_575
O4 U2 O8 60.3(5) 2_565 7_575
O4 U2 O8 119.7(5) . 7_575
O8 U2 O8 120.6(11) 2_565 7_575
O16 U2 O8 88.5(5) . 8_655
O13 U2 O8 91.5(5) . 8_655
O4 U2 O8 119.7(5) 2_565 8_655
O4 U2 O8 60.3(5) . 8_655
O8 U2 O8 59.3(11) 2_565 8_655
O8 U2 O8 177.1(11) 7_575 8_655
O16 U2 O8 88.5(5) . .
O13 U2 O8 91.5(5) . .
O4 U2 O8 119.7(5) 2_565 .
O4 U2 O8 60.3(5) . .
O8 U2 O8 177.1(11) 2_565 .
O8 U2 O8 59.3(11) 7_575 .
O8 U2 O8 120.6(11) 8_655 .
O16 U2 Cr1 79.41(17) . .
O13 U2 Cr1 100.59(17) . .
O4 U2 Cr1 89.94(15) 2_565 .
O4 U2 Cr1 89.94(15) . .
O8 U2 Cr1 148.1(5) 2_565 .
O8 U2 Cr1 30.9(5) 7_575 .
O8 U2 Cr1 148.1(5) 8_655 .
O8 U2 Cr1 30.9(5) . .
O16 U2 Cr1 79.41(17) . 2_565
O13 U2 Cr1 100.59(17) . 2_565
O4 U2 Cr1 89.94(15) 2_565 2_565
O4 U2 Cr1 89.94(15) . 2_565
O8 U2 Cr1 30.9(5) 2_565 2_565
O8 U2 Cr1 148.1(5) 7_575 2_565
O8 U2 Cr1 30.9(5) 8_655 2_565
O8 U2 Cr1 148.1(5) . 2_565
Cr1 U2 Cr1 158.8(3) . 2_565
O16 U2 Cr2 80.18(13) . 7_575
O13 U2 Cr2 99.82(13) . 7_575
O4 U2 Cr2 31.0(3) 2_565 7_575
O4 U2 Cr2 148.7(3) . 7_575
O8 U2 Cr2 89.8(5) 2_565 7_575
O8 U2 Cr2 31.6(5) 7_575 7_575
O8 U2 Cr2 147.5(5) 8_655 7_575
O8 U2 Cr2 89.7(6) . 7_575
Cr1 U2 Cr2 59.24(11) . 7_575
Cr1 U2 Cr2 116.66(12) 2_565 7_575
O16 U2 Cr2 80.18(13) . 2_565
O13 U2 Cr2 99.82(13) . 2_565
O4 U2 Cr2 31.0(3) 2_565 2_565
O4 U2 Cr2 148.7(3) . 2_565
O8 U2 Cr2 31.6(5) 2_565 2_565
O8 U2 Cr2 89.8(5) 7_575 2_565
O8 U2 Cr2 89.7(6) 8_655 2_565
O8 U2 Cr2 147.5(5) . 2_565
Cr1 U2 Cr2 116.66(12) . 2_565
Cr1 U2 Cr2 59.25(11) 2_565 2_565
Cr2 U2 Cr2 58.5(2) 7_575 2_565
O19 U3 O20 178.7(14) . .
O19 U3 O17 91.5(13) . 5_665
O20 U3 O17 87.3(14) . 5_665
O19 U3 O15 86.6(12) . .
O20 U3 O15 93.2(12) . .
O17 U3 O15 78.2(10) 5_665 .
O19 U3 O2 89.1(10) . .
O20 U3 O2 91.9(11) . .
O17 U3 O2 143.0(9) 5_665 .
O15 U3 O2 64.9(9) . .
O19 U3 O9 88.4(12) . .
O20 U3 O9 92.6(13) . .
O17 U3 O9 144.7(10) 5_665 .
O15 U3 O9 137.0(10) . .
O2 U3 O9 72.3(9) . .
O19 U3 O11 89.7(12) . .
O20 U3 O11 89.9(12) . .
O17 U3 O11 80.1(10) 5_665 .
O15 U3 O11 157.9(10) . .
O2 U3 O11 136.9(9) . .
O9 U3 O11 64.6(10) . .
O19 U3 Cr4 86.2(10) . .
O20 U3 Cr4 94.2(10) . .
O17 U3 Cr4 112.3(7) 5_665 .
O15 U3 Cr4 167.4(7) . .
O2 U3 Cr4 104.6(6) . .
O9 U3 Cr4 32.4(7) . .
O11 U3 Cr4 32.4(7) . .
O19 U3 Cr3 87.5(9) . .
O20 U3 Cr3 93.0(9) . .
O17 U3 Cr3 110.6(7) 5_665 .
O15 U3 Cr3 32.4(7) . .
O2 U3 Cr3 32.5(6) . .
O9 U3 Cr3 104.7(7) . .
O11 U3 Cr3 169.0(7) . .
Cr4 U3 Cr3 136.8(2) . .
O19 U3 O8 111.7(10) . .
O20 U3 O8 69.5(11) . .
O17 U3 O8 156.8(10) 5_665 .
O15 U3 O8 102.0(8) . .
O2 U3 O8 42.4(7) . .
O9 U3 O8 41.9(7) . .
O11 U3 O8 99.6(8) . .
Cr4 U3 O8 71.2(4) . .
Cr3 U3 O8 71.7(4) . .
O19 U3 O24 83.8(11) . 5_665
O20 U3 O24 95.2(12) . 5_665
O17 U3 O24 36.7(8) 5_665 5_665
O15 U3 O24 42.1(8) . 5_665
O2 U3 O24 106.8(7) . 5_665
O9 U3 O24 172.2(10) . 5_665
O11 U3 O24 115.9(8) . 5_665
Cr4 U3 O24 146.8(4) . 5_665
Cr3 U3 O24 74.4(4) . 5_665
O8 U3 O24 141.7(6) . 5_665
O19 U3 OW1 44.4(10) . .
O20 U3 OW1 135.2(10) . .
O17 U3 OW1 74.2(9) 5_665 .
O15 U3 OW1 43.7(7) . .
O2 U3 OW1 80.7(6) . .
O9 U3 OW1 125.8(7) . .
O11 U3 OW1 124.9(8) . .
Cr4 U3 OW1 130.53(19) . .
Cr3 U3 OW1 58.41(13) . .
O8 U3 OW1 122.2(3) . .
O24 U3 OW1 47.0(5) 5_665 .
O23 U4 O18 176.2(15) . .
O23 U4 O12 97.3(13) . .
O18 U4 O12 86.4(12) . .
O23 U4 O25 88.2(14) . 1_556
O18 U4 O25 89.0(13) . 1_556
O12 U4 O25 147.0(11) . 1_556
O23 U4 O15 88.3(13) . .
O18 U4 O15 92.6(12) . .
O12 U4 O15 66.5(9) . .
O25 U4 O15 146.5(12) 1_556 .
O23 U4 O22 93.9(15) . .
O18 U4 O22 87.6(14) . .
O12 U4 O22 78.1(11) . .
O25 U4 O22 69.0(13) 1_556 .
O15 U4 O22 144.4(11) . .
O23 U4 O24 93.5(15) . 5_665
O18 U4 O24 83.2(13) . 5_665
O12 U4 O24 136.2(12) . 5_665
O25 U4 O24 75.4(13) 1_556 5_665
O15 U4 O24 71.6(12) . 5_665
O22 U4 O24 143.3(13) . 5_665
O23 U4 Cr3 98.2(11) . .
O18 U4 Cr3 84.6(10) . .
O12 U4 Cr3 33.1(7) . .
O25 U4 Cr3 173.6(9) 1_556 .
O15 U4 Cr3 33.9(7) . .
O22 U4 Cr3 111.0(9) . .
O24 U4 Cr3 103.3(10) 5_665 .
O23 U4 C7 146.1(11) . 5_665
O18 U4 C7 30.6(10) . 5_665
O12 U4 C7 115.1(7) . 5_665
O25 U4 C7 59.2(9) 1_556 5_665
O15 U4 C7 113.0(7) . 5_665
O22 U4 C7 83.7(9) . 5_665
O24 U4 C7 70.5(9) 5_665 5_665
Cr3 U4 C7 114.34(14) . 5_665
O23 U4 O17 67.8(13) . 5_665
O18 U4 O17 110.3(11) . 5_665
O12 U4 O17 109.2(8) . 5_665
O25 U4 O17 103.1(11) 1_556 5_665
O15 U4 O17 45.5(8) . 5_665
O22 U4 O17 160.7(12) . 5_665
O24 U4 O17 38.8(10) 5_665 5_665
Cr3 U4 O17 78.8(5) . 5_665
C7 U4 O17 107.9(5) 5_665 5_665
O23 U4 O10 119.9(12) . .
O18 U4 O10 62.7(11) . .
O12 U4 O10 41.1(8) . .
O25 U4 O10 151.6(10) 1_556 .
O15 U4 O10 42.2(8) . .
O22 U4 O10 109.5(11) . .
O24 U4 O10 97.6(11) 5_665 .
Cr3 U4 O10 21.9(4) . .
C7 U4 O10 92.4(4) 5_665 .
O17 U4 O10 85.9(7) 5_665 .
O23 U4 OW1 128.2(11) . .
O18 U4 OW1 51.0(10) . .
O12 U4 OW1 86.8(7) . .
O25 U4 OW1 115.0(9) 1_556 .
O15 U4 OW1 46.4(7) . .
O22 U4 OW1 136.9(10) . .
O24 U4 OW1 54.1(9) 5_665 .
Cr3 U4 OW1 60.23(14) . .
C7 U4 OW1 66.57(5) 5_665 .
O17 U4 OW1 62.3(6) 5_665 .
O10 U4 OW1 45.7(4) . .
O28 U5 O27 172.1(17) . .
O28 U5 O11 84.5(13) . .
O27 U5 O11 88.9(13) . .
O28 U5 O11 84.5(13) . 7_575
O27 U5 O11 88.9(13) . 7_575
O11 U5 O11 67.3(15) . 7_575
O28 U5 O30W 91.4(9) . 7_575
O27 U5 O30W 93.1(9) . 7_575
O11 U5 O30W 158.5(10) . 7_575
O11 U5 O30W 91.3(10) 7_575 7_575
O28 U5 O30W 91.4(9) . .
O27 U5 O30W 93.1(9) . .
O11 U5 O30W 91.3(10) . .
O11 U5 O30W 158.5(10) 7_575 .
O30W U5 O30W 109.9(13) 7_575 .
O28 U5 O29W 92.7(15) . .
O27 U5 O29W 95.2(14) . .
O11 U5 O29W 146.1(8) . .
O11 U5 O29W 146.1(8) 7_575 .
O30W U5 O29W 54.9(6) 7_575 .
O30W U5 O29W 54.9(6) . .
O28 U5 Cr4 87.6(12) . .
O27 U5 Cr4 84.5(12) . .
O11 U5 Cr4 33.9(8) . .
O11 U5 Cr4 33.9(8) 7_575 .
O30W U5 Cr4 125.1(6) 7_575 .
O30W U5 Cr4 125.1(6) . .
O29W U5 Cr4 179.7(8) . .
O28 U5 O21 108.5(14) . .
O27 U5 O21 63.6(14) . .
O11 U5 O21 41.1(9) . .
O11 U5 O21 41.1(9) 7_575 .
O30W U5 O21 122.4(7) 7_575 .
O30W U5 O21 122.4(7) . .
O29W U5 O21 158.8(11) . .
Cr4 U5 O21 20.9(8) . .
O28 U5 O17 79.1(6) . 3_655
O27 U5 O17 99.2(6) . 3_655
O11 U5 O17 110.6(9) . 3_655
O11 U5 O17 44.4(9) 7_575 3_655
O30W U5 O17 48.0(8) 7_575 3_655
O30W U5 O17 154.9(8) . 3_655
O29W U5 O17 101.9(5) . 3_655
Cr4 U5 O17 78.2(5) . 3_655
O21 U5 O17 82.7(5) . 3_655
O28 U5 O17 79.1(6) . 5_665
O27 U5 O17 99.2(6) . 5_665
O11 U5 O17 44.4(9) . 5_665
O11 U5 O17 110.6(9) 7_575 5_665
O30W U5 O17 154.9(8) 7_575 5_665
O30W U5 O17 48.0(8) . 5_665
O29W U5 O17 101.9(5) . 5_665
Cr4 U5 O17 78.2(5) . 5_665
O21 U5 O17 82.7(5) . 5_665
O17 U5 O17 148.3(9) 3_655 5_665
O28 U5 C3 153.3(8) . 7_575
O27 U5 C3 23.0(6) . 7_575
O11 U5 C3 94.3(11) . 7_575
O11 U5 C3 70.6(10) 7_575 7_575
O30W U5 C3 80.0(8) 7_575 7_575
O30W U5 C3 115.3(8) . 7_575
O29W U5 C3 102.5(9) . 7_575
Cr4 U5 C3 77.2(6) . 7_575
O21 U5 C3 58.0(9) . 7_575
O17 U5 C3 76.3(7) 3_655 7_575
O17 U5 C3 118.1(7) 5_665 7_575
O1 Cr1 O8 108.6(15) . 7_575
O1 Cr1 O8 108.6(15) . .
O8 Cr1 O8 81.6(14) 7_575 .
O1 Cr1 O9 105.2(16) . 7_575
O8 Cr1 O9 91.0(11) 7_575 7_575
O8 Cr1 O9 146.1(13) . 7_575
O1 Cr1 O9 105.2(16) . .
O8 Cr1 O9 146.1(13) 7_575 .
O8 Cr1 O9 91.0(11) . .
O9 Cr1 O9 76.8(17) 7_575 .
O1 Cr1 Cr4 105.8(18) . .
O8 Cr1 Cr4 125.0(8) 7_575 .
O8 Cr1 Cr4 125.0(8) . .
O9 Cr1 Cr4 38.6(8) 7_575 .
O9 Cr1 Cr4 38.6(8) . .
O1 Cr1 U2 101.3(17) . .
O8 Cr1 U2 42.6(7) 7_575 .
O8 Cr1 U2 42.6(7) . .
O9 Cr1 U2 132.3(9) 7_575 .
O9 Cr1 U2 132.3(9) . .
Cr4 Cr1 U2 152.8(4) . .
O1 Cr1 O16 72.1(17) . .
O8 Cr1 O16 56.2(8) 7_575 .
O8 Cr1 O16 56.2(8) . .
O9 Cr1 O16 141.6(8) 7_575 .
O9 Cr1 O16 141.6(8) . .
Cr4 Cr1 O16 178.0(5) . .
U2 Cr1 O16 29.2(3) . .
O1 Cr1 O2 98.4(4) . 7_575
O8 Cr1 O2 46.7(8) 7_575 7_575
O8 Cr1 O2 127.4(9) . 7_575
O9 Cr1 O2 48.7(9) 7_575 7_575
O9 Cr1 O2 124.7(10) . 7_575
Cr4 Cr1 O2 87.2(4) . 7_575
U2 Cr1 O2 88.9(4) . 7_575
O16 Cr1 O2 93.1(4) . 7_575
O1 Cr1 O2 98.4(4) . .
O8 Cr1 O2 127.4(9) 7_575 .
O8 Cr1 O2 46.7(8) . .
O9 Cr1 O2 124.7(10) 7_575 .
O9 Cr1 O2 48.7(9) . .
Cr4 Cr1 O2 87.2(4) . .
U2 Cr1 O2 88.9(4) . .
O16 Cr1 O2 93.1(4) . .
O2 Cr1 O2 163.2(8) 7_575 .
O1 Cr1 O7 66.0(10) . 7_575
O8 Cr1 O7 45.1(8) 7_575 7_575
O8 Cr1 O7 108.5(9) . 7_575
O9 Cr1 O7 88.1(9) 7_575 7_575
O9 Cr1 O7 160.2(10) . 7_575
Cr4 Cr1 O7 124.3(4) . 7_575
U2 Cr1 O7 67.5(4) . 7_575
O16 Cr1 O7 55.0(4) . 7_575
O2 Cr1 O7 44.7(6) 7_575 7_575
O2 Cr1 O7 147.0(6) . 7_575
O1 Cr1 O7 66.0(10) . .
O8 Cr1 O7 108.5(9) 7_575 .
O8 Cr1 O7 45.1(8) . .
O9 Cr1 O7 160.2(10) 7_575 .
O9 Cr1 O7 88.1(9) . .
Cr4 Cr1 O7 124.3(4) . .
U2 Cr1 O7 67.5(4) . .
O16 Cr1 O7 55.0(4) . .
O2 Cr1 O7 147.0(6) 7_575 .
O2 Cr1 O7 44.7(6) . .
O7 Cr1 O7 103.1(8) 7_575 .
O7 Cr2 O4 106.5(14) . .
O7 Cr2 O8 104.6(13) . .
O4 Cr2 O8 80.4(12) . .
O7 Cr2 O5 110.1(13) . .
O4 Cr2 O5 90.0(13) . .
O8 Cr2 O5 145.3(10) . .
O7 Cr2 O2 106.1(13) . .
O4 Cr2 O2 147.4(13) . .
O8 Cr2 O2 91.3(11) . .
O5 Cr2 O2 79.0(11) . .
O7 Cr2 Cr3 108.3(11) . .
O4 Cr2 Cr3 126.8(11) . .
O8 Cr2 Cr3 126.3(8) . .
O5 Cr2 Cr3 40.4(8) . .
O2 Cr2 Cr3 39.3(8) . .
O7 Cr2 U2 97.7(10) . .
O4 Cr2 U2 40.9(10) . .
O8 Cr2 U2 42.8(7) . .
O5 Cr2 U2 129.5(8) . .
O2 Cr2 U2 132.8(8) . .
Cr3 Cr2 U2 154.0(3) . .
O7 Cr2 O5 100.2(11) . 8_655
O4 Cr2 O5 48.6(11) . 8_655
O8 Cr2 O5 127.9(8) . 8_655
O5 Cr2 O5 46.0(10) . 8_655
O2 Cr2 O5 124.5(9) . 8_655
Cr3 Cr2 O5 86.3(5) . 8_655
U2 Cr2 O5 89.2(5) . 8_655
O7 Cr2 O16 68.6(11) . .
O4 Cr2 O16 55.1(10) . .
O8 Cr2 O16 55.6(7) . .
O5 Cr2 O16 139.9(8) . .
O2 Cr2 O16 140.9(8) . .
Cr3 Cr2 O16 176.9(4) . .
U2 Cr2 O16 29.1(3) . .
O5 Cr2 O16 94.1(5) 8_655 .
O7 Cr2 O9 97.3(11) . .
O4 Cr2 O9 125.8(10) . .
O8 Cr2 O9 46.4(8) . .
O5 Cr2 O9 126.2(9) . .
O2 Cr2 O9 48.7(9) . .
Cr3 Cr2 O9 87.9(5) . .
U2 Cr2 O9 88.9(4) . .
O5 Cr2 O9 162.6(7) 8_655 .
O16 Cr2 O9 92.6(5) . .
O7 Cr2 O7 64.1(12) . 8_655
O4 Cr2 O7 46.5(10) . 8_655
O8 Cr2 O7 108.2(8) . 8_655
O5 Cr2 O7 87.6(9) . 8_655
O2 Cr2 O7 159.6(9) . 8_655
Cr3 Cr2 O7 124.0(5) . 8_655
U2 Cr2 O7 67.5(5) . 8_655
O5 Cr2 O7 46.6(6) 8_655 8_655
O16 Cr2 O7 54.9(5) . 8_655
O9 Cr2 O7 146.0(6) . 8_655
O7 Cr2 O10 85.2(11) . .
O4 Cr2 O10 136.2(11) . .
O8 Cr2 O10 138.5(9) . .
O5 Cr2 O10 47.1(9) . .
O2 Cr2 O10 47.7(9) . .
Cr3 Cr2 O10 23.2(5) . .
U2 Cr2 O10 176.4(5) . .
O5 Cr2 O10 88.2(6) 8_655 .
O16 Cr2 O10 153.7(6) . .
O9 Cr2 O10 92.9(6) . .
O7 Cr2 O10 112.2(6) 8_655 .
O10 Cr3 O12 106.7(15) . .
O10 Cr3 O15 107.6(14) . .
O12 Cr3 O15 88.4(13) . .
O10 Cr3 O2 111.1(14) . .
O12 Cr3 O2 142.0(12) . .
O15 Cr3 O2 83.7(12) . .
O10 Cr3 O5 108.3(13) . .
O12 Cr3 O5 85.0(12) . .
O15 Cr3 O5 143.8(12) . .
O2 Cr3 O5 79.9(12) . .
O10 Cr3 Cr2 110.6(11) . .
O12 Cr3 Cr2 120.8(9) . .
O15 Cr3 Cr2 120.2(9) . .
O2 Cr3 Cr2 40.2(8) . .
O5 Cr3 Cr2 40.4(8) . .
O10 Cr3 U4 107.2(11) . .
O12 Cr3 U4 44.2(9) . .
O15 Cr3 U4 45.1(9) . .
O2 Cr3 U4 123.3(8) . .
O5 Cr3 U4 124.5(8) . .
Cr2 Cr3 U4 142.2(3) . .
O10 Cr3 U1 108.4(11) . .
O12 Cr3 U1 43.4(9) . .
O15 Cr3 U1 126.2(9) . .
O2 Cr3 U1 117.5(8) . .
O5 Cr3 U1 42.2(8) . .
Cr2 Cr3 U1 81.4(2) . .
U4 Cr3 U1 86.45(18) . .
O10 Cr3 U3 116.5(11) . .
O12 Cr3 U3 120.4(10) . .
O15 Cr3 U3 41.6(9) . .
O2 Cr3 U3 42.1(8) . .
O5 Cr3 U3 115.3(8) . .
Cr2 Cr3 U3 80.2(2) . .
U4 Cr3 U3 83.68(17) . .
U1 Cr3 U3 134.9(2) . .
O10 Cr3 O18 77.7(11) . .
O12 Cr3 O18 52.3(10) . .
O15 Cr3 O18 57.6(10) . .
O2 Cr3 O18 140.6(10) . .
O5 Cr3 O18 135.5(10) . .
Cr2 Cr3 O18 171.3(5) . .
U4 Cr3 O18 29.6(3) . .
U1 Cr3 O18 93.5(5) . .
U3 Cr3 O18 98.9(5) . .
O10 Cr3 O3 79.1(11) . .
O12 Cr3 O3 53.8(11) . .
O15 Cr3 O3 141.1(11) . .
O2 Cr3 O3 130.7(10) . .
O5 Cr3 O3 52.0(10) . .
Cr2 Cr3 O3 90.6(6) . .
U4 Cr3 O3 96.0(7) . .
U1 Cr3 O3 29.4(3) . .
U3 Cr3 O3 163.8(4) . .
O18 Cr3 O3 88.3(8) . .
O10 Cr3 O7 86.9(11) . .
O12 Cr3 O7 134.1(10) . .
O15 Cr3 O7 129.7(10) . .
O2 Cr3 O7 46.8(9) . .
O5 Cr3 O7 49.3(9) . .
Cr2 Cr3 O7 23.8(4) . .
U4 Cr3 O7 165.8(5) . .
U1 Cr3 O7 90.7(4) . .
U3 Cr3 O7 88.6(5) . .
O18 Cr3 O7 164.5(6) . .
O3 Cr3 O7 88.1(8) . .
O21 Cr4 O11 110.1(17) . 7_575
O21 Cr4 O11 110.1(17) . .
O11 Cr4 O11 86.7(19) 7_575 .
O21 Cr4 O9 107.1(18) . .
O11 Cr4 O9 142.4(16) 7_575 .
O11 Cr4 O9 84.8(13) . .
O21 Cr4 O9 107.1(18) . 7_575
O11 Cr4 O9 84.8(13) 7_575 7_575
O11 Cr4 O9 142.4(16) . 7_575
O9 Cr4 O9 80.0(16) . 7_575
O21 Cr4 Cr1 109(2) . .
O11 Cr4 Cr1 119.7(10) 7_575 .
O11 Cr4 Cr1 119.7(10) . .
O9 Cr4 Cr1 40.2(8) . .
O9 Cr4 Cr1 40.2(8) 7_575 .
O21 Cr4 U5 112.3(19) . .
O11 Cr4 U5 43.7(9) 7_575 .
O11 Cr4 U5 43.7(9) . .
O9 Cr4 U5 122.8(10) . .
O9 Cr4 U5 122.8(10) 7_575 .
Cr1 Cr4 U5 138.9(4) . .
O21 Cr4 U3 111.8(2) . .
O11 Cr4 U3 122.5(11) 7_575 .
O11 Cr4 U3 42.6(9) . .
O9 Cr4 U3 42.5(9) . .
O9 Cr4 U3 117.0(9) 7_575 .
Cr1 Cr4 U3 80.66(18) . .
U5 Cr4 U3 84.3(2) . .
O21 Cr4 U3 111.8(2) . 7_575
O11 Cr4 U3 42.6(9) 7_575 7_575
O11 Cr4 U3 122.5(11) . 7_575
O9 Cr4 U3 117.0(9) . 7_575
O9 Cr4 U3 42.5(9) 7_575 7_575
Cr1 Cr4 U3 80.66(18) . 7_575
U5 Cr4 U3 84.3(2) . 7_575
U3 Cr4 U3 136.1(3) . 7_575
O21 Cr4 O27 82(2) . .
O11 Cr4 O27 54.1(10) 7_575 .
O11 Cr4 O27 54.1(10) . .
O9 Cr4 O27 137.8(9) . .
O9 Cr4 O27 137.8(9) 7_575 .
Cr1 Cr4 O27 169.2(6) . .
U5 Cr4 O27 30.3(4) . .
U3 Cr4 O27 95.5(2) . .
U3 Cr4 O27 95.5(2) 7_575 .
O21 Cr4 O28 142(2) . .
O11 Cr4 O28 48.2(10) 7_575 .
O11 Cr4 O28 48.2(10) . .
O9 Cr4 O28 101.8(11) . .
O9 Cr4 O28 101.8(11) 7_575 .
Cr1 Cr4 O28 109.4(5) . .
U5 Cr4 O28 29.6(4) . .
U3 Cr4 O28 74.7(2) . .
U3 Cr4 O28 74.7(2) 7_575 .
O27 Cr4 O28 59.8(6) . .
O21 Cr4 O19 83.1(5) . 7_575
O11 Cr4 O19 52.1(10) 7_575 7_575
O11 Cr4 O19 138.4(11) . 7_575
O9 Cr4 O19 130.1(10) . 7_575
O9 Cr4 O19 50.9(9) 7_575 7_575
Cr1 Cr4 O19 90.1(4) . 7_575
U5 Cr4 O19 94.7(5) . 7_575
U3 Cr4 O19 164.3(5) . 7_575
U3 Cr4 O19 28.7(4) 7_575 7_575
O27 Cr4 O19 91.3(4) . 7_575
O28 Cr4 O19 96.8(5) . 7_575
O24 Cr5 O26 112(2) . .
O24 Cr5 O25 115(2) . .
O26 Cr5 O25 100.6(16) . .
O24 Cr5 O17 106(2) . .
O26 Cr5 O17 112.2(17) . .
O25 Cr5 O17 111.8(18) . .
O24 Cr5 O15 51.0(17) . 5_665
O26 Cr5 O15 124.5(11) . 5_665
O25 Cr5 O15 134.9(14) . 5_665
O17 Cr5 O15 54.7(12) . 5_665
O24 Cr5 O23 83.7(17) . 1_554
O26 Cr5 O23 75.3(11) . 1_554
O25 Cr5 O23 52.0(12) . 1_554
O17 Cr5 O23 163.8(14) . 1_554
O15 Cr5 O23 134.0(7) 5_665 1_554
O24 Cr5 O30W 158.8(17) . 5_665
O26 Cr5 O30W 87.0(11) . 5_665
O25 Cr5 O30W 68.5(13) . 5_665
O17 Cr5 O30W 56.2(13) . 5_665
O15 Cr5 O30W 110.5(6) 5_665 5_665
O23 Cr5 O30W 111.7(6) 1_554 5_665
O22 Cr6 O32 94.0(18) . .
O22 Cr6 O6 118(2) . .
O32 Cr6 O6 120(2) . .
O22 Cr6 O31 140(2) . .
O32 Cr6 O31 83.1(9) . .
O6 Cr6 O31 97.5(14) . .
O22 Cr6 Cr6 155.2(16) . 8_655
O32 Cr6 Cr6 110.8(8) . 8_655
O6 Cr6 Cr6 48.6(11) . 8_655
O31 Cr6 Cr6 49.1(7) . 8_655
O22 Cr6 O32 176(2) . 8_655
O32 Cr6 O32 82.3(9) . 8_655
O6 Cr6 O32 63.6(13) . 8_655
O31 Cr6 O32 41.0(6) . 8_655
Cr6 Cr6 O32 28.5(3) 8_655 8_655
O22 Cr6 O12 61.5(17) . .
O32 Cr6 O12 99.1(10) . .
O6 Cr6 O12 62.9(12) . .
O31 Cr6 O12 158.6(13) . .
Cr6 Cr6 O12 111.4(6) 8_655 .
O32 Cr6 O12 117.9(9) 8_655 .
O22 Cr6 O22 145(2) . 8_655
O32 Cr6 O22 120.9(12) . 8_655
O6 Cr6 O22 45.0(12) . 8_655
O31 Cr6 O22 55.1(8) . 8_655
Cr6 Cr6 O22 10.2(7) 8_655 8_655
O32 Cr6 O22 38.6(7) 8_655 8_655
O12 Cr6 O22 107.3(9) . 8_655
Cr1 O1 O9 41.7(11) . 7_575
Cr1 O1 O9 41.7(11) . .
O9 O1 O9 50.7(14) 7_575 .
Cr1 O1 O8 39.0(10) . 7_575
O9 O1 O8 57.7(10) 7_575 7_575
O9 O1 O8 80.6(13) . 7_575
Cr1 O1 O8 39.0(10) . .
O9 O1 O8 80.6(13) 7_575 .
O9 O1 O8 57.7(10) . .
O8 O1 O8 51.4(12) 7_575 .
Cr1 O1 O7 88.8(12) . 7_575
O9 O1 O7 83.1(8) 7_575 7_575
O9 O1 O7 127.8(13) . 7_575
O8 O1 O7 51.5(8) 7_575 7_575
O8 O1 O7 96.9(13) . 7_575
Cr1 O1 O7 88.8(12) . .
O9 O1 O7 127.8(13) 7_575 .
O9 O1 O7 83.1(8) . .
O8 O1 O7 96.9(13) 7_575 .
O8 O1 O7 51.5(8) . .
O7 O1 O7 117.9(16) 7_575 .
Cr1 O1 O16 82.0(18) . .
O9 O1 O16 113.6(14) 7_575 .
O9 O1 O16 113.6(14) . .
O8 O1 O16 56.0(10) 7_575 .
O8 O1 O16 56.0(10) . .
O7 O1 O16 59.1(8) 7_575 .
O7 O1 O16 59.1(8) . .
Cr1 O1 Cr4 49.8(14) . .
O9 O1 Cr4 29.4(7) 7_575 .
O9 O1 Cr4 29.4(7) . .
O8 O1 Cr4 81.1(11) 7_575 .
O8 O1 Cr4 81.1(11) . .
O7 O1 Cr4 112.3(8) 7_575 .
O7 O1 Cr4 112.3(8) . .
O16 O1 Cr4 131.8(12) . .
Cr1 O1 O21 73.9(18) . .
O9 O1 O21 45.9(11) 7_575 .
O9 O1 O21 45.9(11) . .
O8 O1 O21 102.9(14) 7_575 .
O8 O1 O21 102.9(14) . .
O7 O1 O21 119.3(8) 7_575 .
O7 O1 O21 119.3(8) . .
O16 O1 O21 156.0(15) . .
Cr4 O1 O21 24.2(8) . .
Cr1 O1 C4 112.9(14) . .
O9 O1 C4 106.5(14) 7_575 .
O9 O1 C4 71.7(10) . .
O8 O1 C4 151.5(13) 7_575 .
O8 O1 C4 105.8(7) . .
O7 O1 C4 156.4(12) 7_575 .
O7 O1 C4 73.7(6) . .
O16 O1 C4 130.5(7) . .
Cr4 O1 C4 78.0(8) . .
O21 O1 C4 62.0(9) . .
Cr1 O1 C4 112.9(14) . 7_575
O9 O1 C4 71.7(10) 7_575 7_575
O9 O1 C4 106.5(14) . 7_575
O8 O1 C4 105.8(7) 7_575 7_575
O8 O1 C4 151.5(13) . 7_575
O7 O1 C4 73.7(6) 7_575 7_575
O7 O1 C4 156.4(12) . 7_575
O16 O1 C4 130.5(7) . 7_575
Cr4 O1 C4 78.0(8) . 7_575
O21 O1 C4 62.0(9) . 7_575
C4 O1 C4 88.6(10) . 7_575
Cr3 O2 Cr2 100.5(13) . .
Cr3 O2 U3 105.3(11) . .
Cr2 O2 U3 145.0(13) . .
Cr3 O2 O5 50.7(9) . .
Cr2 O2 O5 50.5(9) . .
U3 O2 O5 142.9(12) . .
Cr3 O2 O15 48.1(9) . .
Cr2 O2 O15 142.4(15) . .
U3 O2 O15 57.2(9) . .
O5 O2 O15 93.7(12) . .
Cr3 O2 O8 138.6(14) . .
Cr2 O2 O8 44.0(7) . .
U3 O2 O8 102.1(10) . .
O5 O2 O8 89.3(11) . .
O15 O2 O8 144.8(13) . .
Cr3 O2 O9 158.8(14) . .
Cr2 O2 O9 100.1(11) . .
U3 O2 O9 53.9(8) . .
O5 O2 O9 148.2(13) . .
O15 O2 O9 111.0(13) . .
O8 O2 O9 58.9(9) . .
Cr3 O2 O7 103.9(12) . .
Cr2 O2 O7 32.9(7) . .
U3 O2 O7 149.3(12) . .
O5 O2 O7 66.1(10) . .
O15 O2 O7 150.8(14) . .
O8 O2 O7 59.8(9) . .
O9 O2 O7 96.0(11) . .
Cr3 O2 O10 31.2(8) . .
Cr2 O2 O10 102.7(12) . .
U3 O2 O10 111.7(11) . .
O5 O2 O10 64.4(10) . .
O15 O2 O10 62.5(10) . .
O8 O2 O10 146.2(13) . .
O9 O2 O10 144.9(13) . .
O7 O2 O10 89.0(11) . .
Cr3 O2 O19 100.2(11) . .
Cr2 O2 O19 154.9(14) . .
U3 O2 O19 37.5(7) . .
O5 O2 O19 150.4(13) . .
O15 O2 O19 62.6(11) . .
O8 O2 O19 120.2(12) . .
O9 O2 O19 61.3(9) . .
O7 O2 O19 126.9(12) . .
O10 O2 O19 88.0(10) . .
Cr3 O2 O20 103.8(11) . .
Cr2 O2 O20 114.2(12) . .
U3 O2 O20 36.5(6) . .
O5 O2 O20 113.9(12) . .
O15 O2 O20 65.7(10) . .
O8 O2 O20 81.1(10) . .
O9 O2 O20 62.9(10) . .
O7 O2 O20 140.7(12) . .
O10 O2 O20 127.8(12) . .
O19 O2 O20 74.0(9) . .
Cr3 O2 O12 18.9(7) . .
Cr2 O2 O12 95.8(11) . .
U3 O2 O12 101.1(9) . .
O5 O2 O12 46.2(9) . .
O15 O2 O12 47.5(9) . .
O8 O2 O12 125.0(11) . .
O9 O2 O12 151.9(12) . .
O7 O2 O12 109.7(11) . .
O10 O2 O12 50.0(9) . .
O19 O2 O12 108.3(10) . .
O20 O2 O12 89.4(10) . .
U1 O3 O5 53.3(9) . 8_655
U1 O3 O5 53.3(9) . .
O5 O3 O5 53.3(12) 8_655 .
U1 O3 O12 53.4(6) . .
O5 O3 O12 95.0(10) 8_655 .
O5 O3 O12 51.6(7) . .
U1 O3 O12 53.4(6) . 8_655
O5 O3 O12 51.6(7) 8_655 8_655
O5 O3 O12 95.0(10) . 8_655
O12 O3 O12 104.5(13) . 8_655
U1 O3 O6 52.0(12) . .
O5 O3 O6 99.0(10) 8_655 .
O5 O3 O6 99.0(10) . .
O12 O3 O6 61.7(8) . .
O12 O3 O6 61.7(8) 8_655 .
U1 O3 O14 0.6(10) . .
O5 O3 O14 52.8(9) 8_655 .
O5 O3 O14 52.8(9) . .
O12 O3 O14 53.5(6) . .
O12 O3 O14 53.5(6) 8_655 .
O6 O3 O14 52.6(12) . .
U1 O3 Cr3 66.0(5) . .
O5 O3 Cr3 84.5(9) 8_655 .
O5 O3 Cr3 31.4(5) . .
O12 O3 Cr3 30.3(6) . .
O12 O3 Cr3 118.2(8) 8_655 .
O6 O3 Cr3 91.4(6) . .
O14 O3 Cr3 65.8(4) . .
U1 O3 Cr3 66.0(5) . 8_655
O5 O3 Cr3 31.4(5) 8_655 8_655
O5 O3 Cr3 84.5(9) . 8_655
O12 O3 Cr3 118.2(8) . 8_655
O12 O3 Cr3 30.3(6) 8_655 8_655
O6 O3 Cr3 91.4(6) . 8_655
O14 O3 Cr3 65.8(4) . 8_655
Cr3 O3 Cr3 115.3(9) . 8_655
U1 O3 OW2 120.7(19) . 8_655
O5 O3 OW2 69.9(13) 8_655 8_655
O5 O3 OW2 81.3(14) . 8_655
O12 O3 OW2 126.0(14) . 8_655
O12 O3 OW2 104.3(12) 8_655 8_655
O6 O3 OW2 166.1(10) . 8_655
O14 O3 OW2 120.2(15) . 8_655
Cr3 O3 OW2 95.7(12) . 8_655
Cr3 O3 OW2 74.7(10) 8_655 8_655
U1 O3 OW2 120.7(19) . .
O5 O3 OW2 81.3(14) 8_655 .
O5 O3 OW2 69.9(13) . .
O12 O3 OW2 104.3(12) . .
O12 O3 OW2 126.0(14) 8_655 .
O6 O3 OW2 166.1(10) . .
O14 O3 OW2 120.2(15) . .
Cr3 O3 OW2 74.7(10) . .
Cr3 O3 OW2 95.7(12) 8_655 .
OW2 O3 OW2 24.8(16) 8_655 .
U1 O3 O10 91.1(8) . 8_655
O5 O3 O10 49.4(8) 8_655 8_655
O5 O3 O10 100.6(12) . 8_655
O12 O3 O10 142.7(11) . 8_655
O12 O3 O10 47.6(8) 8_655 8_655
O6 O3 O10 107.5(7) . 8_655
O14 O3 O10 90.8(7) . 8_655
Cr3 O3 O10 131.6(12) . 8_655
Cr3 O3 O10 25.0(5) 8_655 8_655
OW2 O3 O10 59.0(10) 8_655 8_655
OW2 O3 O10 83.4(12) . 8_655
Cr2 O4 Cr2 128.4(18) 8_655 .
Cr2 O4 U2 108.1(11) 8_655 .
Cr2 O4 U2 108.1(11) . .
Cr2 O4 O8 158.5(19) 8_655 .
Cr2 O4 O8 49.9(6) . .
U2 O4 O8 61.0(9) . .
Cr2 O4 O8 49.9(6) 8_655 8_655
Cr2 O4 O8 158.5(19) . 8_655
U2 O4 O8 61.0(9) . 8_655
O8 O4 O8 122.0(18) . 8_655
Cr2 O4 O5 99.6(14) 8_655 .
Cr2 O4 O5 45.4(9) . .
U2 O4 O5 151.1(7) . .
O8 O4 O5 90.1(9) . .
O8 O4 O5 147.9(13) 8_655 .
Cr2 O4 O5 45.4(9) 8_655 8_655
Cr2 O4 O5 99.6(14) . 8_655
U2 O4 O5 151.1(7) . 8_655
O8 O4 O5 147.9(13) . 8_655
O8 O4 O5 90.1(9) 8_655 8_655
O5 O4 O5 57.7(13) . 8_655
Cr2 O4 O7 33.0(8) 8_655 8_655
Cr2 O4 O7 104.2(15) . 8_655
U2 O4 O7 101.2(12) . 8_655
O8 O4 O7 127.0(15) . 8_655
O8 O4 O7 63.2(9) 8_655 8_655
O5 O4 O7 97.6(13) . 8_655
O5 O4 O7 63.3(10) 8_655 8_655
Cr2 O4 O7 104.2(15) 8_655 .
Cr2 O4 O7 33.0(8) . .
U2 O4 O7 101.2(12) . .
O8 O4 O7 63.2(9) . .
O8 O4 O7 127.0(15) 8_655 .
O5 O4 O7 63.3(10) . .
O5 O4 O7 97.6(13) 8_655 .
O7 O4 O7 74.0(13) 8_655 .
Cr2 O4 O16 93.7(11) 8_655 .
Cr2 O4 O16 93.7(11) . .
U2 O4 O16 36.9(6) . .
O8 O4 O16 66.4(9) . .
O8 O4 O16 66.4(9) 8_655 .
O5 O4 O16 135.1(11) . .
O5 O4 O16 135.1(11) 8_655 .
O7 O4 O16 71.9(10) 8_655 .
O7 O4 O16 71.9(10) . .
Cr2 O4 O13 115.6(9) 8_655 .
Cr2 O4 O13 115.6(9) . .
U2 O4 O13 37.4(9) . .
O8 O4 O13 68.3(9) . .
O8 O4 O13 68.3(9) 8_655 .
O5 O4 O13 133.4(12) . .
O5 O4 O13 133.4(12) 8_655 .
O7 O4 O13 128.7(11) 8_655 .
O7 O4 O13 128.7(11) . .
O16 O4 O13 74.3(11) . .
Cr2 O4 O2 16.4(6) 8_655 8_655
Cr2 O4 O2 137.7(15) . 8_655
U2 O4 O2 109.3(6) . 8_655
O8 O4 O2 169.9(14) . 8_655
O8 O4 O2 48.2(7) 8_655 8_655
O5 O4 O2 99.6(11) . 8_655
O5 O4 O2 41.9(7) 8_655 8_655
O7 O4 O2 49.5(7) 8_655 8_655
O7 O4 O2 119.0(12) . 8_655
O16 O4 O2 104.4(7) . 8_655
O13 O4 O2 106.0(7) . 8_655
Cr2 O5 Cr3 99.3(13) . .
Cr2 O5 U1 150.6(14) . .
Cr3 O5 U1 104.1(11) . .
Cr2 O5 O2 50.5(9) . .
Cr3 O5 O2 49.4(8) . .
U1 O5 O2 144.8(12) . .
Cr2 O5 O12 138.7(14) . .
Cr3 O5 O12 46.4(9) . .
U1 O5 O12 58.2(9) . .
O2 O5 O12 90.1(12) . .
Cr2 O5 O5 102.0(8) . 8_655
Cr3 O5 O5 158.7(8) . 8_655
U1 O5 O5 56.0(6) . 8_655
O2 O5 O5 151.6(8) . 8_655
O12 O5 O5 114.2(9) . 8_655
Cr2 O5 O4 44.5(7) . .
Cr3 O5 O4 139.0(13) . .
U1 O5 O4 106.7(11) . .
O2 O5 O4 90.6(11) . .
O12 O5 O4 145.2(14) . .
O5 O5 O4 61.1(7) 8_655 .
Cr2 O5 O10 103.4(13) . .
Cr3 O5 O10 32.0(8) . .
U1 O5 O10 105.9(11) . .
O2 O5 O10 65.2(11) . .
O12 O5 O10 61.4(11) . .
O5 O5 O10 138.6(8) 8_655 .
O4 O5 O10 146.9(14) . .
Cr2 O5 O7 31.2(7) . .
Cr3 O5 O7 100.4(12) . .
U1 O5 O7 152.1(12) . .
O2 O5 O7 63.1(10) . .
O12 O5 O7 146.6(14) . .
O5 O5 O7 97.6(7) 8_655 .
O4 O5 O7 60.0(10) . .
O10 O5 O7 88.0(11) . .
Cr2 O5 O3 154.4(14) . .
Cr3 O5 O3 96.6(11) . .
U1 O5 O3 38.4(7) . .
O2 O5 O3 144.4(12) . .
O12 O5 O3 65.5(11) . .
O5 O5 O3 63.3(6) 8_655 .
O4 O5 O3 124.3(11) . .
O10 O5 O3 80.1(9) . .
O7 O5 O3 125.7(12) . .
Cr2 O5 O14 118.3(13) . .
Cr3 O5 O14 105.9(11) . .
U1 O5 O14 37.5(7) . .
O2 O5 O14 118.8(11) . .
O12 O5 O14 65.7(11) . .
O5 O5 O14 64.0(6) 8_655 .
O4 O5 O14 83.7(12) . .
O10 O5 O14 127.0(13) . .
O7 O5 O14 143.6(13) . .
O3 O5 O14 75.9(10) . .
Cr2 O5 Cr2 70.0(8) . 8_655
Cr3 O5 Cr2 169.3(13) . 8_655
U1 O5 Cr2 86.2(8) . 8_655
O2 O5 Cr2 120.1(11) . 8_655
O12 O5 Cr2 143.1(12) . 8_655
O5 O5 Cr2 32.0(5) 8_655 8_655
O4 O5 Cr2 31.8(5) . 8_655
O10 O5 Cr2 147.9(10) . 8_655
O7 O5 Cr2 70.3(8) . 8_655
O3 O5 Cr2 93.3(8) . 8_655
O14 O5 Cr2 80.5(8) . 8_655
Cr6 O6 Cr6 83(2) . 8_655
Cr6 O6 U1 138.4(11) . .
Cr6 O6 U1 138.4(11) 8_655 .
Cr6 O6 O31 41.5(11) . .
Cr6 O6 O31 41.5(11) 8_655 .
U1 O6 O31 172(2) . .
Cr6 O6 O22 29.7(11) . .
Cr6 O6 O22 109.6(19) 8_655 .
U1 O6 O22 111.7(11) . .
O31 O6 O22 70.1(10) . .
Cr6 O6 O22 109.6(19) . 8_655
Cr6 O6 O22 29.7(11) 8_655 8_655
U1 O6 O22 111.7(11) . 8_655
O31 O6 O22 70.1(10) . 8_655
O22 O6 O22 131(2) . 8_655
Cr6 O6 O32 84.7(17) . 8_655
Cr6 O6 O32 29.3(11) 8_655 8_655
U1 O6 O32 127.3(13) . 8_655
O31 O6 O32 47.7(6) . 8_655
O22 O6 O32 114.4(15) . 8_655
O22 O6 O32 48.7(9) 8_655 8_655
Cr6 O6 O32 29.3(11) . .
Cr6 O6 O32 84.7(17) 8_655 .
U1 O6 O32 127.3(13) . .
O31 O6 O32 47.7(6) . .
O22 O6 O32 48.7(9) . .
O22 O6 O32 114.4(15) 8_655 .
O32 O6 O32 72.2(10) 8_655 .
Cr6 O6 O14 128.9(18) . .
Cr6 O6 O14 128.9(18) 8_655 .
U1 O6 O14 37.4(9) . .
O31 O6 O14 150.5(19) . .
O22 O6 O14 100.4(13) . .
O22 O6 O14 100.4(13) 8_655 .
O32 O6 O14 143.7(5) 8_655 .
O32 O6 O14 143.7(5) . .
Cr6 O6 O3 124.3(18) . .
Cr6 O6 O3 124.3(18) 8_655 .
U1 O6 O3 37.1(8) . .
O31 O6 O3 135.0(19) . .
O22 O6 O3 114.0(12) . .
O22 O6 O3 114.0(12) 8_655 .
O32 O6 O3 99.2(13) 8_655 .
O32 O6 O3 99.2(13) . .
O14 O6 O3 74.6(12) . .
Cr6 O6 O12 170.5(19) . 8_655
Cr6 O6 O12 88.2(10) 8_655 8_655
U1 O6 O12 50.2(7) . 8_655
O31 O6 O12 129.2(8) . 8_655
O22 O6 O12 159.8(17) . 8_655
O22 O6 O12 62.5(10) 8_655 8_655
O32 O6 O12 85.9(7) 8_655 8_655
O32 O6 O12 146.5(17) . 8_655
O14 O6 O12 60.0(9) . 8_655
O3 O6 O12 58.9(9) . 8_655
Cr6 O6 O12 88.2(10) . .
Cr6 O6 O12 170.5(19) 8_655 .
U1 O6 O12 50.2(7) . .
O31 O6 O12 129.2(8) . .
O22 O6 O12 62.5(10) . .
O22 O6 O12 159.8(17) 8_655 .
O32 O6 O12 146.5(17) 8_655 .
O32 O6 O12 85.9(7) . .
O14 O6 O12 60.0(9) . .
O3 O6 O12 58.9(9) . .
O12 O6 O12 100.5(15) 8_655 .
Cr2 O7 O8 41.6(9) . .
Cr2 O7 O4 40.5(8) . .
O8 O7 O4 52.1(8) . .
Cr2 O7 O2 41.0(9) . .
O8 O7 O2 58.6(9) . .
O4 O7 O2 81.5(10) . .
Cr2 O7 O5 38.7(9) . .
O8 O7 O5 80.3(10) . .
O4 O7 O5 56.7(10) . .
O2 O7 O5 50.8(9) . .
Cr2 O7 O7 90.8(10) . 8_655
O8 O7 O7 99.5(7) . 8_655
O4 O7 O7 53.0(7) . 8_655
O2 O7 O7 129.1(8) . 8_655
O5 O7 O7 82.4(7) . 8_655
Cr2 O7 O16 85.5(11) . .
O8 O7 O16 57.3(8) . .
O4 O7 O16 56.7(9) . .
O2 O7 O16 115.8(10) . .
O5 O7 O16 113.3(10) . .
O7 O7 O16 60.4(5) 8_655 .
Cr2 O7 O1 92.1(13) . .
O8 O7 O1 52.8(10) . .
O4 O7 O1 99.2(12) . .
O2 O7 O1 83.8(11) . .
O5 O7 O1 128.5(12) . .
O7 O7 O1 121.0(8) 8_655 .
O16 O7 O1 61.2(8) . .
Cr2 O7 OW2 110.6(15) . .
O8 O7 OW2 152.2(14) . .
O4 O7 OW2 108.3(13) . .
O2 O7 OW2 102.8(13) . .
O5 O7 OW2 71.9(11) . .
O7 O7 OW2 75.6(9) 8_655 .
O16 O7 OW2 133.5(12) . .
O1 O7 OW2 152.4(13) . .
Cr2 O7 OW3 163.5(15) . 1_554
O8 O7 OW3 135.3(13) . 1_554
O4 O7 OW3 123.1(12) . 1_554
O2 O7 OW3 155.4(13) . 1_554
O5 O7 OW3 139.1(13) . 1_554
O7 O7 OW3 73.4(8) 8_655 1_554
O16 O7 OW3 82.8(10) . 1_554
O1 O7 OW3 92.4(12) . 1_554
OW2 O7 OW3 70.3(12) . 1_554
Cr2 O7 C6 110.2(12) . .
O8 O7 C6 108.2(9) . .
O4 O7 C6 150.6(10) . .
O2 O7 C6 69.1(8) . .
O5 O7 C6 102.3(9) . .
O7 O7 C6 152.3(4) 8_655 .
O16 O7 C6 136.6(9) . .
O1 O7 C6 77.5(9) . .
OW2 O7 C6 80.0(10) . .
OW3 O7 C6 86.3(9) 1_554 .
Cr2 O7 Cr2 65.6(9) . 8_655
O8 O7 Cr2 80.3(8) . 8_655
O4 O7 Cr2 29.4(5) . 8_655
O2 O7 Cr2 104.7(9) . 8_655
O5 O7 Cr2 63.2(7) . 8_655
O7 O7 Cr2 25.2(4) 8_655 8_655
O16 O7 Cr2 61.1(5) . 8_655
O1 O7 Cr2 119.0(10) . 8_655
OW2 O7 Cr2 85.6(10) . 8_655
OW3 O7 Cr2 98.5(9) 1_554 8_655
C6 O7 Cr2 162.4(9) . 8_655
Cr1 O8 Cr2 132.9(13) . .
Cr1 O8 O8 49.2(7) . 7_575
Cr2 O8 O8 158.8(7) . 7_575
Cr1 O8 O4 158.0(15) . .
Cr2 O8 O4 49.8(9) . .
O8 O8 O4 119.0(9) 7_575 .
Cr1 O8 U2 106.5(10) . .
Cr2 O8 U2 105.7(10) . .
O8 O8 U2 60.3(5) 7_575 .
O4 O8 U2 58.6(9) . .
Cr1 O8 O9 45.5(8) . .
Cr2 O8 O9 103.2(11) . .
O8 O8 O9 89.7(8) 7_575 .
O4 O8 O9 151.4(13) . .
U2 O8 O9 150.0(11) . .
Cr1 O8 O2 103.5(11) . .
Cr2 O8 O2 44.7(8) . .
O8 O8 O2 151.1(8) 7_575 .
O4 O8 O2 89.9(12) . .
U2 O8 O2 148.5(11) . .
O9 O8 O2 61.5(10) . .
Cr1 O8 O7 106.3(11) . .
Cr2 O8 O7 33.8(7) . .
O8 O8 O7 128.3(8) 7_575 .
O4 O8 O7 64.6(11) . .
U2 O8 O7 100.6(9) . .
O9 O8 O7 98.8(11) . .
O2 O8 O7 61.6(9) . .
Cr1 O8 O1 32.5(9) . .
Cr2 O8 O1 107.1(10) . .
O8 O8 O1 64.3(6) 7_575 .
O4 O8 O1 129.3(15) . .
U2 O8 O1 102.1(11) . .
O9 O8 O1 61.1(12) . .
O2 O8 O1 98.2(10) . .
O7 O8 O1 75.7(10) . .
Cr1 O8 O16 92.7(9) . .
Cr2 O8 O16 93.1(8) . .
O8 O8 O16 66.1(4) 7_575 .
O4 O8 O16 65.6(9) . .
U2 O8 O16 36.6(4) . .
O9 O8 O16 134.2(11) . .
O2 O8 O16 133.5(10) . .
O7 O8 O16 72.1(8) . .
O1 O8 O16 73.2(11) . .
Cr1 O8 O13 114.1(10) . .
Cr2 O8 O13 112.3(9) . .
O8 O8 O13 67.0(5) 7_575 .
O4 O8 O13 65.0(9) . .
U2 O8 O13 36.4(8) . .
O9 O8 O13 134.1(12) . .
O2 O8 O13 133.1(11) . .
O7 O8 O13 126.9(11) . .
O1 O8 O13 128.5(10) . .
O16 O8 O13 73.0(9) . .
Cr1 O8 O9 17.3(7) . 7_575
Cr2 O8 O9 141.9(11) . 7_575
O8 O8 O9 48.2(6) 7_575 7_575
O4 O8 O9 167.2(12) . 7_575
U2 O8 O9 108.6(9) . 7_575
O9 O8 O9 41.4(10) . 7_575
O2 O8 O9 102.9(10) . 7_575
O7 O8 O9 121.6(10) . 7_575
O1 O8 O9 49.7(10) . 7_575
O16 O8 O9 104.6(8) . 7_575
O13 O8 O9 105.1(8) . 7_575
Cr4 O9 Cr1 101.3(13) . .
Cr4 O9 U3 105.1(12) . .
Cr1 O9 U3 145.2(14) . .
Cr4 O9 O9 50.0(8) . 7_575
Cr1 O9 O9 51.6(8) . 7_575
U3 O9 O9 144.7(7) . 7_575
Cr4 O9 O11 47.5(10) . .
Cr1 O9 O11 140.1(16) . .
U3 O9 O11 57.8(10) . .
O9 O9 O11 91.8(9) 7_575 .
Cr4 O9 O8 138.4(14) . .
Cr1 O9 O8 43.4(7) . .
U3 O9 O8 102.6(11) . .
O9 O9 O8 90.3(8) 7_575 .
O11 O9 O8 141.4(16) . .
Cr4 O9 O2 158.5(14) . .
Cr1 O9 O2 99.8(11) . .
U3 O9 O2 53.8(8) . .
O9 O9 O2 149.9(7) 7_575 .
O11 O9 O2 111.6(13) . .
O8 O9 O2 59.6(9) . .
Cr4 O9 O21 33.2(11) . .
Cr1 O9 O21 104.4(14) . .
U3 O9 O21 110.1(12) . .
O9 O9 O21 64.6(7) 7_575 .
O11 O9 O21 64.5(15) . .
O8 O9 O21 147.2(15) . .
O2 O9 O21 142.1(13) . .
Cr4 O9 O1 103.0(14) . .
Cr1 O9 O1 33.2(9) . .
U3 O9 O1 149.8(13) . .
O9 O9 O1 64.7(7) 7_575 .
O11 O9 O1 150.2(15) . .
O8 O9 O1 61.2(11) . .
O2 O9 O1 97.0(11) . .
O21 O9 O1 87.9(15) . .
Cr4 O9 O19 99.2(11) . .
Cr1 O9 O19 154.5(15) . .
U3 O9 O19 37.7(7) . .
O9 O9 O19 148.1(7) 7_575 .
O11 O9 O19 65.4(11) . .
O8 O9 O19 121.5(12) . .
O2 O9 O19 61.9(10) . .
O21 O9 O19 84.9(10) . .
O1 O9 O19 126.3(14) . .
Cr4 O9 O20 104.3(13) . .
Cr1 O9 O20 115.0(13) . .
U3 O9 O20 36.2(6) . .
O9 O9 O20 117.2(7) 7_575 .
O11 O9 O20 63.8(12) . .
O8 O9 O20 81.0(10) . .
O2 O9 O20 62.2(9) . .
O21 O9 O20 128.4(15) . .
O1 O9 O20 142.2(14) . .
O19 O9 O20 73.9(10) . .
Cr4 O9 O11 18.8(8) . 7_575
Cr1 O9 O11 95.5(11) . 7_575
U3 O9 O11 102.2(10) . 7_575
O9 O9 O11 45.4(6) 7_575 7_575
O11 O9 O11 46.4(12) . 7_575
O8 O9 O11 124.1(12) . 7_575
O2 O9 O11 152.8(13) . 7_575
O21 O9 O11 51.8(12) . 7_575
O1 O9 O11 107.9(11) . 7_575
O19 O9 O11 108.6(10) . 7_575
O20 O9 O11 91.0(10) . 7_575
Cr3 O10 O12 39.9(9) . .
Cr3 O10 O15 39.6(10) . .
O12 O10 O15 55.7(10) . .
Cr3 O10 O5 39.7(9) . .
O12 O10 O5 53.9(9) . .
O15 O10 O5 79.3(11) . .
Cr3 O10 O2 37.7(9) . .
O12 O10 O2 77.5(11) . .
O15 O10 O2 52.5(9) . .
O5 O10 O2 50.5(9) . .
Cr3 O10 O26 176.0(16) . .
O12 O10 O26 139.0(14) . .
O15 O10 O26 144.3(13) . .
O5 O10 O26 136.5(12) . .
O2 O10 O26 142.8(13) . .
Cr3 O10 OW1 99.2(13) . .
O12 O10 OW1 101.4(10) . .
O15 O10 OW1 59.6(8) . .
O5 O10 OW1 138.5(13) . .
O2 O10 OW1 95.4(10) . .
O26 O10 OW1 84.7(9) . .
Cr3 O10 O18 76.9(11) . .
O12 O10 O18 51.4(8) . .
O15 O10 O18 54.9(8) . .
O5 O10 O18 105.0(11) . .
O2 O10 O18 106.0(11) . .
O26 O10 O18 105.1(10) . .
OW1 O10 O18 57.0(7) . .
Cr3 O10 OW2 110.5(15) . .
O12 O10 OW2 110.0(13) . .
O15 O10 OW2 149.0(15) . .
O5 O10 OW2 71.1(11) . .
O2 O10 OW2 99.9(12) . .
O26 O10 OW2 65.7(11) . .
OW1 O10 OW2 147.3(13) . .
O18 O10 OW2 141.9(13) . .
Cr3 O10 O3 75.9(11) . .
O12 O10 O3 52.1(9) . .
O15 O10 O3 106.8(11) . .
O5 O10 O3 50.5(8) . .
O2 O10 O3 100.6(11) . .
O26 O10 O3 100.6(10) . .
OW1 O10 O3 143.9(11) . .
O18 O10 O3 87.4(10) . .
OW2 O10 O3 60.3(11) . .
Cr3 O10 C6 105.8(14) . .
O12 O10 C6 145.7(13) . .
O15 O10 C6 99.4(10) . .
O5 O10 C6 102.3(10) . .
O2 O10 C6 68.2(8) . .
O26 O10 C6 75.2(8) . .
OW1 O10 C6 80.4(7) . .
O18 O10 C6 136.8(9) . .
OW2 O10 C6 78.8(10) . .
O3 O10 C6 135.6(10) . .
Cr3 O10 Cr2 46.2(9) . .
O12 O10 Cr2 77.6(9) . .
O15 O10 Cr2 77.4(9) . .
O5 O10 Cr2 29.5(6) . .
O2 O10 Cr2 29.6(6) . .
O26 O10 Cr2 131.5(10) . .
OW1 O10 Cr2 124.7(10) . .
O18 O10 Cr2 123.1(9) . .
OW2 O10 Cr2 72.4(10) . .
O3 O10 Cr2 77.8(8) . .
C6 O10 Cr2 73.7(6) . .
Cr4 O11 U5 102.4(14) . .
Cr4 O11 U3 105.0(12) . .
U5 O11 U3 144.8(16) . .
Cr4 O11 O9 47.6(9) . .
U5 O11 O9 141.5(15) . .
U3 O11 O9 57.6(9) . .
Cr4 O11 O11 46.6(9) . 7_575
U5 O11 O11 56.3(8) . 7_575
U3 O11 O11 141.3(7) . 7_575
O9 O11 O11 88.2(9) . 7_575
Cr4 O11 O28 102.0(14) . .
U5 O11 O28 40.1(7) . .
U3 O11 O28 111.7(14) . .
O9 O11 O28 113.4(15) . .
O11 O11 O28 62.7(7) 7_575 .
Cr4 O11 O21 31.9(11) . .
U5 O11 O21 106.6(14) . .
U3 O11 O21 108.3(13) . .
O9 O11 O21 62.5(14) . .
O11 O11 O21 63.3(8) 7_575 .
O28 O11 O21 125.9(13) . .
Cr4 O11 O27 94.6(14) . .
U5 O11 O27 38.5(7) . .
U3 O11 O27 154.8(13) . .
O9 O11 O27 141.2(16) . .
O11 O11 O27 63.9(7) 7_575 .
O28 O11 O27 78.6(10) . .
O21 O11 O27 80.4(15) . .
Cr4 O11 O19 98.0(13) . .
U5 O11 O19 154.8(14) . .
U3 O11 O19 37.1(7) . .
O9 O11 O19 63.8(10) . .
O11 O11 O19 144.2(8) 7_575 .
O28 O11 O19 147.2(15) . .
O21 O11 O19 83.3(11) . .
O27 O11 O19 125.5(13) . .
Cr4 O11 O20 106.6(14) . .
U5 O11 O20 113.2(13) . .
U3 O11 O20 37.1(6) . .
O9 O11 O20 66.3(11) . .
O11 O11 O20 116.1(8) 7_575 .
O28 O11 O20 75.3(10) . .
O21 O11 O20 128.8(16) . .
O27 O11 O20 149.1(14) . .
O19 O11 O20 74.3(10) . .
Cr4 O11 O17 153.8(15) . 5_665
U5 O11 O17 103.0(12) . 5_665
U3 O11 O17 49.2(9) . 5_665
O9 O11 O17 106.8(14) . 5_665
O11 O11 O17 155.9(9) 7_575 5_665
O28 O11 O17 93.7(12) . 5_665
O21 O11 O17 140.3(15) . 5_665
O27 O11 O17 109.1(12) . 5_665
O19 O11 O17 59.4(11) . 5_665
O20 O11 O17 57.1(11) . 5_665
Cr4 O11 O30W 147.6(15) . .
U5 O11 O30W 45.5(7) . .
U3 O11 O30W 106.3(12) . .
O9 O11 O30W 159.8(16) . .
O11 O11 O30W 101.8(7) 7_575 .
O28 O11 O30W 58.3(9) . .
O21 O11 O30W 137.8(16) . .
O27 O11 O30W 58.4(9) . .
O19 O11 O30W 112.1(12) . .
O20 O11 O30W 93.4(11) . .
O17 O11 O30W 58.5(10) 5_665 .
Cr3 O12 U4 102.6(12) . .
Cr3 O12 U1 104.2(12) . .
U4 O12 U1 148.3(13) . .
Cr3 O12 O5 48.5(9) . .
U4 O12 O5 143.7(13) . .
U1 O12 O5 56.2(9) . .
Cr3 O12 O15 46.2(9) . .
U4 O12 O15 57.2(9) . .
U1 O12 O15 142.3(12) . .
O5 O12 O15 88.9(12) . .
Cr3 O12 O10 33.4(9) . .
U4 O12 O10 104.7(12) . .
U1 O12 O10 106.9(12) . .
O5 O12 O10 64.7(10) . .
O15 O12 O10 62.9(11) . .
Cr3 O12 O18 97.1(13) . .
U4 O12 O18 38.4(6) . .
U1 O12 O18 149.8(13) . .
O5 O12 O18 143.6(14) . .
O15 O12 O18 67.4(11) . .
O10 O12 O18 79.7(11) . .
Cr3 O12 O3 95.9(14) . .
U4 O12 O3 152.8(13) . .
U1 O12 O3 37.4(5) . .
O5 O12 O3 62.9(12) . .
O15 O12 O3 141.2(14) . .
O10 O12 O3 80.3(11) . .
O18 O12 O3 120.0(12) . .
Cr3 O12 O14 106.0(14) . .
U4 O12 O14 118.4(13) . .
U1 O12 O14 36.9(5) . .
O5 O12 O14 63.7(12) . .
O15 O12 O14 118.6(13) . .
O10 O12 O14 128.3(14) . .
O18 O12 O14 151.7(15) . .
O3 O12 O14 74.2(8) . .
Cr3 O12 O22 153.7(15) . .
U4 O12 O22 51.6(8) . .
U1 O12 O22 102.0(11) . .
O5 O12 O22 156.3(15) . .
O15 O12 O22 108.8(13) . .
O10 O12 O22 137.2(14) . .
O18 O12 O22 59.9(11) . .
O3 O12 O22 106.6(13) . .
O14 O12 O22 93.4(14) . .
Cr3 O12 O6 152.7(15) . .
U4 O12 O6 104.6(11) . .
U1 O12 O6 49.4(8) . .
O5 O12 O6 105.6(13) . .
O15 O12 O6 159.4(15) . .
O10 O12 O6 136.4(15) . .
O18 O12 O6 105.3(12) . .
O3 O12 O6 59.4(11) . .
O14 O12 O6 58.7(12) . .
O22 O12 O6 53.5(9) . .
Cr3 O12 O23 102.5(13) . .
U4 O12 O23 34.3(6) . .
U1 O12 O23 121.8(12) . .
O5 O12 O23 120.2(12) . .
O15 O12 O23 60.7(11) . .
O10 O12 O23 123.1(13) . .
O18 O12 O23 72.7(9) . .
O3 O12 O23 156.2(13) . .
O14 O12 O23 86.2(10) . .
O22 O12 O23 60.4(11) . .
O6 O12 O23 99.0(13) . .
U2 O13 O4 52.2(9) . 2_565
U2 O13 O4 52.2(9) . .
O4 O13 O4 104.5(19) 2_565 .
U2 O13 O8 52.2(8) . 2_565
O4 O13 O8 46.8(7) 2_565 2_565
O4 O13 O8 86.2(12) . 2_565
U2 O13 O8 52.2(8) . 8_655
O4 O13 O8 86.2(12) 2_565 8_655
O4 O13 O8 46.8(7) . 8_655
O8 O13 O8 46.1(10) 2_565 8_655
U2 O13 O8 52.2(8) . .
O4 O13 O8 86.2(12) 2_565 .
O4 O13 O8 46.8(7) . .
O8 O13 O8 104.4(16) 2_565 .
O8 O13 O8 86.7(13) 8_655 .
U2 O13 O8 52.2(8) . 7_575
O4 O13 O8 46.8(7) 2_565 7_575
O4 O13 O8 86.2(12) . 7_575
O8 O13 O8 86.7(13) 2_565 7_575
O8 O13 O8 104.4(16) 8_655 7_575
O8 O13 O8 46.1(10) . 7_575
U2 O13 O16 0.000(2) . .
O4 O13 O16 52.2(9) 2_565 .
O4 O13 O16 52.2(9) . .
O8 O13 O16 52.2(8) 2_565 .
O8 O13 O16 52.2(8) 8_655 .
O8 O13 O16 52.2(8) . .
O8 O13 O16 52.2(8) 7_575 .
U2 O13 OW3 138.3(9) . 7_575
O4 O13 OW3 87.0(10) 2_565 7_575
O4 O13 OW3 165.3(12) . 7_575
O8 O13 OW3 108.4(9) 2_565 7_575
O8 O13 OW3 145.2(9) 8_655 7_575
O8 O13 OW3 126.8(8) . 7_575
O8 O13 OW3 95.4(9) 7_575 7_575
O16 O13 OW3 138.3(9) . 7_575
U2 O13 OW3 138.3(9) . 2_565
O4 O13 OW3 87.0(10) 2_565 2_565
O4 O13 OW3 165.3(12) . 2_565
O8 O13 OW3 95.4(9) 2_565 2_565
O8 O13 OW3 126.8(8) 8_655 2_565
O8 O13 OW3 145.2(9) . 2_565
O8 O13 OW3 108.4(9) 7_575 2_565
O16 O13 OW3 138.3(9) . 2_565
OW3 O13 OW3 18.5(14) 7_575 2_565
U2 O13 OW3 138.3(9) . .
O4 O13 OW3 165.3(12) 2_565 .
O4 O13 OW3 87.0(10) . .
O8 O13 OW3 145.2(9) 2_565 .
O8 O13 OW3 108.4(9) 8_655 .
O8 O13 OW3 95.4(9) . .
O8 O13 OW3 126.8(8) 7_575 .
O16 O13 OW3 138.3(9) . .
OW3 O13 OW3 80.4(17) 7_575 .
OW3 O13 OW3 83.4(17) 2_565 .
U2 O13 OW3 138.3(9) . 8_655
O4 O13 OW3 165.3(12) 2_565 8_655
O4 O13 OW3 87.0(10) . 8_655
O8 O13 OW3 126.8(8) 2_565 8_655
O8 O13 OW3 95.4(9) 8_655 8_655
O8 O13 OW3 108.4(9) . 8_655
O8 O13 OW3 145.2(9) 7_575 8_655
O16 O13 OW3 138.3(9) . 8_655
OW3 O13 OW3 83.4(18) 7_575 8_655
OW3 O13 OW3 80.4(17) 2_565 8_655
OW3 O13 OW3 18.5(14) . 8_655
U1 O14 O5 51.7(10) . 8_655
U1 O14 O5 51.7(10) . .
O5 O14 O5 52.1(12) 8_655 .
U1 O14 O6 52.3(13) . .
O5 O14 O6 97.8(10) 8_655 .
O5 O14 O6 97.8(10) . .
U1 O14 O12 52.2(6) . .
O5 O14 O12 92.8(10) 8_655 .
O5 O14 O12 50.6(8) . .
O6 O14 O12 61.3(8) . .
U1 O14 O12 52.2(6) . 8_655
O5 O14 O12 50.6(8) 8_655 8_655
O5 O14 O12 92.8(10) . 8_655
O6 O14 O12 61.3(8) . 8_655
O12 O14 O12 102.4(12) . 8_655
U1 O14 OW3 164.8(18) . 8_655
O5 O14 OW3 113.3(15) 8_655 8_655
O5 O14 OW3 124.1(17) . 8_655
O6 O14 OW3 137.4(18) . 8_655
O12 O14 OW3 139.6(10) . 8_655
O12 O14 OW3 118.0(10) 8_655 8_655
U1 O14 OW3 164.8(19) . .
O5 O14 OW3 124.1(17) 8_655 .
O5 O14 OW3 113.3(15) . .
O6 O14 OW3 137.4(19) . .
O12 O14 OW3 118.0(10) . .
O12 O14 OW3 139.6(10) 8_655 .
OW3 O14 OW3 21.6(16) 8_655 .
U1 O14 O3 0.6(10) . .
O5 O14 O3 51.3(8) 8_655 .
O5 O14 O3 51.3(8) . .
O6 O14 O3 52.8(11) . .
O12 O14 O3 52.3(6) . .
O12 O14 O3 52.3(6) 8_655 .
OW3 O14 O3 164.4(15) 8_655 .
OW3 O14 O3 164.4(15) . .
U1 O14 O4 84.6(16) . .
O5 O14 O4 45.1(9) 8_655 .
O5 O14 O4 45.1(9) . .
O6 O14 O4 136.9(13) . .
O12 O14 O4 94.3(11) . .
O12 O14 O4 94.3(11) 8_655 .
OW3 O14 O4 84.7(13) 8_655 .
OW3 O14 O4 84.7(13) . .
O3 O14 O4 84.1(11) . .
U1 O14 O23 99.3(7) . .
O5 O14 O23 137.0(9) 8_655 .
O5 O14 O23 85.4(6) . .
O6 O14 O23 80.0(8) . .
O12 O14 O23 48.2(7) . .
O12 O14 O23 140.7(12) 8_655 .
OW3 O14 O23 94.6(9) 8_655 .
OW3 O14 O23 74.6(9) . .
O3 O14 O23 99.5(5) . .
O4 O14 O23 111.0(8) . .
U1 O14 O23 99.3(7) . 8_655
O5 O14 O23 85.4(6) 8_655 8_655
O5 O14 O23 137.0(9) . 8_655
O6 O14 O23 80.0(8) . 8_655
O12 O14 O23 140.7(12) . 8_655
O12 O14 O23 48.2(7) 8_655 8_655
OW3 O14 O23 74.6(9) 8_655 8_655
OW3 O14 O23 94.6(9) . 8_655
O3 O14 O23 99.5(5) . 8_655
O4 O14 O23 111.0(8) . 8_655
O23 O14 O23 135.1(14) . 8_655
Cr3 O15 U3 106.1(12) . .
Cr3 O15 U4 100.9(12) . .
U3 O15 U4 141.8(13) . .
Cr3 O15 O2 48.2(9) . .
U3 O15 O2 57.9(9) . .
U4 O15 O2 141.0(14) . .
Cr3 O15 O12 45.3(9) . .
U3 O15 O12 137.5(14) . .
U4 O15 O12 56.4(8) . .
O2 O15 O12 87.3(12) . .
Cr3 O15 O10 32.7(8) . .
U3 O15 O10 114.4(12) . .
U4 O15 O10 102.9(12) . .
O2 O15 O10 65.0(11) . .
O12 O15 O10 61.4(11) . .
Cr3 O15 O24 149.1(15) . 5_665
U3 O15 O24 104.5(11) . 5_665
U4 O15 O24 55.3(9) . 5_665
O2 O15 O24 161.9(15) . 5_665
O12 O15 O24 110.5(13) . 5_665
O10 O15 O24 125.9(14) . 5_665
Cr3 O15 O19 102.9(13) . .
U3 O15 O19 38.6(7) . .
U4 O15 O19 153.1(13) . .
O2 O15 O19 65.8(11) . .
O12 O15 O19 148.2(14) . .
O10 O15 O19 90.7(11) . .
O24 O15 O19 97.9(12) 5_665 .
Cr3 O15 O17 156.4(15) . 5_665
U3 O15 O17 50.5(8) . 5_665
U4 O15 O17 98.9(11) . 5_665
O2 O15 O17 108.4(13) . 5_665
O12 O15 O17 148.4(15) . 5_665
O10 O15 O17 150.0(15) . 5_665
O24 O15 O17 54.5(9) 5_665 5_665
O19 O15 O17 61.4(11) . 5_665
Cr3 O15 O23 109.2(14) . .
U3 O15 O23 106.9(11) . .
U4 O15 O23 37.4(6) . .
O2 O15 O23 121.1(13) . .
O12 O15 O23 68.7(11) . .
O10 O15 O23 129.5(14) . .
O24 O15 O23 65.5(12) 5_665 .
O19 O15 O23 139.3(13) . .
O17 O15 O23 79.8(12) 5_665 .
Cr3 O15 OW1 98.8(11) . .
U3 O15 OW1 103.7(10) . .
U4 O15 OW1 98.2(9) . .
O2 O15 OW1 108.5(11) . .
O12 O15 OW1 110.6(12) . .
O10 O15 OW1 66.2(9) . .
O24 O15 OW1 69.2(11) 5_665 .
O19 O15 OW1 66.1(8) . .
O17 O15 OW1 90.7(11) 5_665 .
O23 O15 OW1 130.0(11) . .
Cr3 O15 O20 103.2(13) . .
U3 O15 O20 36.2(6) . .
U4 O15 O20 111.5(11) . .
O2 O15 O20 65.0(10) . .
O12 O15 O20 110.0(12) . .
O10 O15 O20 129.6(13) . .
O24 O15 O20 104.1(12) 5_665 .
O19 O15 O20 74.8(10) . .
O17 O15 O20 57.3(10) 5_665 .
O23 O15 O20 74.1(10) . .
OW1 O15 O20 138.4(11) . .
U2 O16 O4 53.4(7) . 2_565
U2 O16 O4 53.4(7) . .
O4 O16 O4 106.8(14) 2_565 .
U2 O16 O8 54.8(5) . 7_575
O4 O16 O8 48.1(5) 2_565 7_575
O4 O16 O8 89.0(7) . 7_575
U2 O16 O8 54.8(5) . 2_565
O4 O16 O8 48.1(5) 2_565 2_565
O4 O16 O8 89.0(7) . 2_565
O8 O16 O8 90.5(10) 7_575 2_565
U2 O16 O8 54.8(5) . .
O4 O16 O8 89.0(7) 2_565 .
O4 O16 O8 48.1(5) . .
O8 O16 O8 47.8(9) 7_575 .
O8 O16 O8 109.7(10) 2_565 .
U2 O16 O8 54.8(5) . 8_655
O4 O16 O8 89.0(7) 2_565 8_655
O4 O16 O8 48.1(5) . 8_655
O8 O16 O8 109.7(10) 7_575 8_655
O8 O16 O8 47.8(9) 2_565 8_655
O8 O16 O8 90.5(10) . 8_655
U2 O16 O7 96.5(5) . 7_575
O4 O16 O7 51.4(7) 2_565 7_575
O4 O16 O7 139.5(8) . 7_575
O8 O16 O7 50.6(6) 7_575 7_575
O8 O16 O7 93.9(7) 2_565 7_575
O8 O16 O7 93.6(6) . 7_575
O8 O16 O7 140.0(8) 8_655 7_575
U2 O16 O7 96.5(5) . 2_565
O4 O16 O7 51.4(7) 2_565 2_565
O4 O16 O7 139.5(8) . 2_565
O8 O16 O7 93.9(7) 7_575 2_565
O8 O16 O7 50.6(6) 2_565 2_565
O8 O16 O7 140.0(8) . 2_565
O8 O16 O7 93.6(6) 8_655 2_565
O7 O16 O7 59.3(9) 7_575 2_565
U2 O16 O7 96.5(5) . .
O4 O16 O7 139.5(8) 2_565 .
O4 O16 O7 51.4(7) . .
O8 O16 O7 93.6(6) 7_575 .
O8 O16 O7 140.0(8) 2_565 .
O8 O16 O7 50.6(6) . .
O8 O16 O7 93.9(7) 8_655 .
O7 O16 O7 119.0(9) 7_575 .
O7 O16 O7 166.9(11) 2_565 .
U2 O16 O7 96.5(5) . 8_655
O4 O16 O7 139.5(8) 2_565 8_655
O4 O16 O7 51.4(7) . 8_655
O8 O16 O7 140.0(8) 7_575 8_655
O8 O16 O7 93.6(6) 2_565 8_655
O8 O16 O7 93.9(7) . 8_655
O8 O16 O7 50.6(6) 8_655 8_655
O7 O16 O7 166.9(11) 7_575 8_655
O7 O16 O7 119.0(9) 2_565 8_655
O7 O16 O7 59.3(9) . 8_655
U2 O16 O1 97.2(7) . 2_565
O4 O16 O1 94.3(4) 2_565 2_565
O4 O16 O1 94.3(4) . 2_565
O8 O16 O1 141.0(8) 7_575 2_565
O8 O16 O1 50.8(7) 2_565 2_565
O8 O16 O1 141.0(8) . 2_565
O8 O16 O1 50.8(7) 8_655 2_565
O7 O16 O1 118.4(5) 7_575 2_565
O7 O16 O1 59.7(5) 2_565 2_565
O7 O16 O1 118.4(5) . 2_565
O7 O16 O1 59.7(5) 8_655 2_565
Cr5 O17 U3 146.6(19) . 5_665
Cr5 O17 O24 36.4(10) . .
U3 O17 O24 111.7(15) 5_665 .
Cr5 O17 O26 33.2(9) . .
U3 O17 O26 138.6(18) 5_665 .
O24 O17 O26 59.9(12) . .
Cr5 O17 O25 33.9(11) . .
U3 O17 O25 162.4(18) 5_665 .
O24 O17 O25 61.7(13) . .
O26 O17 O25 54.7(11) . .
Cr5 O17 N2 93.1(16) . 5_664
U3 O17 N2 107.6(15) 5_665 5_664
O24 O17 N2 102.6(16) . 5_664
O26 O17 N2 113.8(14) . 5_664
O25 O17 N2 61.1(12) . 5_664
Cr5 O17 O20 143.5(19) . 5_665
U3 O17 O20 38.7(7) 5_665 5_665
O24 O17 O20 114.5(16) . 5_665
O26 O17 O20 173.7(15) . 5_665
O25 O17 O20 126.5(17) . 5_665
N2 O17 O20 69.4(12) 5_664 5_665
Cr5 O17 O15 97.3(14) . 5_665
U3 O17 O15 51.2(9) 5_665 5_665
O24 O17 O15 61.0(12) . 5_665
O26 O17 O15 110.8(13) . 5_665
O25 O17 O15 117.6(13) . 5_665
N2 O17 O15 111.1(15) 5_664 5_665
O20 O17 O15 62.9(10) 5_665 5_665
Cr5 O17 O19 121.3(19) . 5_665
U3 O17 O19 37.1(7) 5_665 5_665
O24 O17 O19 100.1(16) . 5_665
O26 O17 O19 101.8(14) . 5_665
O25 O17 O19 154.7(16) . 5_665
N2 O17 O19 143.9(14) 5_664 5_665
O20 O17 O19 75.8(10) 5_665 5_665
O15 O17 O19 58.0(10) 5_665 5_665
Cr5 O17 O11 155(2) . 5_665
U3 O17 O11 50.7(7) 5_665 5_665
O24 O17 O11 159.2(18) . 5_665
O26 O17 O11 123.4(15) . 5_665
O25 O17 O11 138.6(15) . 5_665
N2 O17 O11 94.4(13) 5_664 5_665
O20 O17 O11 60.6(10) 5_665 5_665
O15 O17 O11 101.8(12) 5_665 5_665
O19 O17 O11 59.4(10) 5_665 5_665
Cr5 O17 O30W 97.1(15) . 5_665
U3 O17 O30W 115.7(11) 5_665 5_665
O24 O17 O30W 132.5(15) . 5_665
O26 O17 O30W 85.3(12) . 5_665
O25 O17 O30W 72.1(12) . 5_665
N2 O17 O30W 60.7(10) 5_664 5_665
O20 O17 O30W 100.9(12) 5_665 5_665
O15 O17 O30W 163.8(14) 5_665 5_665
O19 O17 O30W 119.2(12) 5_665 5_665
O11 O17 O30W 66.7(9) 5_665 5_665
Cr5 O17 O23 79.7(12) . 5_665
U3 O17 O23 85.3(11) 5_665 5_665
O24 O17 O23 55.1(12) . 5_665
O26 O17 O23 111.8(11) . 5_665
O25 O17 O23 77.7(12) . 5_665
N2 O17 O23 65.5(10) 5_664 5_665
O20 O17 O23 64.0(10) 5_665 5_665
O15 O17 O23 50.2(9) 5_665 5_665
O19 O17 O23 107.3(12) 5_665 5_665
O11 O17 O23 124.6(13) 5_665 5_665
O30W O17 O23 125.9(13) 5_665 5_665
U4 O18 C7 126.7(15) . 5_665
U4 O18 O24 58.4(12) . 5_665
C7 O18 O24 90.1(13) 5_665 5_665
U4 O18 O12 55.1(9) . .
C7 O18 O12 163.6(15) 5_665 .
O24 O18 O12 102.4(13) 5_665 .
U4 O18 O22 54.9(10) . .
C7 O18 O22 104.4(13) 5_665 .
O24 O18 O22 105.4(13) 5_665 .
O12 O18 O22 62.2(10) . .
U4 O18 O25 53.7(9) . 1_556
C7 O18 O25 74.0(10) 5_665 1_556
O24 O18 O25 61.1(12) 5_665 1_556
O12 O18 O25 102.5(11) . 1_556
O22 O18 O25 54.8(11) . 1_556
U4 O18 O15 51.5(9) . .
C7 O18 O15 143.8(14) 5_665 .
O24 O18 O15 57.2(11) 5_665 .
O12 O18 O15 52.0(9) . .
O22 O18 O15 99.4(10) . .
O25 O18 O15 99.0(10) 1_556 .
U4 O18 OW1 103.7(12) . .
C7 O18 OW1 98.1(9) 5_665 .
O24 O18 OW1 65.0(10) 5_665 .
O12 O18 OW1 96.8(10) . .
O22 O18 OW1 155.6(10) . .
O25 O18 OW1 125.2(12) 1_556 .
O15 O18 OW1 56.4(7) . .
U4 O18 C1 147.0(16) . 5_665
C7 O18 C1 63.9(8) 5_665 5_665
O24 O18 C1 151.4(14) 5_665 5_665
O12 O18 C1 105.5(13) . 5_665
O22 O18 C1 93.1(13) . 5_665
O25 O18 C1 117.6(13) 1_556 5_665
O15 O18 C1 141.6(12) . 5_665
OW1 O18 C1 105.2(9) . 5_665
U4 O18 O23 1.9(7) . .
C7 O18 O23 125.1(11) 5_665 .
O24 O18 O23 56.7(11) 5_665 .
O12 O18 O23 57.0(9) . .
O22 O18 O23 55.7(10) . .
O25 O18 O23 52.3(9) 1_556 .
O15 O18 O23 51.9(8) . .
OW1 O18 O23 103.4(9) . .
C1 O18 O23 148.2(13) 5_665 .
U4 O18 O19 155.1(15) . 5_665
C7 O18 O19 53.7(6) 5_665 5_665
O24 O18 O19 97.8(13) 5_665 5_665
O12 O18 O19 133.1(12) . 5_665
O22 O18 O19 148.4(12) . 5_665
O25 O18 O19 124.3(12) 1_556 5_665
O15 O18 O19 111.3(11) . 5_665
OW1 O18 O19 55.2(6) . 5_665
C1 O18 O19 57.9(9) 5_665 5_665
O23 O18 O19 153.8(12) . 5_665
U4 O18 Cr3 65.8(8) . .
C7 O18 Cr3 163.1(11) 5_665 .
O24 O18 Cr3 88.6(11) 5_665 .
O12 O18 Cr3 30.6(6) . .
O22 O18 Cr3 92.1(9) . .
O25 O18 Cr3 119.5(8) 1_556 .
O15 O18 Cr3 31.4(6) . .
OW1 O18 Cr3 66.2(6) . .
C1 O18 Cr3 112.7(10) 5_665 .
O23 O18 Cr3 67.2(7) . .
O19 O18 Cr3 109.9(9) 5_665 .
U3 O19 O15 54.8(10) . .
U3 O19 C7 149.1(14) . .
O15 O19 C7 135.3(11) . .
U3 O19 O9 53.9(9) . .
O15 O19 O9 98.4(11) . .
C7 O19 O9 96.1(11) . .
U3 O19 O2 53.4(8) . .
O15 O19 O2 51.5(9) . .
C7 O19 O2 106.3(10) . .
O9 O19 O2 56.8(9) . .
U3 O19 O11 53.1(10) . .
O15 O19 O11 105.1(12) . .
C7 O19 O11 116.7(12) . .
O9 O19 O11 50.9(9) . .
O2 O19 O11 96.4(11) . .
U3 O19 O17 51.4(10) . 5_665
O15 O19 O17 60.6(10) . 5_665
C7 O19 O17 156.2(12) . 5_665
O9 O19 O17 98.5(12) . 5_665
O2 O19 O17 97.5(12) . 5_665
O11 O19 O17 61.2(10) . 5_665
U3 O19 OW1 112.6(13) . .
O15 O19 OW1 59.1(8) . .
C7 O19 OW1 89.9(7) . .
O9 O19 OW1 150.7(11) . .
O2 O19 OW1 94.0(9) . .
O11 O19 OW1 147.1(12) . .
O17 O19 OW1 86.5(10) 5_665 .
U3 O19 C1 126.5(14) . .
O15 O19 C1 153.9(13) . .
C7 O19 C1 60.0(8) . .
O9 O19 C1 100.5(12) . .
O2 O19 C1 153.9(13) . .
O11 O19 C1 74.0(11) . .
O17 O19 C1 98.7(11) 5_665 .
OW1 O19 C1 107.2(10) . .
U3 O19 O20 0.6(7) . .
O15 O19 O20 54.7(9) . .
C7 O19 O20 149.6(11) . .
O9 O19 O20 54.4(9) . .
O2 O19 O20 53.9(8) . .
O11 O19 O20 53.0(9) . .
O17 O19 O20 50.8(10) 5_665 .
OW1 O19 O20 112.4(10) . .
C1 O19 O20 126.2(11) . .
U3 O19 C2 109.8(12) . .
O15 O19 C2 130.4(12) . .
C7 O19 C2 84.1(8) . .
O9 O19 C2 106.7(11) . .
O2 O19 C2 160.6(12) . .
O11 O19 C2 64.2(9) . .
O17 O19 C2 73.7(10) 5_665 .
OW1 O19 C2 102.4(8) . .
C1 O19 C2 25.2(4) . .
O20 O19 C2 109.3(10) . .
U3 O19 O18 169.0(15) . 5_665
O15 O19 O18 116.2(11) . 5_665
C7 O19 O18 41.3(6) . 5_665
O9 O19 O18 137.0(13) . 5_665
O2 O19 O18 128.1(11) . 5_665
O11 O19 O18 131.9(12) . 5_665
O17 O19 O18 120.0(12) 5_665 5_665
OW1 O19 O18 57.4(6) . 5_665
C1 O19 O18 58.0(9) . 5_665
O20 O19 O18 168.6(12) . 5_665
C2 O19 O18 70.4(8) . 5_665
U3 O20 O17 54.0(10) . 5_665
U3 O20 O11 52.9(9) . .
O17 O20 O11 62.3(10) 5_665 .
U3 O20 O2 51.6(8) . .
O17 O20 O2 98.1(11) 5_665 .
O11 O20 O2 94.7(10) . .
U3 O20 O15 50.5(8) . .
O17 O20 O15 59.8(10) 5_665 .
O11 O20 O15 100.9(10) . .
O2 O20 O15 49.4(8) . .
U3 O20 O9 51.2(9) . .
O17 O20 O9 98.4(10) 5_665 .
O11 O20 O9 49.8(8) . .
O2 O20 O9 54.9(9) . .
O15 O20 O9 92.5(9) . .
U3 O20 N2 108.3(13) . 1_556
O17 O20 N2 54.8(11) 5_665 1_556
O11 O20 N2 87.3(10) . 1_556
O2 O20 N2 147.9(12) . 1_556
O15 O20 N2 98.7(12) . 1_556
O9 O20 N2 137.1(11) . 1_556
U3 O20 O28 102.5(11) . .
O17 O20 O28 82.6(10) 5_665 .
O11 O20 O28 50.3(8) . .
O2 O20 O28 140.1(12) . .
O15 O20 O28 141.7(11) . .
O9 O20 O28 85.4(10) . .
N2 O20 O28 60.7(8) 1_556 .
U3 O20 O19 0.6(7) . .
O17 O20 O19 53.4(9) 5_665 .
O11 O20 O19 52.8(8) . .
O2 O20 O19 52.1(7) . .
O15 O20 O19 50.5(8) . .
O9 O20 O19 51.7(8) . .
N2 O20 O19 107.7(10) 1_556 .
O28 O20 O19 102.2(8) . .
U3 O20 O23 99.0(11) . .
O17 O20 O23 70.4(10) 5_665 .
O11 O20 O23 132.7(12) . .
O2 O20 O23 91.9(9) . .
O15 O20 O23 52.0(8) . .
O9 O20 O23 144.0(9) . .
N2 O20 O23 64.5(9) 1_556 .
O28 O20 O23 124.9(11) . .
O19 O20 O23 98.7(9) . .
U3 O20 O8 83.8(11) . .
O17 O20 O8 137.8(11) 5_665 .
O11 O20 O8 94.4(10) . .
O2 O20 O8 46.3(7) . .
O15 O20 O8 95.0(9) . .
O9 O20 O8 45.8(7) . .
N2 O20 O8 165.6(10) 1_556 .
O28 O20 O8 110.0(10) . .
O19 O20 O8 84.4(8) . .
O23 O20 O8 122.4(10) . .
U3 O20 C4 123.5(13) . 1_556
O17 O20 C4 70.0(10) 5_665 1_556
O11 O20 C4 96.5(9) . 1_556
O2 O20 C4 157.2(11) . 1_556
O15 O20 C4 108.8(10) . 1_556
O9 O20 C4 143.8(10) . 1_556
N2 O20 C4 15.2(5) 1_556 1_556
O28 O20 C4 59.7(7) . 1_556
O19 O20 C4 122.9(9) . 1_556
O23 O20 C4 66.0(7) . 1_556
O8 O20 C4 151.4(7) . 1_556
Cr4 O21 O9 39.7(13) . .
Cr4 O21 O9 39.7(13) . 7_575
O9 O21 O9 50.9(15) . 7_575
Cr4 O21 O11 38.0(12) . 7_575
O9 O21 O11 77.6(17) . 7_575
O9 O21 O11 53.0(12) 7_575 7_575
Cr4 O21 O11 38.0(12) . .
O9 O21 O11 53.0(12) . .
O9 O21 O11 77.6(17) 7_575 .
O11 O21 O11 53.5(16) 7_575 .
Cr4 O21 C1 113.6(17) . 7_575
O9 O21 C1 151.7(17) . 7_575
O9 O21 C1 104.0(10) 7_575 7_575
O11 O21 C1 75.9(12) 7_575 7_575
O11 O21 C1 115.2(18) . 7_575
Cr4 O21 C1 113.6(17) . .
O9 O21 C1 104.0(10) . .
O9 O21 C1 151.7(17) 7_575 .
O11 O21 C1 115.2(18) 7_575 .
O11 O21 C1 75.9(12) . .
C1 O21 C1 96(2) 7_575 .
Cr4 O21 O27 72.7(19) . .
O9 O21 O27 102.8(16) . .
O9 O21 O27 102.8(16) 7_575 .
O11 O21 O27 50.6(10) 7_575 .
O11 O21 O27 50.6(10) . .
C1 O21 O27 67.0(11) 7_575 .
C1 O21 O27 67.0(11) . .
Cr4 O21 Cr1 47.5(15) . .
O9 O21 Cr1 29.8(8) . .
O9 O21 Cr1 29.8(8) 7_575 .
O11 O21 Cr1 77.1(14) 7_575 .
O11 O21 Cr1 77.1(14) . .
C1 O21 Cr1 131.7(10) 7_575 .
C1 O21 Cr1 131.7(10) . .
O27 O21 Cr1 120.2(15) . .
Cr4 O21 O19 72.5(9) . 7_575
O9 O21 O19 99.2(15) . 7_575
O9 O21 O19 48.8(7) 7_575 7_575
O11 O21 O19 49.5(8) 7_575 7_575
O11 O21 O19 102.0(15) . 7_575
C1 O21 O19 55.4(8) 7_575 7_575
C1 O21 O19 148.2(17) . 7_575
O27 O21 O19 87.0(9) . 7_575
Cr1 O21 O19 76.6(9) . 7_575
Cr4 O21 O19 72.5(9) . .
O9 O21 O19 48.8(7) . .
O9 O21 O19 99.2(15) 7_575 .
O11 O21 O19 102.0(15) 7_575 .
O11 O21 O19 49.5(8) . .
C1 O21 O19 148.2(17) 7_575 .
C1 O21 O19 55.4(8) . .
O27 O21 O19 87.0(9) . .
Cr1 O21 O19 76.6(9) . .
O19 O21 O19 144.8(17) 7_575 .
Cr4 O21 O1 71(2) . .
O9 O21 O1 46.1(11) . .
O9 O21 O1 46.1(11) 7_575 .
O11 O21 O1 98.4(16) 7_575 .
O11 O21 O1 98.4(16) . .
C1 O21 O1 129.4(11) 7_575 .
C1 O21 O1 129.4(11) . .
O27 O21 O1 144.1(17) . .
Cr1 O21 O1 23.9(7) . .
O19 O21 O1 82.4(9) 7_575 .
O19 O21 O1 82.4(9) . .
Cr6 O22 O32 44.1(12) . .
Cr6 O22 U4 142(3) . .
O32 O22 U4 123.8(19) . .
Cr6 O22 O25 160(2) . 1_556
O32 O22 O25 122.0(17) . 1_556
U4 O22 O25 55.0(10) . 1_556
Cr6 O22 O6 32.4(13) . .
O32 O22 O6 67.8(13) . .
U4 O22 O6 113.6(16) . .
O25 O22 O6 167.4(18) 1_556 .
Cr6 O22 O18 122(2) . .
O32 O22 O18 87.8(14) . .
U4 O22 O18 37.5(7) . .
O25 O22 O18 62.9(12) 1_556 .
O6 O22 O18 112.3(17) . .
Cr6 O22 O31 21.0(12) . .
O32 O22 O31 45.9(6) . .
U4 O22 O31 162.4(17) . .
O25 O22 O31 140.8(15) 1_556 .
O6 O22 O31 51.4(9) . .
O18 O22 O31 133.2(15) . .
Cr6 O22 O12 92.0(19) . .
O32 O22 O12 97.1(15) . .
U4 O22 O12 50.3(9) . .
O25 O22 O12 105.2(14) 1_556 .
O6 O22 O12 64.0(12) . .
O18 O22 O12 57.8(11) . .
O31 O22 O12 113.0(12) . .
Cr6 O22 O23 139(2) . .
O32 O22 O23 156.6(19) . .
U4 O22 O23 35.1(7) . .
O25 O22 O23 60.2(11) 1_556 .
O6 O22 O23 107.6(15) . .
O18 O22 O23 72.5(10) . .
O31 O22 O23 149.1(15) . .
O12 O22 O23 61.9(10) . .
Cr6 O22 O26 128(2) . 1_556
O32 O22 O26 134.2(14) . 1_556
U4 O22 O26 87.5(11) . 1_556
O25 O22 O26 46.8(10) 1_556 1_556
O6 O22 O26 133.9(18) . 1_556
O18 O22 O26 108.9(11) . 1_556
O31 O22 O26 109.6(13) . 1_556
O12 O22 O26 128.1(13) . 1_556
O23 O22 O26 66.3(10) . 1_556
Cr6 O22 Cr6 14.6(10) . 8_655
O32 O22 Cr6 58.8(7) . 8_655
U4 O22 Cr6 139.0(14) . 8_655
O25 O22 Cr6 164.9(17) 1_556 8_655
O6 O22 Cr6 25.4(9) . 8_655
O18 O22 Cr6 130.7(15) . 8_655
O31 O22 Cr6 27.1(4) . 8_655
O12 O22 Cr6 89.2(11) . 8_655
O23 O22 Cr6 126.2(13) . 8_655
O26 O22 Cr6 120.4(13) 1_556 8_655
Cr6 O22 O30W 101.7(17) . 5_666
O32 O22 O30W 74.0(9) . 5_666
U4 O22 O30W 108.3(11) . 5_666
O25 O22 O30W 58.5(10) 1_556 5_666
O6 O22 O30W 134.1(14) . 5_666
O18 O22 O30W 90.0(11) . 5_666
O31 O22 O30W 83.8(9) . 5_666
O12 O22 O30W 147.4(15) . 5_666
O23 O22 O30W 117.4(12) . 5_666
O26 O22 O30W 64.0(8) 1_556 5_666
Cr6 O22 O30W 110.9(9) 8_655 5_666
U4 O23 O25 54.3(11) . 1_556
U4 O23 O15 54.4(9) . .
O25 O23 O15 102.2(11) 1_556 .
U4 O23 O22 51.0(11) . .
O25 O23 O22 53.5(11) 1_556 .
O15 O23 O22 98.5(12) . .
U4 O23 O24 51.7(9) . 5_665
O25 O23 O24 58.4(11) 1_556 5_665
O15 O23 O24 55.7(11) . 5_665
O22 O23 O24 95.9(10) . 5_665
U4 O23 O12 48.4(9) . .
O25 O23 O12 97.1(11) 1_556 .
O15 O23 O12 50.6(9) . .
O22 O23 O12 57.7(10) . .
O24 O23 O12 91.2(10) 5_665 .
U4 O23 C6 149.0(16) . 1_556
O25 O23 C6 100.7(12) 1_556 1_556
O15 O23 C6 127.7(12) . 1_556
O22 O23 C6 132.6(13) . 1_556
O24 O23 C6 101.3(11) 5_665 1_556
O12 O23 C6 161.8(11) . 1_556
U4 O23 O18 1.9(8) . .
O25 O23 O18 53.0(9) 1_556 .
O15 O23 O18 54.8(8) . .
O22 O23 O18 51.8(10) . .
O24 O23 O18 50.1(7) 5_665 .
O12 O23 O18 50.3(7) . .
C6 O23 O18 147.1(12) 1_556 .
U4 O23 O20 108.3(13) . .
O25 O23 O20 144.8(14) 1_556 .
O15 O23 O20 53.9(8) . .
O22 O23 O20 143.9(13) . .
O24 O23 O20 86.6(11) 5_665 .
O12 O23 O20 86.3(10) . .
C6 O23 O20 81.4(7) 1_556 .
O18 O23 O20 108.6(9) . .
U4 O23 O26 94.2(12) . 1_556
O25 O23 O26 44.4(9) 1_556 1_556
O15 O23 O26 146.5(10) . 1_556
O22 O23 O26 61.7(11) . 1_556
O24 O23 O26 97.4(12) 5_665 1_556
O12 O23 O26 119.3(11) . 1_556
C6 O23 O26 72.4(7) 1_556 1_556
O18 O23 O26 93.4(9) . 1_556
O20 O23 O26 153.8(10) . 1_556
U4 O23 Cr5 81.0(11) . 1_556
O25 O23 Cr5 26.7(8) 1_556 1_556
O15 O23 Cr5 124.6(10) . 1_556
O22 O23 Cr5 69.2(9) . 1_556
O24 O23 Cr5 71.6(10) 5_665 1_556
O12 O23 Cr5 121.9(9) . 1_556
C6 O23 Cr5 75.1(7) 1_556 1_556
O18 O23 Cr5 79.6(7) . 1_556
O20 O23 Cr5 143.7(12) . 1_556
O26 O23 Cr5 26.0(4) 1_556 1_556
U4 O23 O17 86.2(13) . 5_665
O25 O23 O17 99.8(13) 1_556 5_665
O15 O23 O17 50.0(9) . 5_665
O22 O23 O17 136.8(11) . 5_665
O24 O23 O17 43.8(9) 5_665 5_665
O12 O23 O17 100.6(11) . 5_665
C6 O23 O17 80.1(9) 1_556 5_665
O18 O23 O17 85.3(9) . 5_665
O20 O23 O17 45.5(8) . 5_665
O26 O23 O17 126.0(12) 1_556 5_665
Cr5 O23 O17 102.5(10) 1_556 5_665
Cr5 O24 U4 137(2) . 5_665
Cr5 O24 O17 38.1(12) . .
U4 O24 O17 105.5(18) 5_665 .
Cr5 O24 O26 34.3(11) . .
U4 O24 O26 167.5(19) 5_665 .
O17 O24 O26 62.3(11) . .
Cr5 O24 O25 32.9(11) . .
U4 O24 O25 123.0(19) 5_665 .
O17 O24 O25 61.7(12) . .
O26 O24 O25 55.3(11) . .
Cr5 O24 O15 102.5(19) . 5_665
U4 O24 O15 53.1(10) 5_665 5_665
O17 O24 O15 64.5(14) . 5_665
O26 O24 O15 115.6(15) . 5_665
O25 O24 O15 120.8(16) . 5_665
Cr5 O24 O18 167(2) . 5_665
U4 O24 O18 38.5(6) 5_665 5_665
O17 O24 O18 129.3(19) . 5_665
O26 O24 O18 146.9(18) . 5_665
O25 O24 O18 156.0(19) . 5_665
O15 O24 O18 64.7(11) 5_665 5_665
Cr5 O24 O25 128(2) . 5_664
U4 O24 O25 51.2(9) 5_665 5_664
O17 O24 O25 134(2) . 5_664
O26 O24 O25 138.8(18) . 5_664
O25 O24 O25 95.6(16) . 5_664
O15 O24 O25 104.1(14) 5_665 5_664
O18 O24 O25 61.1(11) 5_665 5_664
Cr5 O24 O23 103.4(19) . 5_665
U4 O24 O23 34.8(8) 5_665 5_665
O17 O24 O23 81.1(15) . 5_665
O26 O24 O23 137.6(14) . 5_665
O25 O24 O23 89.8(15) . 5_665
O15 O24 O23 58.9(12) 5_665 5_665
O18 O24 O23 73.2(11) 5_665 5_665
O25 O24 O23 57.6(11) 5_664 5_665
Cr5 O24 OW1 108.0(18) . .
U4 O24 OW1 88.9(10) 5_665 .
O17 O24 OW1 89.4(15) . .
O26 O24 OW1 88.2(12) . .
O25 O24 OW1 140.4(14) . .
O15 O24 OW1 57.6(9) 5_665 .
O18 O24 OW1 63.4(9) 5_665 .
O25 O24 OW1 123.8(10) 5_664 .
O23 O24 OW1 113.2(13) 5_665 .
Cr5 O24 C6 115(2) . .
U4 O24 C6 105.9(8) 5_665 .
O17 O24 C6 147.7(16) . .
O26 O24 C6 85.9(13) . .
O25 O24 C6 106.0(14) . .
O15 O24 C6 132.9(11) 5_665 .
O18 O24 C6 74.8(8) 5_665 .
O25 O24 C6 74.1(10) 5_664 .
O23 O24 C6 130.6(11) 5_665 .
OW1 O24 C6 83.7(9) . .
Cr5 O24 C7 151(2) . .
U4 O24 C7 71.0(5) 5_665 .
O17 O24 C7 164.1(17) . .
O26 O24 C7 119.8(15) . .
O25 O24 C7 133.6(16) . .
O15 O24 C7 103.0(9) 5_665 .
O18 O24 C7 39.6(6) 5_665 .
O25 O24 C7 56.7(8) 5_664 .
O23 O24 C7 101.4(9) 5_665 .
OW1 O24 C7 75.2(6) . .
C6 O24 C7 35.8(3) . .
Cr5 O25 U4 138.6(19) . 1_554
Cr5 O25 O26 39.1(10) . .
U4 O25 O26 113.8(14) 1_554 .
Cr5 O25 O22 121(2) . 1_554
U4 O25 O22 56.0(11) 1_554 1_554
O26 O25 O22 82.1(15) . 1_554
Cr5 O25 O24 31.9(11) . .
U4 O25 O24 116.0(16) 1_554 .
O26 O25 O24 60.6(13) . .
O22 O25 O24 135.6(19) 1_554 .
Cr5 O25 O17 34.3(10) . .
U4 O25 O17 172.5(18) 1_554 .
O26 O25 O17 62.2(13) . .
O22 O25 O17 127.3(18) 1_554 .
O24 O25 O17 56.6(12) . .
Cr5 O25 N2 92.4(14) . 5_664
U4 O25 N2 125.4(15) 1_554 5_664
O26 O25 N2 119.9(14) . 5_664
O22 O25 N2 122.3(17) 1_554 5_664
O24 O25 N2 98.3(15) . 5_664
O17 O25 N2 60.0(11) . 5_664
Cr5 O25 O23 101.2(16) . 1_554
U4 O25 O23 37.4(7) 1_554 1_554
O26 O25 O23 81.8(12) . 1_554
O22 O25 O23 66.3(12) 1_554 1_554
O24 O25 O23 84.0(14) . 1_554
O17 O25 O23 135.5(16) . 1_554
N2 O25 O23 156.4(16) 5_664 1_554
Cr5 O25 O24 116.0(19) . 5_664
U4 O25 O24 53.4(11) 1_554 5_664
O26 O25 O24 133.6(16) . 5_664
O22 O25 O24 108.9(16) 1_554 5_664
O24 O25 O24 84.4(16) . 5_664
O17 O25 O24 123.8(17) . 5_664
N2 O25 O24 92.7(14) 5_664 5_664
O23 O25 O24 64.0(13) 1_554 5_664
Cr5 O25 O18 174(2) . 1_554
U4 O25 O18 37.3(7) 1_554 1_554
O26 O25 O18 142.9(15) . 1_554
O22 O25 O18 62.3(13) 1_554 1_554
O24 O25 O18 141.8(17) . 1_554
O17 O25 O18 149.3(16) . 1_554
N2 O25 O18 89.8(12) 5_664 1_554
O23 O25 O18 74.7(10) 1_554 1_554
O24 O25 O18 57.9(11) 5_664 1_554
Cr5 O25 C7 137.8(16) . 5_664
U4 O25 C7 81.6(10) 1_554 5_664
O26 O25 C7 152.8(15) . 5_664
O22 O25 C7 89.6(14) 1_554 5_664
O24 O25 C7 134.5(16) . 5_664
O17 O25 C7 104.7(12) . 5_664
N2 O25 C7 45.4(7) 5_664 5_664
O23 O25 C7 118.4(12) 1_554 5_664
O24 O25 C7 73.6(11) 5_664 5_664
O18 O25 C7 44.7(7) 1_554 5_664
Cr5 O25 O30W 85.0(14) . 5_665
U4 O25 O30W 128.3(15) 1_554 5_665
O26 O25 O30W 81.4(12) . 5_665
O22 O25 O30W 79.9(13) 1_554 5_665
O24 O25 O30W 114.3(14) . 5_665
O17 O25 O30W 58.6(10) . 5_665
N2 O25 O30W 55.7(9) 5_664 5_665
O23 O25 O30W 144.0(16) 1_554 5_665
O24 O25 O30W 144.0(15) 5_664 5_665
O18 O25 O30W 101.2(12) 1_554 5_665
C7 O25 O30W 71.7(8) 5_664 5_665
Cr5 O26 O25 40.2(10) . .
Cr5 O26 O24 34.0(10) . .
O25 O26 O24 64.1(13) . .
Cr5 O26 O17 34.5(9) . .
O25 O26 O17 63.2(11) . .
O24 O26 O17 57.8(12) . .
Cr5 O26 O10 121.7(14) . .
O25 O26 O10 150.0(14) . .
O24 O26 O10 90.2(12) . .
O17 O26 O10 117.4(13) . .
Cr5 O26 O22 91.2(12) . 1_554
O25 O26 O22 51.1(11) . 1_554
O24 O26 O22 111.1(13) . 1_554
O17 O26 O22 104.3(12) . 1_554
O10 O26 O22 138.2(11) . 1_554
Cr5 O26 O23 78.7(11) . 1_554
O25 O26 O23 53.8(9) . 1_554
O24 O26 O23 73.3(12) . 1_554
O17 O26 O23 112.0(11) . 1_554
O10 O26 O23 105.9(10) . 1_554
O22 O26 O23 52.0(8) 1_554 1_554
Cr5 O26 OW2 148.6(16) . .
O25 O26 OW2 117.3(14) . .
O24 O26 OW2 126.6(15) . .
O17 O26 OW2 175.5(14) . .
O10 O26 OW2 64.6(10) . .
O22 O26 OW2 73.9(11) 1_554 .
O23 O26 OW2 70.3(11) 1_554 .
Cr5 O26 C2 107.0(12) . 5_665
O25 O26 C2 121.5(12) . 5_665
O24 O26 C2 119.8(13) . 5_665
O17 O26 C2 72.5(10) . 5_665
O10 O26 C2 83.9(9) . 5_665
O22 O26 C2 112.5(10) 1_554 5_665
O23 O26 C2 164.2(11) 1_554 5_665
OW2 O26 C2 104.2(11) . 5_665
Cr5 O26 O30W 68.9(10) . 5_665
O25 O26 O30W 59.6(10) . 5_665
O24 O26 O30W 102.4(11) . 5_665
O17 O26 O30W 51.3(9) . 5_665
O10 O26 O30W 146.9(11) . 5_665
O22 O26 O30W 65.0(8) 1_554 5_665
O23 O26 O30W 107.0(8) 1_554 5_665
OW2 O26 O30W 124.7(11) . 5_665
C2 O26 O30W 63.2(7) 5_665 5_665
Cr5 O26 U4 67.0(9) . 1_554
O25 O26 U4 31.9(8) . 1_554
O24 O26 U4 76.8(10) . 1_554
O17 O26 U4 94.8(9) . 1_554
O10 O26 U4 131.4(10) . 1_554
O22 O26 U4 35.7(6) 1_554 1_554
O23 O26 U4 25.5(3) 1_554 1_554
OW2 O26 U4 86.1(10) . 1_554
C2 O26 U4 143.0(9) 5_665 1_554
O30W O26 U4 81.5(6) 5_665 1_554
Cr5 O26 C6 84.6(10) . .
O25 O26 C6 91.4(10) . .
O24 O26 C6 54.1(10) . .
O17 O26 C6 111.7(9) . .
O10 O26 C6 59.6(7) . .
O22 O26 C6 103.7(8) 1_554 .
O23 O26 C6 52.5(5) 1_554 .
OW2 O26 C6 72.8(10) . .
C2 O26 C6 141.4(8) 5_665 .
O30W O26 C6 150.2(7) 5_665 .
U4 O26 C6 75.6(4) 1_554 .
U5 O27 C3 141.3(10) . 7_575
U5 O27 C3 141.3(10) . .
C3 O27 C3 71.9(15) 7_575 .
U5 O27 O11 52.5(10) . .
C3 O27 O11 126.2(18) 7_575 .
C3 O27 O11 94.3(13) . .
U5 O27 O11 52.5(10) . 7_575
C3 O27 O11 94.3(12) 7_575 7_575
C3 O27 O11 126.2(18) . 7_575
O11 O27 O11 52.2(13) . 7_575
U5 O27 O30W 51.0(7) . 7_575
C3 O27 O30W 102.3(10) 7_575 7_575
C3 O27 O30W 163.9(16) . 7_575
O11 O27 O30W 101.1(10) . 7_575
O11 O27 O30W 68.3(9) 7_575 7_575
U5 O27 O30W 51.0(7) . .
C3 O27 O30W 163.9(16) 7_575 .
C3 O27 O30W 102.3(10) . .
O11 O27 O30W 68.3(9) . .
O11 O27 O30W 101.1(10) 7_575 .
O30W O27 O30W 79.2(12) 7_575 .
U5 O27 C2 113.1(8) . 7_575
C3 O27 C2 28.3(6) 7_575 7_575
C3 O27 C2 97.7(12) . 7_575
O11 O27 C2 114.4(14) . 7_575
O11 O27 C2 69.6(10) 7_575 7_575
O30W O27 C2 80.5(7) 7_575 7_575
O30W O27 C2 159.6(10) . 7_575
U5 O27 C2 113.1(8) . .
C3 O27 C2 97.7(12) 7_575 .
C3 O27 C2 28.3(6) . .
O11 O27 C2 69.6(10) . .
O11 O27 C2 114.4(14) 7_575 .
O30W O27 C2 159.6(10) 7_575 .
O30W O27 C2 80.5(7) . .
C2 O27 C2 119.8(13) 7_575 .
U5 O27 O29W 53.5(11) . .
C3 O27 O29W 129.6(14) 7_575 .
C3 O27 O29W 129.6(14) . .
O11 O27 O29W 99.8(10) . .
O11 O27 O29W 99.8(10) 7_575 .
O30W O27 O29W 42.9(7) 7_575 .
O30W O27 O29W 42.9(7) . .
C2 O27 O29W 119.0(8) 7_575 .
C2 O27 O29W 119.0(8) . .
U5 O27 C8 104.3(13) . 3_656
C3 O27 C8 76.6(11) 7_575 3_656
C3 O27 C8 103.2(12) . 3_656
O11 O27 C8 155.2(11) . 3_656
O11 O27 C8 124.3(7) 7_575 3_656
O30W O27 C8 60.7(7) 7_575 3_656
O30W O27 C8 90.6(10) . 3_656
C2 O27 C8 80.9(7) 7_575 3_656
C2 O27 C8 121.3(10) . 3_656
O29W O27 C8 55.5(8) . 3_656
U5 O27 C8 104.3(13) . 5_666
C3 O27 C8 103.2(12) 7_575 5_666
C3 O27 C8 76.6(11) . 5_666
O11 O27 C8 124.3(7) . 5_666
O11 O27 C8 155.2(11) 7_575 5_666
O30W O27 C8 90.6(10) 7_575 5_666
O30W O27 C8 60.7(7) . 5_666
C2 O27 C8 121.3(10) 7_575 5_666
C2 O27 C8 80.9(7) . 5_666
O29W O27 C8 55.5(8) . 5_666
C8 O27 C8 46.1(5) 3_656 5_666
U5 O28 O11 55.3(9) . .
U5 O28 O11 55.3(9) . 7_575
O11 O28 O11 54.5(14) . 7_575
U5 O28 O30W 52.1(7) . 7_575
O11 O28 O30W 104.9(10) . 7_575
O11 O28 O30W 70.4(8) 7_575 7_575
U5 O28 O30W 52.1(7) . .
O11 O28 O30W 70.4(8) . .
O11 O28 O30W 104.9(10) 7_575 .
O30W O28 O30W 80.6(12) 7_575 .
U5 O28 O29W 55.3(11) . .
O11 O28 O29W 103.7(10) . .
O11 O28 O29W 103.7(10) 7_575 .
O30W O28 O29W 43.8(7) 7_575 .
O30W O28 O29W 43.8(7) . .
U5 O28 O20 107.5(10) . 7_575
O11 O28 O20 95.2(12) . 7_575
O11 O28 O20 54.5(9) 7_575 7_575
O30W O28 O20 89.2(7) 7_575 7_575
O30W O28 O20 159.2(10) . 7_575
O29W O28 O20 132.2(6) . 7_575
U5 O28 O20 107.5(10) . .
O11 O28 O20 54.5(9) . .
O11 O28 O20 95.2(12) 7_575 .
O30W O28 O20 159.2(10) 7_575 .
O30W O28 O20 89.2(7) . .
O29W O28 O20 132.2(6) . .
O20 O28 O20 94.5(13) 7_575 .
U5 O28 O27 3.9(9) . .
O11 O28 O27 52.1(9) . .
O11 O28 O27 52.1(9) 7_575 .
O30W O28 O27 54.5(7) 7_575 .
O30W O28 O27 54.5(7) . .
O29W O28 O27 59.2(9) . .
O20 O28 O27 105.0(8) 7_575 .
O20 O28 O27 105.0(8) . .
U5 O28 Cr4 62.8(10) . .
O11 O28 Cr4 29.8(7) . .
O11 O28 Cr4 29.8(7) 7_575 .
O30W O28 Cr4 97.1(7) 7_575 .
O30W O28 Cr4 97.1(7) . .
O29W O28 Cr4 118.1(8) . .
O20 O28 Cr4 66.2(7) 7_575 .
O20 O28 Cr4 66.2(7) . .
O27 O28 Cr4 58.9(7) . .
U5 O28 C4 117.9(10) . 7_576
O11 O28 C4 163.0(10) . 7_576
O11 O28 C4 108.5(8) 7_575 7_576
O30W O28 C4 65.8(7) 7_575 7_576
O30W O28 C4 119.5(12) . 7_576
O29W O28 C4 79.7(8) . 7_576
O20 O28 C4 71.1(6) 7_575 7_576
O20 O28 C4 134.6(7) . 7_576
O27 O28 C4 120.3(7) . 7_576
Cr4 O28 C4 134.1(6) . 7_576
U5 O28 C4 117.9(10) . 1_556
O11 O28 C4 108.5(8) . 1_556
O11 O28 C4 163.0(10) 7_575 1_556
O30W O28 C4 119.5(12) 7_575 1_556
O30W O28 C4 65.8(7) . 1_556
O29W O28 C4 79.7(8) . 1_556
O20 O28 C4 134.6(7) 7_575 1_556
O20 O28 C4 71.1(6) . 1_556
O27 O28 C4 120.3(7) . 1_556
Cr4 O28 C4 134.1(6) . 1_556
C4 O28 C4 88.5(10) 7_576 1_556
O30W O29W O30W 108.3(19) . 7_575
O30W O29W U5 54.1(9) . .
O30W O29W U5 54.1(9) 7_575 .
O30W O29W C8 110.6(14) . 3_656
O30W O29W C8 70.6(9) 7_575 3_656
U5 O29W C8 90.7(10) . 3_656
O30W O29W C8 70.6(9) . 5_666
O30W O29W C8 110.6(14) 7_575 5_666
U5 O29W C8 90.7(10) . 5_666
C8 O29W C8 49.9(6) 3_656 5_666
O30W O29W O28 60.1(10) . .
O30W O29W O28 60.1(10) 7_575 .
U5 O29W O28 32.0(6) . .
C8 O29W O28 119.4(11) 3_656 .
C8 O29W O28 119.4(11) 5_666 .
O30W O29W O27 60.0(10) . .
O30W O29W O27 60.0(10) 7_575 .
U5 O29W O27 31.3(6) . .
C8 O29W O27 62.6(8) 3_656 .
C8 O29W O27 62.6(8) 5_666 .
O28 O29W O27 63.3(9) . .
O30W O29W O32 169.8(15) . 3_656
O30W O29W O32 70.6(7) 7_575 3_656
U5 O29W O32 123.8(5) . 3_656
C8 O29W O32 59.2(4) 3_656 3_656
C8 O29W O32 100.0(9) 5_666 3_656
O28 O29W O32 124.5(5) . 3_656
O27 O29W O32 112.5(7) . 3_656
O30W O29W O32 70.6(7) . 5_666
O30W O29W O32 169.8(15) 7_575 5_666
U5 O29W O32 123.8(5) . 5_666
C8 O29W O32 100.0(9) 3_656 5_666
C8 O29W O32 59.2(4) 5_666 5_666
O28 O29W O32 124.5(5) . 5_666
O27 O29W O32 112.5(7) . 5_666
O32 O29W O32 108.6(8) 3_656 5_666
U5 O30W O29W 70.9(10) . .
U5 O30W N2 103.1(11) . 1_556
O29W O30W N2 113.9(14) . 1_556
U5 O30W O28 36.5(5) . .
O29W O30W O28 76.1(12) . .
N2 O30W O28 68.5(9) 1_556 .
U5 O30W O27 35.9(5) . .
O29W O30W O27 77.0(12) . .
N2 O30W O27 134.4(12) 1_556 .
O28 O30W O27 72.2(8) . .
U5 O30W O17 97.3(10) . 5_665
O29W O30W O17 162.2(15) . 5_665
N2 O30W O17 54.5(10) 1_556 5_665
O28 O30W O17 86.5(10) . 5_665
O27 O30W O17 101.5(11) . 5_665
U5 O30W C8 95.9(8) . 5_666
O29W O30W C8 66.2(11) . 5_666
N2 O30W C8 160.0(11) 1_556 5_666
O28 O30W C8 128.1(9) . 5_666
O27 O30W C8 65.7(8) . 5_666
O17 O30W C8 129.8(11) 5_665 5_666
U5 O30W O11 43.2(7) . .
O29W O30W O11 114.1(13) . .
N2 O30W O11 83.7(10) 1_556 .
O28 O30W O11 51.3(9) . .
O27 O30W O11 53.3(9) . .
O17 O30W O11 54.9(8) 5_665 .
C8 O30W O11 115.1(10) 5_666 .
U5 O30W O25 144.8(12) . 5_665
O29W O30W O25 137.4(14) . 5_665
N2 O30W O25 51.3(9) 1_556 5_665
O28 O30W O25 118.1(10) . 5_665
O27 O30W O25 144.3(11) . 5_665
O17 O30W O25 49.4(9) 5_665 5_665
C8 O30W O25 113.9(10) 5_666 5_665
O11 O30W O25 104.1(11) . 5_665
U5 O30W Cr5 123.4(9) . 5_665
O29W O30W Cr5 163.9(12) . 5_665
N2 O30W Cr5 58.5(8) 1_556 5_665
O28 O30W Cr5 110.7(9) . 5_665
O27 O30W Cr5 118.7(9) . 5_665
O17 O30W Cr5 26.7(6) 5_665 5_665
C8 O30W Cr5 115.4(7) 5_666 5_665
O11 O30W Cr5 80.3(8) . 5_665
O25 O30W Cr5 26.5(6) 5_665 5_665
U5 O30W C4 105.5(9) . 1_556
O29W O30W C4 94.7(12) . 1_556
N2 O30W C4 20.9(5) 1_556 1_556
O28 O30W C4 69.0(7) . 1_556
O27 O30W C4 141.2(10) . 1_556
O17 O30W C4 75.2(10) 5_665 1_556
C8 O30W C4 145.0(8) 5_666 1_556
O11 O30W C4 99.3(9) . 1_556
O25 O30W C4 60.1(8) 5_665 1_556
Cr5 O30W C4 75.1(6) 5_665 1_556
U5 O30W O30W 35.1(6) . 7_575
O29W O30W O30W 35.9(9) . 7_575
N2 O30W O30W 112.6(8) 1_556 7_575
O28 O30W O30W 49.7(6) . 7_575
O27 O30W O30W 50.4(6) . 7_575
O17 O30W O30W 131.0(7) 5_665 7_575
C8 O30W O30W 79.7(5) 5_666 7_575
O11 O30W O30W 78.2(7) . 7_575
O25 O30W O30W 162.4(7) 5_665 7_575
Cr5 O30W O30W 157.7(4) 5_665 7_575
C4 O30W O30W 102.2(5) 1_556 7_575
O15 OW1 O15 180.0(9) . 5_665
O15 OW1 O10 54.2(8) . .
O15 OW1 O10 125.8(8) 5_665 .
O15 OW1 O10 125.8(8) . 5_665
O15 OW1 O10 54.2(8) 5_665 5_665
O10 OW1 O10 180.0(11) . 5_665
O15 OW1 O19 54.9(7) . .
O15 OW1 O19 125.1(7) 5_665 .
O10 OW1 O19 78.6(7) . .
O10 OW1 O19 101.4(7) 5_665 .
O15 OW1 O19 125.1(7) . 5_665
O15 OW1 O19 54.9(7) 5_665 5_665
O10 OW1 O19 101.4(7) . 5_665
O10 OW1 O19 78.6(7) 5_665 5_665
O19 OW1 O19 180.000(1) . 5_665
O15 OW1 O18 121.9(7) . 5_665
O15 OW1 O18 58.1(7) 5_665 5_665
O10 OW1 O18 111.5(8) . 5_665
O10 OW1 O18 68.5(8) 5_665 5_665
O19 OW1 O18 67.4(6) . 5_665
O19 OW1 O18 112.6(6) 5_665 5_665
O15 OW1 O18 58.1(7) . .
O15 OW1 O18 121.9(7) 5_665 .
O10 OW1 O18 68.5(8) . .
O10 OW1 O18 111.5(8) 5_665 .
O19 OW1 O18 112.6(6) . .
O19 OW1 O18 67.4(6) 5_665 .
O18 OW1 O18 180.000(2) 5_665 .
O15 OW1 O24 53.2(10) . 5_665
O15 OW1 O24 126.8(10) 5_665 5_665
O10 OW1 O24 101.7(9) . 5_665
O10 OW1 O24 78.3(9) 5_665 5_665
O19 OW1 O24 82.6(8) . 5_665
O19 OW1 O24 97.4(8) 5_665 5_665
O18 OW1 O24 128.4(6) 5_665 5_665
O18 OW1 O24 51.6(6) . 5_665
O15 OW1 O24 126.8(10) . .
O15 OW1 O24 53.2(10) 5_665 .
O10 OW1 O24 78.3(9) . .
O10 OW1 O24 101.7(9) 5_665 .
O19 OW1 O24 97.4(8) . .
O19 OW1 O24 82.6(8) 5_665 .
O18 OW1 O24 51.6(6) 5_665 .
O18 OW1 O24 128.4(6) . .
O24 OW1 O24 180.000(1) 5_665 .
O15 OW1 Cr3 29.6(5) . .
O15 OW1 Cr3 150.4(5) 5_665 .
O10 OW1 Cr3 24.7(6) . .
O10 OW1 Cr3 155.3(6) 5_665 .
O19 OW1 Cr3 64.6(5) . .
O19 OW1 Cr3 115.4(5) 5_665 .
O18 OW1 Cr3 118.7(5) 5_665 .
O18 OW1 Cr3 61.3(5) . .
O24 OW1 Cr3 79.8(8) 5_665 .
O24 OW1 Cr3 100.2(8) . .
O15 OW1 Cr3 150.4(5) . 5_665
O15 OW1 Cr3 29.6(5) 5_665 5_665
O10 OW1 Cr3 155.3(6) . 5_665
O10 OW1 Cr3 24.7(6) 5_665 5_665
O19 OW1 Cr3 115.4(5) . 5_665
O19 OW1 Cr3 64.6(5) 5_665 5_665
O18 OW1 Cr3 61.3(5) 5_665 5_665
O18 OW1 Cr3 118.7(5) . 5_665
O24 OW1 Cr3 100.2(8) 5_665 5_665
O24 OW1 Cr3 79.8(8) . 5_665
Cr3 OW1 Cr3 180.00(18) . 5_665
OW2 OW2 O7 104.4(9) 8_655 .
OW2 OW2 O10 136.7(9) 8_655 .
O7 OW2 O10 67.1(11) . .
OW2 OW2 O26 148.2(9) 8_655 .
O7 OW2 O26 105.0(14) . .
O10 OW2 O26 49.7(10) . .
OW2 OW2 O3 77.6(8) 8_655 .
O7 OW2 O3 90.2(13) . .
O10 OW2 O3 60.7(9) . .
O26 OW2 O3 90.5(13) . .
OW2 OW2 O5 97.6(9) 8_655 .
O7 OW2 O5 45.7(8) . .
O10 OW2 O5 44.9(9) . .
O26 OW2 O5 94.3(13) . .
O3 OW2 O5 45.3(8) . .
OW2 OW2 OW3 87.8(10) 8_655 1_554
O7 OW2 OW3 55.9(11) . 1_554
O10 OW2 OW3 115.3(15) . 1_554
O26 OW2 OW3 118.9(15) . 1_554
O3 OW2 OW3 138.5(16) . 1_554
O5 OW2 OW3 100.2(14) . 1_554
OW2 OW2 O23 137.6(8) 8_655 1_554
O7 OW2 O23 89.9(12) . 1_554
O10 OW2 O23 85.6(12) . 1_554
O26 OW2 O23 54.0(9) . 1_554
O3 OW2 O23 143.1(15) . 1_554
O5 OW2 O23 119.5(14) . 1_554
OW3 OW2 O23 67.5(11) 1_554 1_554
OW2 OW2 O7 54.4(8) 8_655 8_655
O7 OW2 O7 50.0(10) . 8_655
O10 OW2 O7 104.4(13) . 8_655
O26 OW2 O7 152.8(16) . 8_655
O3 OW2 O7 80.4(11) . 8_655
O5 OW2 O7 61.2(9) . 8_655
OW3 OW2 O7 59.9(11) 1_554 8_655
O23 OW2 O7 125.6(14) 1_554 8_655
OW2 OW2 O22 113.2(8) 8_655 1_554
O7 OW2 O22 132.7(15) . 1_554
O10 OW2 O22 100.3(14) . 1_554
O26 OW2 O22 50.8(9) . 1_554
O3 OW2 O22 124.4(15) . 1_554
O5 OW2 O22 145.1(15) . 1_554
OW3 OW2 O22 97.1(13) 1_554 1_554
O23 OW2 O22 42.8(7) 1_554 1_554
O7 OW2 O22 151.7(15) 8_655 1_554
OW2 OW2 O5 61.1(8) 8_655 8_655
O7 OW2 O5 62.1(10) . 8_655
O10 OW2 O5 79.1(11) . 8_655
O26 OW2 O5 125.2(14) . 8_655
O3 OW2 O5 41.4(8) . 8_655
O5 OW2 O5 36.5(9) . 8_655
OW3 OW2 O5 97.6(13) 1_554 8_655
O23 OW2 O5 151.5(15) 1_554 8_655
O7 OW2 O5 39.2(7) 8_655 8_655
O22 OW2 O5 164.0(15) 1_554 8_655
OW2 OW2 OW3 71.1(9) 8_655 8_654
O7 OW2 OW3 62.6(11) . 8_654
O10 OW2 OW3 127.9(16) . 8_654
O26 OW2 OW3 134.6(15) . 8_654
O3 OW2 OW3 130.3(15) . 8_654
O5 OW2 OW3 101.9(14) . 8_654
OW3 OW2 OW3 16.7(12) 1_554 8_654
O23 OW2 OW3 81.3(12) 1_554 8_654
O7 OW2 OW3 50.1(9) 8_655 8_654
O22 OW2 OW3 103.3(13) 1_554 8_654
O5 OW2 OW3 89.3(12) 8_655 8_654
OW3 OW3 O14 79.2(8) 8_655 .
OW3 OW3 O7 106.6(8) 8_655 1_556
O14 OW3 O7 124.7(18) . 1_556
OW3 OW3 O13 80.7(7) 8_655 .
O14 OW3 O13 89.3(14) . .
O7 OW3 O13 145.8(16) 1_556 .
OW3 OW3 OW2 92.2(10) 8_655 1_556
O14 OW3 OW2 71.3(14) . 1_556
O7 OW3 OW2 53.8(11) 1_556 1_556
O13 OW3 OW2 160.4(16) . 1_556
OW3 OW3 O7 56.6(8) 8_655 8_656
O14 OW3 O7 110.3(14) . 8_656
O7 OW3 O7 50.0(10) 1_556 8_656
O13 OW3 O7 126.3(13) . 8_656
OW2 OW3 O7 61.0(11) 1_556 8_656
OW3 OW3 OW2 71.1(9) 8_655 8_656
O14 OW3 OW2 68.3(14) . 8_656
O7 OW3 OW2 62.8(11) 1_556 8_656
O13 OW3 OW2 146.5(14) . 8_656
OW2 OW3 OW2 21.1(14) 1_556 8_656
O7 OW3 OW2 48.9(9) 8_656 8_656
OW3 OW3 O20 149.5(7) 8_655 .
O14 OW3 O20 80.5(11) . .
O7 OW3 O20 103.6(12) 1_556 .
O13 OW3 O20 76.6(10) . .
OW2 OW3 O20 102.5(13) 1_556 .
O7 OW3 O20 153.3(14) 8_656 .
OW2 OW3 O20 121.0(14) 8_656 .
C2 N1 C1 55.0(14) . .
C2 N1 C3 42.5(9) . .
C1 N1 C3 60.2(18) . .
C2 N1 O32 132(2) . 5_665
C1 N1 O32 80.3(16) . 5_665
C3 N1 O32 103.7(15) . 5_665
C4 N2 C6 42.2(8) . .
C4 N2 C7 38.9(11) . .
C6 N2 C7 57.1(5) . .
C4 N2 O17 172(2) . 5_664
C6 N2 O17 134.7(14) . 5_664
C7 N2 O17 133.6(15) . 5_664
C4 N2 O25 113.1(19) . 5_664
C6 N2 O25 97.7(13) . 5_664
C7 N2 O25 76.1(12) . 5_664
O17 N2 O25 58.9(11) 5_664 5_664
C4 N2 O30W 114.8(17) . 1_554
C6 N2 O30W 150.4(14) . 1_554
C7 N2 O30W 93.3(11) . 1_554
O17 N2 O30W 64.8(9) 5_664 1_554
O25 N2 O30W 73.0(11) 5_664 1_554
C4 N2 O20 131.4(18) . 1_554
C6 N2 O20 114.0(12) . 1_554
C7 N2 O20 169.7(11) . 1_554
O17 N2 O20 55.8(9) 5_664 1_554
O25 N2 O20 111.8(12) 5_664 1_554
O30W N2 O20 95.4(8) 1_554 1_554
C2 C1 N1 54.1(14) . .
C2 C1 C3 47.9(15) . .
N1 C1 C3 72.1(17) . .
C2 C1 C7 134(3) . .
N1 C1 C7 118(2) . .
C3 C1 C7 170(2) . .
C2 C1 O32 119(2) . 5_665
N1 C1 O32 67.3(16) . 5_665
C3 C1 O32 102.2(19) . 5_665
C7 C1 O32 85.3(9) . 5_665
C2 C1 O21 108(2) . .
N1 C1 O21 162(2) . .
C3 C1 O21 94.2(19) . .
C7 C1 O21 75.4(11) . .
O32 C1 O21 128.5(14) 5_665 .
C2 C1 O19 85(2) . .
N1 C1 O19 107(2) . .
C3 C1 O19 123.6(18) . .
C7 C1 O19 52.6(8) . .
O32 C1 O19 130.5(14) 5_665 .
O21 C1 O19 70.1(12) . .
C2 C1 O18 109(2) . 5_665
N1 C1 O18 75.5(18) . 5_665
C3 C1 O18 147(2) . 5_665
C7 C1 O18 42.4(7) . 5_665
O32 C1 O18 67.1(9) 5_665 5_665
O21 C1 O18 116.8(14) . 5_665
O19 C1 O18 64.1(10) . 5_665
C2 C1 O11 66.6(19) . .
N1 C1 O11 118.3(17) . .
C3 C1 O11 81.5(16) . .
C7 C1 O11 90.5(11) . .
O32 C1 O11 174.2(12) 5_665 .
O21 C1 O11 46.2(11) . .
O19 C1 O11 47.9(8) . .
O18 C1 O11 112.0(13) 5_665 .
C2 C1 O27 53.0(18) . .
N1 C1 O27 101.6(16) . .
C3 C1 O27 38.9(13) . .
C7 C1 O27 131.6(14) . .
O32 C1 O27 138.2(13) 5_665 .
O21 C1 O27 61.2(12) . .
O19 C1 O27 91.2(11) . .
O18 C1 O27 152.0(13) 5_665 .
O11 C1 O27 44.3(7) . .
C2 C1 C4 139(2) . .
N1 C1 C4 132(2) . .
C3 C1 C4 156(2) . .
C7 C1 C4 14.1(4) . .
O32 C1 C4 91.6(8) 5_665 .
O21 C1 C4 61.8(10) . .
O19 C1 C4 54.2(8) . .
O18 C1 C4 56.6(8) 5_665 .
O11 C1 C4 83.4(9) . .
O27 C1 C4 120.5(12) . .
C2 C1 C3 80(2) . 7_575
N1 C1 C3 109.0(19) . 7_575
C3 C1 C3 38.5(12) . 7_575
C7 C1 C3 132.5(12) . 7_575
O32 C1 C3 106.9(12) 5_665 7_575
O21 C1 C3 61.0(11) . 7_575
O19 C1 C3 120.3(13) . 7_575
O18 C1 C3 171.0(12) 5_665 7_575
O11 C1 C3 73.3(10) . 7_575
O27 C1 C3 36.2(6) . 7_575
C4 C1 C3 118.5(11) . 7_575
N1 C2 C1 71(2) . .
N1 C2 C3 95.9(15) . .
C1 C2 C3 85(3) . .
N1 C2 O27 149.9(18) . .
C1 C2 O27 105(2) . .
C3 C2 O27 54.1(16) . .
N1 C2 O11 154(2) . .
C1 C2 O11 90(2) . .
C3 C2 O11 100.0(19) . .
O27 C2 O11 51.0(8) . .
N1 C2 O19 105.8(18) . .
C1 C2 O19 70(2) . .
C3 C2 O19 138(2) . .
O27 C2 O19 100.0(10) . .
O11 C2 O19 49.2(7) . .
N1 C2 O26 92.3(18) . 5_665
C1 C2 O26 134(2) . 5_665
C3 C2 O26 141(2) . 5_665
O27 C2 O26 109.5(9) . 5_665
O11 C2 O26 88.5(9) . 5_665
O19 C2 O26 74.3(8) . 5_665
N1 C2 O17 125.5(18) . 5_665
C1 C2 O17 116(2) . 5_665
C3 C2 O17 137.4(19) . 5_665
O27 C2 O17 83.8(8) . 5_665
O11 C2 O17 47.1(8) . 5_665
O19 C2 O17 45.9(8) . 5_665
O26 C2 O17 41.9(6) 5_665 5_665
N1 C2 O21 122(2) . .
C1 C2 O21 51(2) . .
C3 C2 O21 78(2) . .
O27 C2 O21 59.8(10) . .
O11 C2 O21 43.3(10) . .
O19 C2 O21 60.1(9) . .
O26 C2 O21 128.0(11) 5_665 .
O17 C2 O21 86.7(10) 5_665 .
N1 C2 O30W 147(2) . .
C1 C2 O30W 141(2) . .
C3 C2 O30W 94.3(18) . .
O27 C2 O30W 48.3(7) . .
O11 C2 O30W 52.1(7) . .
O19 C2 O30W 86.4(8) . .
O26 C2 O30W 61.2(7) 5_665 .
O17 C2 O30W 45.9(7) 5_665 .
O21 C2 O30W 90.8(10) . .
N1 C2 O18 51.4(16) . 5_665
C1 C2 O18 50.9(19) . 5_665
C3 C2 O18 129.2(19) . 5_665
O27 C2 O18 147.7(13) . 5_665
O11 C2 O18 102.6(10) . 5_665
O19 C2 O18 54.9(7) . 5_665
O26 C2 O18 84.7(8) 5_665 5_665
O17 C2 O18 89.2(9) 5_665 5_665
O21 C2 O18 88.3(9) . 5_665
O30W C2 O18 135.1(9) . 5_665
N1 C2 C5 95.1(18) . 5_666
C1 C2 C5 136(2) . 5_666
C3 C2 C5 54(2) . 5_666
O27 C2 C5 66.8(9) . 5_666
O11 C2 C5 111.2(9) . 5_666
O19 C2 C5 152.1(10) . 5_666
O26 C2 C5 86.8(10) 5_665 5_666
O17 C2 C5 106.6(10) 5_665 5_666
O21 C2 C5 123.0(10) . 5_666
O30W C2 C5 66.3(7) . 5_666
O18 C2 C5 144.8(9) 5_665 5_666
C2 C3 C1 47.4(14) . .
C2 C3 N1 41.5(9) . .
C1 C3 N1 47.7(15) . .
C2 C3 O27 97.7(19) . .
C1 C3 O27 112(2) . .
N1 C3 O27 139.1(18) . .
C2 C3 C3 143.9(17) . 7_575
C1 C3 C3 116.9(15) . 7_575
N1 C3 C3 159.2(13) . 7_575
O27 C3 C3 54.1(8) . 7_575
C2 C3 N3 91(2) . 5_666
C1 C3 N3 125.1(17) . 5_666
N1 C3 N3 77.7(13) . 5_666
O27 C3 N3 106.7(15) . 5_666
C3 C3 N3 117.1(5) 7_575 5_666
C2 C3 C5 105(2) . 5_666
C1 C3 C5 148.1(19) . 5_666
N1 C3 C5 102.2(16) . 5_666
O27 C3 C5 83.6(13) . 5_666
C3 C3 C5 94.8(7) 7_575 5_666
N3 C3 C5 25.5(5) 5_666 5_666
C2 C3 C8 99(2) . 5_666
C1 C3 C8 145.8(18) . 5_666
N1 C3 C8 112.8(15) . 5_666
O27 C3 C8 61.8(11) . 5_666
C3 C3 C8 87.4(4) 7_575 5_666
N3 C3 C8 45.0(5) 5_666 5_666
C5 C3 C8 23.2(4) 5_666 5_666
C2 C3 O21 80(2) . .
C1 C3 O21 55.2(16) . .
N1 C3 O21 102.2(15) . .
O27 C3 O21 63.4(13) . .
C3 C3 O21 67.6(5) 7_575 .
N3 C3 O21 165.0(14) 5_666 .
C5 C3 O21 147.1(12) 5_666 .
C8 C3 O21 124.5(12) 5_666 .
C2 C3 O11 58.1(16) . .
C1 C3 O11 68.3(16) . .
N1 C3 O11 97.5(14) . .
O27 C3 O11 45.5(9) . .
C3 C3 O11 86.3(6) 7_575 .
N3 C3 O11 124.0(12) 5_666 .
C5 C3 O11 113.7(11) 5_666 .
C8 C3 O11 91.3(9) 5_666 .
O21 C3 O11 41.0(9) . .
C2 C3 O32 79.7(15) . 5_665
C1 C3 O32 49.0(14) . 5_665
N1 C3 O32 44.6(11) . 5_665
O27 C3 O32 155.1(16) . 5_665
C3 C3 O32 115.8(4) 7_575 5_665
N3 C3 O32 98.0(8) 5_666 5_665
C5 C3 O32 121.1(10) 5_666 5_665
C8 C3 O32 143.0(10) 5_666 5_665
O21 C3 O32 91.9(10) . 5_665
O11 C3 O32 117.2(9) . 5_665
C2 C3 U5 82.0(16) . .
C1 C3 U5 100.6(17) . .
N1 C3 U5 123.5(15) . .
O27 C3 U5 15.6(5) . .
C3 C3 U5 68.4(4) 7_575 .
N3 C3 U5 107.0(10) 5_666 .
C5 C3 U5 87.7(8) 5_666 .
C8 C3 U5 64.6(6) 5_666 .
O21 C3 U5 60.3(9) . .
O11 C3 U5 32.4(5) . .
O32 C3 U5 149.0(10) 5_665 .
C6 C4 C7 93.5(11) . .
C6 C4 N2 94.5(14) . .
C7 C4 N2 101.8(19) . .
C6 C4 O19 76.0(9) . .
C7 C4 O19 49.5(8) . .
N2 C4 O19 147.8(17) . .
C6 C4 O25 83.0(12) . 5_664
C7 C4 O25 59.8(10) . 5_664
N2 C4 O25 44.6(15) . 5_664
O19 C4 O25 103.3(8) . 5_664
C6 C4 O18 80.3(9) . 5_665
C7 C4 O18 17.9(7) . 5_665
N2 C4 O18 90.8(16) . 5_665
O19 C4 O18 57.6(6) . 5_665
O25 C4 O18 46.4(7) 5_664 5_665
C6 C4 O30W 134.0(14) . 1_554
C7 C4 O30W 79.9(9) . 1_554
N2 C4 O30W 44.4(13) . 1_554
O19 C4 O30W 125.3(7) . 1_554
O25 C4 O30W 54.2(8) 5_664 1_554
O18 C4 O30W 80.9(8) 5_665 1_554
C6 C4 O1 97.7(11) . .
C7 C4 O1 126.8(14) . .
N2 C4 O1 128.7(16) . .
O19 C4 O1 83.4(9) . .
O25 C4 O1 173.2(10) 5_664 .
O18 C4 O1 140.4(10) 5_665 .
O30W C4 O1 122.8(8) 1_554 .
C6 C4 O28 136.9(11) . 1_554
C7 C4 O28 121.2(10) . 1_554
N2 C4 O28 56.5(13) . 1_554
O19 C4 O28 145.5(9) . 1_554
O25 C4 O28 92.8(8) 5_664 1_554
O18 C4 O28 125.8(8) 5_665 1_554
O30W C4 O28 45.1(5) 1_554 1_554
O1 C4 O28 82.1(6) . 1_554
C6 C4 O21 129.9(14) . .
C7 C4 O21 75.6(10) . .
N2 C4 O21 135.5(16) . .
O19 C4 O21 59.6(8) . .
O25 C4 O21 126.8(11) 5_664 .
O18 C4 O21 93.4(8) 5_665 .
O30W C4 O21 92.7(9) 1_554 .
O1 C4 O21 57.6(10) . .
O28 C4 O21 86.2(8) 1_554 .
C6 C4 O9 91.8(11) . .
C7 C4 O9 87.6(11) . .
N2 C4 O9 168.3(16) . .
O19 C4 O9 43.6(6) . .
O25 C4 O9 146.4(8) 5_664 .
O18 C4 O9 100.0(7) 5_665 .
O30W C4 O9 132.7(8) 1_554 .
O1 C4 O9 40.4(7) . .
O28 C4 O9 112.7(7) 1_554 .
O21 C4 O9 40.0(9) . .
C6 C4 O24 45.1(9) . .
C7 C4 O24 58.3(9) . .
N2 C4 O24 76.3(14) . .
O19 C4 O24 75.4(8) . .
O25 C4 O24 42.6(8) 5_664 .
O18 C4 O24 41.0(6) 5_665 .
O30W C4 O24 96.7(9) 1_554 .
O1 C4 O24 140.4(9) . .
O28 C4 O24 132.3(9) 1_554 .
O21 C4 O24 130.1(9) . .
O9 C4 O24 114.9(8) . .
N3 C5 C8 131.7(15) . 8_655
N3 C5 C8 131.7(15) . .
C8 C5 C8 85.2(11) 8_655 .
N3 C5 O31 98(2) . .
C8 C5 O31 66.0(16) 8_655 .
C8 C5 O31 66.0(16) . .
N3 C5 C3 65.7(11) . 5_666
C8 C5 C3 157(2) 8_655 5_666
C8 C5 C3 91.2(10) . 5_666
O31 C5 C3 132.7(9) . 5_666
N3 C5 C3 65.7(11) . 4_466
C8 C5 C3 91.2(10) 8_655 4_466
C8 C5 C3 157(2) . 4_466
O31 C5 C3 132.7(9) . 4_466
C3 C5 C3 83.1(15) 5_666 4_466
N3 C5 C8 152.3(19) . 2
C8 C5 C8 47.8(10) 8_655 2
C8 C5 C8 73.9(9) . 2
O31 C5 C8 103.4(6) . 2
C3 C5 C8 109.3(12) 5_666 2
C3 C5 C8 86.8(9) 4_466 2
N3 C5 C8 152.3(19) . 7_565
C8 C5 C8 73.9(9) 8_655 7_565
C8 C5 C8 47.8(10) . 7_565
O31 C5 C8 103.4(6) . 7_565
C3 C5 C8 86.8(9) 5_666 7_565
C3 C5 C8 109.3(12) 4_466 7_565
C8 C5 C8 33.9(3) 2 7_565
N3 C5 C5 140.2(18) . 2
C8 C5 C5 71.9(16) 8_655 2
C8 C5 C5 71.9(16) . 2
O31 C5 C5 121.6(4) . 2
C3 C5 C5 85.2(7) 5_666 2
C3 C5 C5 85.2(7) 4_466 2
C8 C5 C5 24.2(6) 2 2
C8 C5 C5 24.2(6) 7_565 2
N3 C5 O27 101.6(9) . 6_556
C8 C5 O27 54.6(10) 8_655 6_556
C8 C5 O27 126.6(11) . 6_556
O31 C5 O27 114.7(6) . 6_556
C3 C5 O27 112.2(13) 5_666 6_556
C3 C5 O27 39.1(7) 4_466 6_556
C8 C5 O27 53.5(5) 2 6_556
C8 C5 O27 85.0(7) 7_565 6_556
C5 C5 O27 63.7(5) 2 6_556
N3 C5 O27 101.6(9) . 5_666
C8 C5 O27 126.6(11) 8_655 5_666
C8 C5 O27 54.6(10) . 5_666
O31 C5 O27 114.7(6) . 5_666
C3 C5 O27 39.1(7) 5_666 5_666
C3 C5 O27 112.2(13) 4_466 5_666
C8 C5 O27 85.0(7) 2 5_666
C8 C5 O27 53.5(5) 7_565 5_666
C5 C5 O27 63.7(5) 2 5_666
O27 C5 O27 120.8(12) 6_556 5_666
N3 C5 C2 56.4(7) . 5_666
C8 C5 C2 171.5(8) 8_655 5_666
C8 C5 C2 86.7(5) . 5_666
O31 C5 C2 112.7(9) . 5_666
C3 C5 C2 20.9(4) 5_666 5_666
C3 C5 C2 95.2(10) 4_466 5_666
C8 C5 C2 127.1(11) 2 5_666
C8 C5 C2 98.7(7) 7_565 5_666
C5 C5 C2 103.1(7) 2 5_666
O27 C5 C2 130.0(11) 6_556 5_666
O27 C5 C2 45.5(6) 5_666 5_666
C4 C6 C7 43.6(7) . .
C4 C6 N2 43.3(8) . .
C7 C6 N2 64.7(8) . .
C4 C6 O24 116.5(10) . .
C7 C6 O24 80.0(5) . .
N2 C6 O24 94.1(11) . .
C4 C6 O23 118.3(11) . 1_554
C7 C6 O23 126.3(6) . 1_554
N2 C6 O23 75.8(10) . 1_554
O24 C6 O23 67.6(8) . 1_554
C4 C6 O19 80.0(10) . .
C7 C6 O19 53.7(4) . .
N2 C6 O19 116.8(9) . .
O24 C6 O19 88.4(7) . .
O23 C6 O19 154.3(7) 1_554 .
C4 C6 O7 110.9(10) . .
C7 C6 O7 133.5(4) . .
N2 C6 O7 129.5(10) . .
O24 C6 O7 131.2(7) . .
O23 C6 O7 99.5(7) 1_554 .
O19 C6 O7 89.1(6) . .
C4 C6 O10 146.1(10) . .
C7 C6 O10 112.8(4) . .
N2 C6 O10 163.8(10) . .
O24 C6 O10 69.8(8) . .
O23 C6 O10 95.2(8) 1_554 .
O19 C6 O10 66.6(7) . .
O7 C6 O10 64.7(6) . .
C4 C6 O2 106.8(11) . .
C7 C6 O2 98.9(4) . .
N2 C6 O2 149.4(9) . .
O24 C6 O2 108.9(8) . .
O23 C6 O2 131.1(7) 1_554 .
O19 C6 O2 46.7(6) . .
O7 C6 O2 44.1(6) . .
O10 C6 O2 45.0(6) . .
C4 C6 O18 76.8(9) . 5_665
C7 C6 O18 34.7(4) . 5_665
N2 C6 O18 80.5(10) . 5_665
O24 C6 O18 46.2(6) . 5_665
O23 C6 O18 106.6(6) 1_554 5_665
O19 C6 O18 57.6(5) . 5_665
O7 C6 O18 144.8(6) . 5_665
O10 C6 O18 89.5(6) . 5_665
O2 C6 O18 100.8(6) . 5_665
C4 C6 O25 74.1(11) . 5_664
C7 C6 O25 57.3(6) . 5_664
N2 C6 O25 47.1(10) . 5_664
O24 C6 O25 47.7(8) . 5_664
O23 C6 O25 69.2(8) 1_554 5_664
O19 C6 O25 102.0(7) . 5_664
O7 C6 O25 168.5(7) . 5_664
O10 C6 O25 117.2(7) . 5_664
O2 C6 O25 145.8(6) . 5_664
O18 C6 O25 45.3(6) 5_665 5_664
C4 C6 O26 156.0(10) . .
C7 C6 O26 118.0(3) . .
N2 C6 O26 120.4(8) . .
O24 C6 O26 40.0(6) . .
O23 C6 O26 55.1(7) 1_554 .
O19 C6 O26 100.6(6) . .
O7 C6 O26 93.1(5) . .
O10 C6 O26 45.1(6) . .
O2 C6 O26 89.9(5) . .
O18 C6 O26 83.3(5) 5_665 .
O25 C6 O26 82.3(6) 5_664 .
C4 C7 C6 42.9(7) . .
C4 C7 O18 150.7(11) . 5_665
C6 C7 O18 113.2(7) . 5_665
C4 C7 N2 39.2(10) . .
C6 C7 N2 58.2(6) . .
O18 C7 N2 119.2(9) 5_665 .
C4 C7 O19 106.9(11) . .
C6 C7 O19 88.4(5) . .
O18 C7 O19 84.9(8) 5_665 .
N2 C7 O19 143.7(8) . .
C4 C7 C1 135.6(11) . .
C6 C7 C1 154.7(7) . .
O18 C7 C1 73.6(10) 5_665 .
N2 C7 C1 141.7(9) . .
O19 C7 C1 67.5(9) . .
C4 C7 O25 96.1(12) . 5_664
C6 C7 O25 87.6(7) . 5_664
O18 C7 O25 61.3(8) 5_665 5_664
N2 C7 O25 58.5(9) . 5_664
O19 C7 O25 140.9(8) . 5_664
C1 C7 O25 115.7(10) . 5_664
C4 C7 O24 101.2(10) . .
C6 C7 O24 64.1(6) . .
O18 C7 O24 50.3(9) 5_665 .
N2 C7 O24 84.0(10) . .
O19 C7 O24 94.2(8) . .
C1 C7 O24 122.8(10) . .
O25 C7 O24 49.7(9) 5_664 .
C4 C7 U4 130.3(10) . 5_665
C6 C7 U4 101.61(7) . 5_665
O18 C7 U4 22.6(6) 5_665 5_665
N2 C7 U4 96.6(8) . 5_665
O19 C7 U4 104.3(5) . 5_665
C1 C7 U4 92.0(8) . 5_665
O25 C7 U4 39.2(6) 5_664 5_665
O24 C7 U4 38.5(7) . 5_665
C4 C7 O30W 77.7(9) . 1_554
C6 C7 O30W 107.9(4) . 1_554
O18 C7 O30W 101.5(8) 5_665 1_554
N2 C7 O30W 49.7(7) . 1_554
O19 C7 O30W 157.9(7) . 1_554
C1 C7 O30W 93.8(8) . 1_554
O25 C7 O30W 57.1(8) 5_664 1_554
O24 C7 O30W 106.3(8) . 1_554
U4 C7 O30W 87.4(4) 5_665 1_554
C4 C7 O21 82.5(12) . .
C6 C7 O21 109.9(8) . .
O18 C7 O21 126.6(9) 5_665 .
N2 C7 O21 109.7(10) . .
O19 C7 O21 66.1(9) . .
C1 C7 O21 54.3(11) . .
O25 C7 O21 150.0(10) 5_664 .
O24 C7 O21 160.0(10) . .
U4 C7 O21 146.3(8) 5_665 .
O30W C7 O21 93.7(8) 1_554 .
C4 C7 O22 129.8(11) . 5_665
C6 C7 O22 126.6(5) . 5_665
O18 C7 O22 42.6(9) 5_665 5_665
N2 C7 O22 90.9(9) . 5_665
O19 C7 O22 122.9(7) . 5_665
C1 C7 O22 75.6(9) . 5_665
O25 C7 O22 40.1(8) 5_664 5_665
O24 C7 O22 70.9(8) . 5_665
U4 C7 O22 34.7(5) 5_665 5_665
O30W C7 O22 59.1(6) 1_554 5_665
O21 C7 O22 121.8(9) . 5_665
C5 C8 C8 47.4(5) . 8_655
C5 C8 C8 108.1(16) . 7_565
C8 C8 C8 90.0 8_655 7_565
C5 C8 N3 24.1(8) . .
C8 C8 N3 68.2 8_655 .
C8 C8 N3 126.2 7_565 .
C5 C8 O31 85.7(17) . .
C8 C8 O31 69.4 8_655 .
C8 C8 O31 137.1 7_565 .
N3 C8 O31 81.7 . .
C5 C8 O29W 166.3(17) . 5_666
C8 C8 O29W 140.4(6) 8_655 5_666
C8 C8 O29W 65.0(3) 7_565 5_666
N3 C8 O29W 151.4(6) . 5_666
O31 C8 O29W 107.5(5) . 5_666
C5 C8 O30W 132.7(7) . 5_666
C8 C8 O30W 168.0(5) 8_655 5_666
C8 C8 O30W 100.3(5) 7_565 5_666
N3 C8 O30W 109.5(5) . 5_666
O31 C8 O30W 98.7(5) . 5_666
O29W C8 O30W 43.2(7) 5_666 5_666
C5 C8 C8 80.9(11) . 2
C8 C8 C8 53.1 8_655 2
C8 C8 C8 36.9 7_565 2
N3 C8 C8 104.5 . 2
O31 C8 C8 112.0 . 2
O29W C8 C8 97.1(4) 5_666 2
O30W C8 C8 136.8(5) 5_666 2
C5 C8 O27 104.7(14) . 5_666
C8 C8 O27 137.6(3) 8_655 5_666
C8 C8 O27 66.9(2) 7_565 5_666
N3 C8 O27 96.4(4) . 5_666
O31 C8 O27 150.1(2) . 5_666
O29W C8 O27 61.9(7) 5_666 5_666
O30W C8 O27 53.6(5) 5_666 5_666
C8 C8 O27 97.4(2) 2 5_666
C5 C8 C5 84(2) . 2
C8 C8 C5 73.04(14) 8_655 2
C8 C8 C5 24.2(6) 7_565 2
N3 C8 C5 102.9(7) . 2
O31 C8 C5 137.2(3) . 2
O29W C8 C5 88.7(6) 5_666 2
O30W C8 C5 118.6(5) 5_666 2
C8 C8 C5 25.2(3) 2 2
O27 C8 C5 72.5(3) 5_666 2
C5 C8 O32 120.1(18) . .
C8 C8 O32 99.8 8_655 .
C8 C8 O32 122.3 7_565 .
N3 C8 O32 109.9 . .
O31 C8 O32 35.4 . .
O29W C8 O32 72.5(5) 5_666 .
O30W C8 O32 69.5(4) 5_666 .
C8 C8 O32 122.0 2 .
O27 C8 O32 122.6(3) 5_666 .
C5 C8 O32 140.9(7) 2 .
C5 C8 C3 65.6(12) . 5_666
C8 C8 C3 109.8(6) 8_655 5_666
C8 C8 C3 92.6(4) 7_565 5_666
N3 C8 C3 54.9(5) . 5_666
O31 C8 C3 129.3(4) . 5_666
O29W C8 C3 102.0(9) 5_666 5_666
O30W C8 C3 76.2(7) 5_666 5_666
C8 C8 C3 103.8(4) 2 5_666
O27 C8 C3 41.6(6) 5_666 5_666
C5 C8 C3 82.5(7) 2 5_666
O32 C8 C3 134.2(5) . 5_666
C5 N3 C8 24.2(8) . .
C5 N3 C8 24.2(8) . 8_655
C8 N3 C8 43.6 . 8_655
C5 N3 C3 88.8(13) . 5_666
C8 N3 C3 80.1(6) . 5_666
C8 N3 C3 111.6(5) 8_655 5_666
C5 N3 C3 88.8(13) . 4_466
C8 N3 C3 111.6(5) . 4_466
C8 N3 C3 80.1(6) 8_655 4_466
C3 N3 C3 93.4(13) 5_666 4_466
Cr6 O31 Cr6 81.7(13) 8_655 .
Cr6 O31 O32 47.0(6) 8_655 8_655
Cr6 O31 O32 108.6(8) . 8_655
Cr6 O31 O32 108.6(8) 8_655 .
Cr6 O31 O32 47.0(6) . .
O32 O31 O32 99.8 8_655 .
Cr6 O31 O6 41.0(7) 8_655 .
Cr6 O31 O6 41.0(7) . .
O32 O31 O6 73.9(6) 8_655 .
O32 O31 O6 73.9(6) . .
Cr6 O31 C8 157.7(8) 8_655 .
Cr6 O31 C8 117.7(7) . .
O32 O31 C8 126.6 8_655 .
O32 O31 C8 93.3 . .
O6 O31 C8 158.2(3) . .
Cr6 O31 C8 117.7(7) 8_655 8_655
Cr6 O31 C8 157.7(8) . 8_655
O32 O31 C8 93.3 8_655 8_655
O32 O31 C8 126.6 . 8_655
O6 O31 C8 158.2(3) . 8_655
C8 O31 C8 41.2 . 8_655
Cr6 O31 O22 97.8(9) 8_655 .
Cr6 O31 O22 19.1(11) . .
O32 O31 O22 127.6(8) 8_655 .
O32 O31 O22 49.2(8) . .
O6 O31 O22 58.5(7) . .
C8 O31 O22 99.8(7) . .
C8 O31 O22 138.6(7) 8_655 .
Cr6 O31 O22 19.1(11) 8_655 8_655
Cr6 O31 O22 97.8(9) . 8_655
O32 O31 O22 49.2(8) 8_655 8_655
O32 O31 O22 127.6(8) . 8_655
O6 O31 O22 58.5(7) . 8_655
C8 O31 O22 138.6(7) . 8_655
C8 O31 O22 99.8(7) 8_655 8_655
O22 O31 O22 111.2(13) . 8_655
Cr6 O31 C5 130.5(9) 8_655 .
Cr6 O31 C5 130.5(9) . .
O32 O31 C5 120.82(18) 8_655 .
O32 O31 C5 120.82(18) . .
O6 O31 C5 152.8(11) . .
C8 O31 C5 28.3(3) . .
C8 O31 C5 28.3(3) 8_655 .
O22 O31 C5 111.6(8) . .
O22 O31 C5 111.6(8) 8_655 .
Cr6 O32 O31 49.9(8) . .
Cr6 O32 O22 41.8(11) . .
O31 O32 O22 84.8(10) . .
Cr6 O32 O6 30.5(12) . .
O31 O32 O6 58.4(7) . .
O22 O32 O6 63.5(11) . .
Cr6 O32 N1 119.8(10) . 5_665
O31 O32 N1 143.5(6) . 5_665
O22 O32 N1 107.7(12) . 5_665
O6 O32 N1 95.9(10) . 5_665
Cr6 O32 Cr6 40.8(8) . 8_655
O31 O32 Cr6 30.4(4) . 8_655
O22 O32 Cr6 82.6(9) . 8_655
O6 O32 Cr6 31.7(6) . 8_655
N1 O32 Cr6 115.5(7) 5_665 8_655
Cr6 O32 C1 143.7(11) . 5_665
O31 O32 C1 163.8(7) . 5_665
O22 O32 C1 111.4(12) . 5_665
O6 O32 C1 127.2(10) . 5_665
N1 O32 C1 32.4(9) 5_665 5_665
Cr6 O32 C1 146.7(7) 8_655 5_665
Cr6 O32 O32 69.2(8) . 8_655
O31 O32 O32 40.1 . 8_655
O22 O32 O32 111.1(9) . 8_655
O6 O32 O32 53.9(5) . 8_655
N1 O32 O32 104.7(6) 5_665 8_655
Cr6 O32 O32 28.5(3) 8_655 8_655
C1 O32 O32 127.5(7) 5_665 8_655
Cr6 O32 O18 89.1(8) . .
O31 O32 O18 137.8(3) . .
O22 O32 O18 53.5(10) . .
O6 O32 O18 92.4(6) . .
N1 O32 O18 60.1(7) 5_665 .
Cr6 O32 O18 123.4(5) 8_655 .
C1 O32 O18 58.2(8) 5_665 .
O32 O32 O18 143.2(4) 8_655 .
Cr6 O32 C8 86.9(8) . .
O31 O32 C8 51.3 . .
O22 O32 C8 94.6(10) . .
O6 O32 C8 107.8(7) . .
N1 O32 C8 153.1(5) 5_665 .
Cr6 O32 C8 81.6(4) 8_655 .
C1 O32 C8 125.0(7) 5_665 .
O32 O32 C8 80.2 8_655 .
O18 O32 C8 129.5(5) . .
Cr6 O32 O12 57.6(9) . .
O31 O32 O12 104.9(4) . .
O22 O32 O12 48.3(11) . .
O6 O32 O12 49.5(7) . .
N1 O32 O12 65.5(7) 5_665 .
Cr6 O32 O12 81.2(5) 8_655 .
C1 O32 O12 86.4(9) 5_665 .
O32 O32 O12 99.8(4) 8_655 .
O18 O32 O12 43.9(6) . .
C8 O32 O12 140.7(4) . .
Cr6 O32 O30W 99.5(9) . 5_666
O31 O32 O30W 95.1(4) . 5_666
O22 O32 O30W 73.1(10) . 5_666
O6 O32 O30W 129.9(9) . 5_666
N1 O32 O30W 121.2(7) 5_665 5_666
Cr6 O32 O30W 122.6(6) 8_655 5_666
C1 O32 O30W 90.7(7) 5_665 5_666
O32 O32 O30W 130.7(4) 8_655 5_666
O18 O32 O30W 80.6(6) . 5_666
C8 O32 O30W 50.7(4) . 5_666
O12 O32 O30W 114.3(6) . 5_666

loop_
_geom_bond_atom_site_label_1
_geom_bond_atom_site_label_2
_geom_bond_distance
_geom_bond_site_symmetry_2
U1 O3 1.773(19) .
U1 O14 1.778(19) .
U1 O5 2.29(3) 8_655
U1 O5 2.29(3) .
U1 O6 2.31(4) .
U1 O12 2.34(3) .
U1 O12 2.34(3) 8_655
U1 Cr3 3.305(7) .
U1 Cr3 3.305(7) 8_655
U1 O4 3.97(3) .
U1 O10 4.08(3) 8_655
U1 O10 4.08(3) .
U2 O16 1.766(19) .
U2 O13 1.82(5) .
U2 O4 2.36(3) 2_565
U2 O4 2.36(3) .
U2 O8 2.42(2) 2_565
U2 O8 2.42(2) 7_575
U2 O8 2.42(2) 8_655
U2 O8 2.42(2) .
U2 Cr1 3.426(9) .
U2 Cr1 3.426(9) 2_565
U2 Cr2 3.430(7) 7_575
U2 Cr2 3.430(7) 2_565
U3 O19 1.75(3) .
U3 O20 1.758(17) .
U3 O17 2.27(3) 5_665
U3 O15 2.30(3) .
U3 O2 2.31(3) .
U3 O9 2.32(3) .
U3 O11 2.32(3) .
U3 Cr4 3.314(5) .
U3 Cr3 3.327(7) .
U3 O8 3.89(2) .
U3 O24 4.04(4) 5_665
U3 OW1 4.142(4) .
U4 O23 1.757(18) .
U4 O18 1.767(17) .
U4 O12 2.33(3) .
U4 O25 2.35(3) 1_556
U4 O15 2.35(3) .
U4 O22 2.38(3) .
U4 O24 2.42(4) 5_665
U4 Cr3 3.261(7) .
U4 C7 3.678(4) 5_665
U4 O17 4.00(3) 5_665
U4 O10 4.02(3) .
U4 OW1 4.023(4) .
U5 O28 1.783(18) .
U5 O27 1.785(18) .
U5 O11 2.27(3) .
U5 O11 2.27(3) 7_575
U5 O30W 2.37(3) 7_575
U5 O30W 2.37(3) .
U5 O29W 2.76(4) .
U5 Cr4 3.216(11) .
U5 O21 4.08(5) .
U5 O17 4.12(3) 3_655
U5 O17 4.12(3) 5_665
U5 C3 4.14(4) 7_575
Cr1 O1 1.57(4) .
Cr1 O8 1.83(2) 7_575
Cr1 O8 1.83(2) .
Cr1 O9 1.90(3) 7_575
Cr1 O9 1.90(3) .
Cr1 Cr4 2.893(13) .
Cr1 O16 3.554(11) .
Cr1 O2 3.59(2) 7_575
Cr1 O2 3.59(2) .
Cr1 O7 3.68(3) 7_575
Cr1 O7 3.68(3) .
Cr2 O7 1.56(3) .
Cr2 O4 1.861(15) .
Cr2 O8 1.86(2) .
Cr2 O5 1.89(3) .
Cr2 O2 1.89(3) .
Cr2 Cr3 2.879(9) .
Cr2 O5 3.49(3) 8_655
Cr2 O16 3.580(9) .
Cr2 O9 3.59(3) .
Cr2 O7 3.68(3) 8_655
Cr2 O10 3.73(3) .
Cr3 O10 1.57(3) .
Cr3 O12 1.83(3) .
Cr3 O15 1.85(3) .
Cr3 O2 1.85(3) .
Cr3 O5 1.89(3) .
Cr3 O18 3.56(3) .
Cr3 O3 3.600(18) .
Cr3 O7 3.68(3) .
Cr4 O21 1.58(5) .
Cr4 O11 1.84(3) 7_575
Cr4 O11 1.84(3) .
Cr4 O9 1.84(3) .
Cr4 O9 1.84(3) 7_575
Cr4 U3 3.314(5) 7_575
Cr4 O27 3.53(4) .
Cr4 O28 3.61(4) .
Cr4 O19 3.65(3) 7_575
Cr5 O24 1.600(19) .
Cr5 O26 1.609(17) .
Cr5 O25 1.65(4) .
Cr5 O17 1.66(3) .
Cr5 O15 3.51(3) 5_665
Cr5 O23 3.59(3) 1_554
Cr5 O30W 3.68(3) 5_665
Cr6 O22 1.51(4) .
Cr6 O32 1.575(17) .
Cr6 O6 1.63(3) .
Cr6 O31 1.65(2) .
Cr6 Cr6 2.16(4) 8_655
Cr6 O32 3.09(2) 8_655
Cr6 O12 3.37(3) .
Cr6 O22 3.58(4) 8_655
O1 O9 2.76(5) 7_575
O1 O9 2.76(5) .
O1 O8 2.76(4) 7_575
O1 O8 2.76(4) .
O1 O7 3.36(4) 7_575
O1 O7 3.36(4) .
O1 O16 3.42(5) .
O1 O21 3.83(7) .
O1 C4 3.95(4) .
O1 C4 3.95(4) 7_575
O2 O5 2.40(4) .
O2 O15 2.47(4) .
O2 O8 2.68(3) .
O2 O9 2.73(4) .
O2 O7 2.77(3) .
O2 O10 2.83(4) .
O2 O19 2.88(4) .
O2 O20 2.95(3) .
O2 O12 3.48(4) .
O3 O5 2.86(4) 8_655
O3 O5 2.86(4) .
O3 O12 2.92(3) .
O3 O12 2.92(3) 8_655
O3 O6 2.94(5) .
O3 O14 3.55(3) .
O3 Cr3 3.600(18) 8_655
O3 OW2 3.63(6) 8_655
O3 OW2 3.63(6) .
O3 O10 3.65(3) 8_655
O4 Cr2 1.861(15) 8_655
O4 O8 2.40(3) .
O4 O8 2.40(3) 8_655
O4 O5 2.65(4) .
O4 O5 2.65(4) 8_655
O4 O7 2.75(4) 8_655
O4 O7 2.75(4) .
O4 O16 2.94(4) .
O4 O13 2.99(4) .
O4 O2 3.60(3) 8_655
O5 O12 2.51(4) .
O5 O5 2.56(5) 8_655
O5 O10 2.81(4) .
O5 O7 2.84(4) .
O5 O14 2.92(4) .
O5 Cr2 3.49(3) 8_655
O6 Cr6 1.63(3) 8_655
O6 O31 2.46(4) .
O6 O22 2.69(4) .
O6 O22 2.69(4) 8_655
O6 O32 2.78(3) 8_655
O6 O32 2.78(3) .
O6 O14 2.93(6) .
O6 O12 3.00(4) 8_655
O6 O12 3.00(4) .
O7 O8 2.72(3) .
O7 O7 3.31(5) 8_655
O7 O16 3.34(3) .
O7 OW2 3.51(6) .
O7 OW3 3.61(5) 1_554
O7 C6 3.66(3) .
O7 Cr2 3.68(3) 8_655
O8 O8 2.40(5) 7_575
O8 O9 2.67(3) .
O8 O16 2.96(2) .
O8 O13 3.06(4) .
O8 O9 3.57(3) 7_575
O9 O9 2.36(5) 7_575
O9 O11 2.48(4) .
O9 O21 2.75(6) .
O9 O19 2.87(4) .
O9 O20 2.97(4) .
O9 O11 3.48(4) 7_575
O10 O12 2.73(4) .
O10 O15 2.77(4) .
O10 O26 3.02(4) .
O10 OW1 3.12(3) .
O10 O18 3.57(4) .
O10 OW2 3.58(6) .
O10 C6 3.68(3) .
O11 O11 2.52(6) 7_575
O11 O28 2.75(4) .
O11 O21 2.80(6) .
O11 O27 2.86(4) .
O11 O19 2.91(4) .
O11 O20 2.91(4) .
O11 O17 2.96(4) 5_665
O11 O30W 3.32(4) .
O12 O15 2.57(4) .
O12 O18 2.84(4) .
O12 O14 2.96(3) .
O12 O22 2.97(4) .
O12 O23 3.09(4) .
O13 O4 2.99(4) 2_565
O13 O8 3.06(4) 2_565
O13 O8 3.06(4) 8_655
O13 O8 3.06(4) 7_575
O13 O16 3.58(5) .
O13 OW3 3.86(6) 7_575
O13 OW3 3.86(6) 2_565
O13 OW3 3.86(6) .
O13 OW3 3.86(6) 8_655
O14 O5 2.92(4) 8_655
O14 O12 2.96(3) 8_655
O14 OW3 3.32(5) 8_655
O14 OW3 3.32(5) .
O14 O23 4.14(4) .
O14 O23 4.14(4) 8_655
O15 O24 2.79(5) 5_665
O15 O19 2.81(4) .
O15 O17 2.88(4) 5_665
O15 O23 2.89(4) .
O15 OW1 2.95(3) .
O15 O20 2.97(4) .
O16 O4 2.94(4) 2_565
O16 O8 2.96(2) 7_575
O16 O8 2.96(2) 2_565
O16 O8 2.96(2) 8_655
O16 O7 3.34(3) 7_575
O16 O7 3.34(3) 2_565
O16 O7 3.34(3) 8_655
O16 O1 3.42(5) 2_565
O17 U3 2.27(3) 5_665
O17 O24 2.60(4) .
O17 O26 2.72(4) .
O17 O25 2.74(5) .
O17 N2 2.77(4) 5_664
O17 O20 2.81(4) 5_665
O17 O15 2.88(4) 5_665
O17 O19 2.91(5) 5_665
O17 O11 2.96(4) 5_665
O17 O30W 3.08(4) 5_665
O17 O23 3.71(5) 5_665
O18 C7 2.34(3) 5_665
O18 O24 2.82(4) 5_665
O18 O22 2.90(5) .
O18 O25 2.91(5) 1_556
O18 OW1 3.22(3) .
O18 C1 3.32(5) 5_665
O18 O23 3.52(2) .
O18 O19 3.53(3) 5_665
O19 C7 2.85(3) .
O19 O17 2.91(5) 5_665
O19 OW1 3.14(3) .
O19 C1 3.32(5) .
O19 O20 3.51(3) .
O19 C2 3.52(4) .
O19 O18 3.53(3) 5_665
O20 O17 2.81(4) 5_665
O20 N2 3.18(4) 1_556
O20 O28 3.46(3) .
O20 O23 3.54(4) .
O20 C4 4.33(3) 1_556
O21 O9 2.75(6) 7_575
O21 O11 2.80(6) 7_575
O21 C1 3.28(5) 7_575
O21 C1 3.28(5) .
O21 O27 3.66(6) .
O21 O19 3.79(3) 7_575
O22 O32 2.26(4) .
O22 O25 2.68(5) 1_556
O22 O31 2.96(3) .
O22 O23 3.05(4) .
O22 O26 3.41(5) 1_556
O22 Cr6 3.58(4) 8_655
O22 O30W 3.97(4) 5_666
O23 O25 2.89(4) 1_556
O23 O24 3.08(5) 5_665
O23 C6 3.43(2) 1_556
O23 O26 3.54(4) 1_556
O23 Cr5 3.59(3) 1_556
O23 O17 3.71(5) 5_665
O24 U4 2.42(4) 5_665
O24 O26 2.66(4) .
O24 O25 2.74(5) .
O24 O15 2.79(5) 5_665
O24 O18 2.82(4) 5_665
O24 O25 2.91(5) 5_664
O24 O23 3.08(5) 5_665
O24 OW1 3.26(4) .
O24 C6 3.35(4) .
O24 C7 3.67(3) .
O25 U4 2.35(3) 1_554
O25 O26 2.51(4) .
O25 O22 2.68(5) 1_554
O25 N2 2.80(5) 5_664
O25 O23 2.89(4) 1_554
O25 O24 2.91(5) 5_664
O25 O18 2.91(5) 1_554
O25 C7 3.19(4) 5_664
O25 O30W 3.44(4) 5_665
O26 O22 3.41(5) 1_554
O26 O23 3.54(4) 1_554
O26 OW2 3.61(6) .
O26 C2 3.71(4) 5_665
O26 O30W 3.94(4) 5_665
O26 U4 4.07(3) 1_554
O26 C6 4.12(3) .
O27 C3 2.59(4) 7_575
O27 C3 2.59(4) .
O27 O11 2.86(4) 7_575
O27 O30W 3.04(3) 7_575
O27 O30W 3.04(3) .
O27 C2 3.17(3) 7_575
O27 C2 3.17(3) .
O27 O29W 3.42(5) .
O27 C8 3.44(3) 3_656
O27 C8 3.44(3) 5_666
O28 O11 2.75(4) 7_575
O28 O30W 3.00(3) 7_575
O28 O30W 3.00(3) .
O28 O29W 3.36(5) .
O28 O20 3.46(3) 7_575
O28 C4 3.95(3) 7_576
O28 C4 3.95(3) 1_556
O29W O30W 2.39(3) .
O29W O30W 2.39(3) 7_575
O29W C8 3.20(3) 3_656
O29W C8 3.20(3) 5_666
O29W O32 4.09(2) 3_656
O29W O32 4.09(2) 5_666
O30W N2 2.97(3) 1_556
O30W O17 3.08(4) 5_665
O30W C8 3.30(3) 5_666
O30W O25 3.44(4) 5_665
O30W Cr5 3.68(3) 5_665
O30W C4 3.86(3) 1_556
O30W O30W 3.88(5) 7_575
OW1 O15 2.95(3) 5_665
OW1 O10 3.12(3) 5_665
OW1 O19 3.14(3) 5_665
OW1 O18 3.22(3) 5_665
OW1 O24 3.26(4) 5_665
OW1 Cr3 3.713(7) 5_665
OW2 OW2 1.56(10) 8_655
OW2 OW3 4.10(7) 1_554
OW2 O23 4.12(6) 1_554
OW2 O7 4.18(6) 8_655
OW2 O22 4.23(7) 1_554
OW2 O5 4.27(6) 8_655
OW2 OW3 4.33(7) 8_654
OW3 OW3 1.24(9) 8_655
OW3 O7 3.61(5) 1_556
OW3 OW2 4.10(7) 1_556
OW3 O7 4.14(5) 8_656
OW3 OW2 4.33(7) 8_656
N1 C2 1.486(19) .
N1 C1 1.73(5) .
N1 C3 2.231(19) .
N1 O32 2.99(3) 5_665
N2 C4 1.516(19) .
N2 C6 2.203(17) .
N2 C7 2.35(3) .
N2 O17 2.77(4) 5_664
N2 O25 2.80(5) 5_664
N2 O30W 2.97(3) 1_554
N2 O20 3.18(4) 1_554
C1 C2 1.504(19) .
C1 C3 2.03(5) .
C1 C7 3.11(4) .
C1 O32 3.19(4) 5_665
C1 O18 3.32(5) 5_665
C1 C4 4.32(4) .
C1 C3 4.36(5) 7_575
C2 C3 1.516(19) .
C2 O26 3.71(4) 5_665
C2 O17 3.88(4) 5_665
C2 O18 4.06(4) 5_665
C2 C5 4.12(4) 5_666
C3 C3 3.04(6) 7_575
C3 N3 3.16(4) 5_666
C3 C5 3.46(5) 5_666
C3 C8 3.80(4) 5_666
C3 O32 4.13(3) 5_665
C4 C6 1.485(19) .
C4 C7 1.506(19) .
C4 O25 3.67(4) 5_664
C4 O18 3.72(3) 5_665
C4 O30W 3.86(3) 1_554
C4 O28 3.95(3) 1_554
C5 N3 1.492(18) .
C5 C8 1.495(15) 8_655
C5 C8 1.495(15) .
C5 O31 3.14(5) .
C5 C3 3.46(5) 5_666
C5 C3 3.46(5) 4_466
C5 C8 3.47(3) 2
C5 C8 3.47(3) 7_565
C5 C5 3.63(7) 2
C5 O27 4.09(4) 6_556
C5 O27 4.09(4) 5_666
C5 C2 4.12(4) 5_666
C6 C7 2.1785 .
C6 O23 3.43(2) 1_554
C6 O18 3.77(3) 5_665
C6 O25 3.79(4) 5_664
C7 O18 2.34(3) 5_665
C7 O25 3.19(4) 5_664
C7 U4 3.678(4) 5_665
C7 O30W 3.89(3) 1_554
C7 O22 4.15(4) 5_665
C8 C8 2.0229 8_655
C8 C8 2.6990 7_565
C8 N3 2.7257 .
C8 O31 2.8762 .
C8 O29W 3.20(3) 5_666
C8 O30W 3.30(3) 5_666
C8 C8 3.3729 2
C8 O27 3.44(3) 5_666
C8 C5 3.47(3) 2
C8 O32 3.6816 .
C8 C3 3.80(4) 5_666
N3 C8 2.7257 8_655
N3 C3 3.16(4) 5_666
N3 C3 3.16(4) 4_466
O31 Cr6 1.65(2) 8_655
O31 O32 2.1388 8_655
O31 O32 2.1388 .
O31 C8 2.8762 8_655
O31 O22 2.96(3) 8_655
O32 N1 2.99(3) 5_665
O32 Cr6 3.09(2) 8_655
O32 C1 3.19(4) 5_665
O32 O32 3.2729 8_655
O32 O30W 3.99(3) 5_666
